data_1559982
loop_
_publ_author_name
'Zou, Xuejuan'
'He, Shuping'
'Kang, Xi'
'Chen, Shuang'
'Yu, Haizhu'
'Jin, Shan'
'Astruc, Didier'
'Zhu, Manzhou'

_publ_section_title
;
 New atomically precise M1Ag21 (M = Au/Ag) nanoclusters as excellent
 oxygen reduction reaction catalysts
;
_journal_issue 10
_journal_name_full 'Chemical Science'
_journal_page_first 3660
_journal_page_last 3667
_journal_paper_doi 10.1039/D0SC05923D
_journal_volume 12
_journal_year 2021
_chemical_formula_moiety 'C222 H263 Ag21 Au0.99 Fe3 P6 S12, 2(C24 H20 B), C H2 Cl2, 2(C7 H8)'
_chemical_formula_sum 'C285 H325 Ag21 Au B2 Cl2 Fe3 O2 P6 S12'
_chemical_formula_weight 7074.29
_space_group_crystal_system triclinic
_space_group_IT_number 2
_space_group_name_Hall '-P 1'
_space_group_name_H-M_alt 'P -1'
_atom_sites_solution_hydrogens mixed
_atom_sites_solution_primary dual
_audit_creation_date 2020-09-03
_audit_creation_method
;
Olex2 1.2
(compiled 2018.05.29 svn.r3508 for OlexSys, GUI svn.r5506)
;
_audit_update_record
;
2020-09-14 deposited with the CCDC.	2021-01-05 downloaded from the CCDC.
;
_cell_angle_alpha 80.347(10)
_cell_angle_beta 70.094(9)
_cell_angle_gamma 67.283(8)
_cell_formula_units_Z 2
_cell_length_a 21.3948(19)
_cell_length_b 27.211(3)
_cell_length_c 29.938(4)
_cell_measurement_reflns_used 25664
_cell_measurement_temperature 120(2)
_cell_measurement_theta_max 60.05
_cell_measurement_theta_min 1.41
_cell_volume 15103(3)
_computing_molecular_graphics 'Olex2 (Dolomanov et al., 2009)'
_computing_publication_material 'Olex2 (Dolomanov et al., 2009)'
_computing_structure_refinement 'ShelXL (Sheldrick, 2015)'
_computing_structure_solution 'ShelXT (Sheldrick, 2015)'
_diffrn_ambient_temperature 120(2)
_diffrn_measured_fraction_theta_full 0.957
_diffrn_measured_fraction_theta_max 0.957
_diffrn_measurement_device_type Stoe
_diffrn_radiation_type CuK\a
_diffrn_radiation_wavelength 1.54186
_diffrn_reflns_av_R_equivalents 0.0784
_diffrn_reflns_av_unetI/netI 0.0728
_diffrn_reflns_Laue_measured_fraction_full 0.957
_diffrn_reflns_Laue_measured_fraction_max 0.957
_diffrn_reflns_limit_h_max 11
_diffrn_reflns_limit_h_min -24
_diffrn_reflns_limit_k_max 25
_diffrn_reflns_limit_k_min -30
_diffrn_reflns_limit_l_max 32
_diffrn_reflns_limit_l_min -33
_diffrn_reflns_number 80621
_diffrn_reflns_point_group_measured_fraction_full 0.957
_diffrn_reflns_point_group_measured_fraction_max 0.957
_diffrn_reflns_theta_full 60.000
_diffrn_reflns_theta_max 60.000
_diffrn_reflns_theta_min 3.525
_exptl_absorpt_coefficient_mu 14.231
_exptl_crystal_density_diffrn 1.556
_exptl_crystal_description stick
_exptl_crystal_F_000 7041
_refine_diff_density_max 6.887
_refine_diff_density_min -4.304
_refine_diff_density_rms 0.409
_refine_ls_extinction_method none
_refine_ls_goodness_of_fit_ref 1.328
_refine_ls_hydrogen_treatment constr
_refine_ls_matrix_type fullcycle
_refine_ls_number_parameters 2793
_refine_ls_number_reflns 42924
_refine_ls_number_restraints 5645
_refine_ls_restrained_S_all 1.272
_refine_ls_R_factor_all 0.1413
_refine_ls_R_factor_gt 0.1160
_refine_ls_shift/su_max 0.007
_refine_ls_shift/su_mean 0.000
_refine_ls_structure_factor_coef Fsqd
_refine_ls_weighting_details 'w=1/[\s^2^(Fo^2^)+(0.2000P)^2^] where P=(Fo^2^+2Fc^2^)/3'
_refine_ls_weighting_scheme calc
_refine_ls_wR_factor_gt 0.3142
_refine_ls_wR_factor_ref 0.3333
_reflns_Friedel_coverage 0.000
_reflns_number_gt 32179
_reflns_number_total 42924
_reflns_threshold_expression 'I > 2\s(I)'
_cod_data_source_file d0sc05923d2.cif
_cod_data_source_block 1
_cod_depositor_comments 'Adding full bibliography for 1559982--1559983.cif.'
_cod_database_code 1559982
_shelx_shelxl_version_number 2016/4
_shelx_space_group_comment
;
The symmetry employed for this shelxl refinement is uniquely defined
by the following loop, which should always be used as a source of
symmetry information in preference to the above space-group names.
They are only intended as comments.
;
_olex2_refinement_description
;
1. Fixed Uiso
 At 1.2 times of:
  All C(H) groups, All C(H,H) groups
 At 1.5 times of:
  All C(H,H,H) groups
2. Restrained distances
 C236-C270
 1.48 with sigma of 0.01
 C236-C159 = C211-C159 = C243-C211 = C242-C222 = C267-C242 = C266-C243 = C242-
 C228 = C243-C228 = C222-C159 = C270-C236 = C270-C266 = C270-C267
 1.48 with sigma of 0.01
 C285-C259 = C259-C258 = C285-C261 = C261-C244
 1.48 with sigma of 0.01
3. Uiso/Uaniso restraints and constraints
C1 \\sim C2 \\sim C3 \\sim C4 \\sim C5 \\sim C6 \\sim C7 \\sim C8 \\sim C9
\\sim C10 \\sim C11 \\sim C12 \\sim C13 \\sim C14 \\sim C15 \\sim C16 \\sim C17
\\sim C18 \\sim C19 \\sim C20 \\sim C21 \\sim C22 \\sim C23 \\sim C24 \\sim C25
\\sim C26 \\sim C27 \\sim C28 \\sim C29 \\sim C30 \\sim C31 \\sim C32 \\sim C33
\\sim C34 \\sim C35 \\sim C36 \\sim C37 \\sim C38 \\sim C39 \\sim C40 \\sim C41
\\sim C42 \\sim C43 \\sim C44 \\sim C45 \\sim C46 \\sim C47 \\sim C48 \\sim C49
\\sim C50 \\sim C51 \\sim C52 \\sim C53 \\sim C54 \\sim C55 \\sim C56 \\sim C57
\\sim C58 \\sim C59 \\sim C60 \\sim C61 \\sim C62 \\sim C63 \\sim C64 \\sim C65
\\sim C66 \\sim C67 \\sim C68 \\sim C69 \\sim C70 \\sim C71 \\sim C72 \\sim C73
\\sim C74 \\sim C75 \\sim C76 \\sim C77 \\sim C78 \\sim C79 \\sim C80 \\sim C81
\\sim C82 \\sim C83 \\sim C84 \\sim C85 \\sim C86 \\sim C87 \\sim C88 \\sim C89
\\sim C90 \\sim C91 \\sim C92 \\sim C93 \\sim C94 \\sim C95 \\sim C96 \\sim C97
\\sim C98 \\sim C99 \\sim C100 \\sim C101 \\sim C102 \\sim C103 \\sim C104
\\sim C105 \\sim C106 \\sim C107 \\sim C108 \\sim C109 \\sim C110 \\sim C111
\\sim C112 \\sim C113 \\sim C114 \\sim C115 \\sim C116 \\sim C117 \\sim C118
\\sim C119 \\sim C120 \\sim C121 \\sim C122 \\sim C123 \\sim C124 \\sim C125
\\sim C126 \\sim C127 \\sim C128 \\sim C129 \\sim C130 \\sim C131 \\sim C132
\\sim C133 \\sim C134 \\sim C135 \\sim C136 \\sim C137 \\sim C138 \\sim C139
\\sim C140 \\sim C141 \\sim C142 \\sim C143 \\sim C144 \\sim C145 \\sim C146
\\sim C147 \\sim C148 \\sim C149 \\sim C150 \\sim C151 \\sim C152 \\sim C153
\\sim C154 \\sim C155 \\sim C156 \\sim C157 \\sim C158 \\sim C159 \\sim C160
\\sim C161 \\sim C162 \\sim C163 \\sim C164 \\sim C165 \\sim C166 \\sim C167
\\sim C168 \\sim C169 \\sim C170 \\sim C171 \\sim C172 \\sim C173 \\sim C174
\\sim C175 \\sim C176 \\sim C177 \\sim C178 \\sim C179 \\sim C180 \\sim C181
\\sim C182 \\sim C183 \\sim C184 \\sim C185 \\sim C186 \\sim C187 \\sim C188
\\sim C189 \\sim C190 \\sim C191 \\sim C192 \\sim C193 \\sim C194 \\sim C195
\\sim C196 \\sim C197 \\sim C198 \\sim C199 \\sim C200 \\sim C201 \\sim C202
\\sim C203 \\sim C204 \\sim C205 \\sim C206 \\sim C207 \\sim C208 \\sim C209
\\sim C210 \\sim C211 \\sim C212 \\sim C213 \\sim C214 \\sim C215 \\sim C216
\\sim C217 \\sim C218 \\sim C219 \\sim C220 \\sim C221 \\sim C222 \\sim C223
\\sim C224 \\sim C225 \\sim C226 \\sim C227 \\sim C228 \\sim C229 \\sim C230
\\sim C231 \\sim C232 \\sim C233 \\sim C234 \\sim C235 \\sim C236 \\sim C237
\\sim C238 \\sim C239 \\sim C240 \\sim C241 \\sim C242 \\sim C243 \\sim C244
\\sim C245 \\sim C246 \\sim C247 \\sim C248 \\sim C249 \\sim C250 \\sim C251
\\sim C252 \\sim C253 \\sim C254 \\sim C255 \\sim C256 \\sim C257 \\sim C258
\\sim C259 \\sim C260 \\sim C261 \\sim C262 \\sim C263 \\sim C264 \\sim C265
\\sim C266 \\sim C267 \\sim C268 \\sim C269 \\sim C270 \\sim C271 \\sim C272
\\sim C273 \\sim C274 \\sim C275 \\sim C276 \\sim C277 \\sim C278 \\sim C279
\\sim C280 \\sim C281 \\sim C282 \\sim C283 \\sim C284 \\sim C285: within 2A
with sigma of 0.01 and sigma for terminal atoms of 0.02
C186 \\sim C193 \\sim S0Y \\sim C159 \\sim C236 \\sim C267 \\sim C242 \\sim
C222 \\sim C270 \\sim C266 \\sim C243 \\sim C228 \\sim C211: within 1.7A with
sigma of 0.04 and sigma for terminal atoms of 0.08
Uanis(C1) \\sim Ueq, Uanis(C2) \\sim Ueq, Uanis(C3) \\sim Ueq, Uanis(C4) \\sim
Ueq, Uanis(C5) \\sim Ueq, Uanis(C6) \\sim Ueq, Uanis(C7) \\sim Ueq, Uanis(C8)
\\sim Ueq, Uanis(C9) \\sim Ueq, Uanis(C10) \\sim Ueq, Uanis(C11) \\sim Ueq,
Uanis(C12) \\sim Ueq, Uanis(C13) \\sim Ueq, Uanis(C14) \\sim Ueq, Uanis(C15)
\\sim Ueq, Uanis(C16) \\sim Ueq, Uanis(C17) \\sim Ueq, Uanis(C18) \\sim Ueq,
Uanis(C19) \\sim Ueq, Uanis(C20) \\sim Ueq, Uanis(C21) \\sim Ueq, Uanis(C22)
\\sim Ueq, Uanis(C23) \\sim Ueq, Uanis(C24) \\sim Ueq, Uanis(C25) \\sim Ueq,
Uanis(C26) \\sim Ueq, Uanis(C27) \\sim Ueq, Uanis(C28) \\sim Ueq, Uanis(C29)
\\sim Ueq, Uanis(C30) \\sim Ueq, Uanis(C31) \\sim Ueq, Uanis(C32) \\sim Ueq,
Uanis(C33) \\sim Ueq, Uanis(C34) \\sim Ueq, Uanis(C35) \\sim Ueq, Uanis(C36)
\\sim Ueq, Uanis(C37) \\sim Ueq, Uanis(C38) \\sim Ueq, Uanis(C39) \\sim Ueq,
Uanis(C40) \\sim Ueq, Uanis(C41) \\sim Ueq, Uanis(C42) \\sim Ueq, Uanis(C43)
\\sim Ueq, Uanis(C44) \\sim Ueq, Uanis(C45) \\sim Ueq, Uanis(C46) \\sim Ueq,
Uanis(C47) \\sim Ueq, Uanis(C48) \\sim Ueq, Uanis(C49) \\sim Ueq, Uanis(C50)
\\sim Ueq, Uanis(C51) \\sim Ueq, Uanis(C52) \\sim Ueq, Uanis(C53) \\sim Ueq,
Uanis(C54) \\sim Ueq, Uanis(C55) \\sim Ueq, Uanis(C56) \\sim Ueq, Uanis(C57)
\\sim Ueq, Uanis(C58) \\sim Ueq, Uanis(C59) \\sim Ueq, Uanis(C60) \\sim Ueq,
Uanis(C61) \\sim Ueq, Uanis(C62) \\sim Ueq, Uanis(C63) \\sim Ueq, Uanis(C64)
\\sim Ueq, Uanis(C65) \\sim Ueq, Uanis(C66) \\sim Ueq, Uanis(C67) \\sim Ueq,
Uanis(C68) \\sim Ueq, Uanis(C69) \\sim Ueq, Uanis(C70) \\sim Ueq, Uanis(C71)
\\sim Ueq, Uanis(C72) \\sim Ueq, Uanis(C73) \\sim Ueq, Uanis(C74) \\sim Ueq,
Uanis(C75) \\sim Ueq, Uanis(C76) \\sim Ueq, Uanis(C77) \\sim Ueq, Uanis(C78)
\\sim Ueq, Uanis(C79) \\sim Ueq, Uanis(C80) \\sim Ueq, Uanis(C81) \\sim Ueq,
Uanis(C82) \\sim Ueq, Uanis(C83) \\sim Ueq, Uanis(C84) \\sim Ueq, Uanis(C85)
\\sim Ueq, Uanis(C86) \\sim Ueq, Uanis(C87) \\sim Ueq, Uanis(C88) \\sim Ueq,
Uanis(C89) \\sim Ueq, Uanis(C90) \\sim Ueq, Uanis(C91) \\sim Ueq, Uanis(C92)
\\sim Ueq, Uanis(C93) \\sim Ueq, Uanis(C94) \\sim Ueq, Uanis(C95) \\sim Ueq,
Uanis(C96) \\sim Ueq, Uanis(C97) \\sim Ueq, Uanis(C98) \\sim Ueq, Uanis(C99)
\\sim Ueq, Uanis(C100) \\sim Ueq, Uanis(C101) \\sim Ueq, Uanis(C102) \\sim Ueq,
Uanis(C103) \\sim Ueq, Uanis(C104) \\sim Ueq, Uanis(C105) \\sim Ueq,
Uanis(C106) \\sim Ueq, Uanis(C107) \\sim Ueq, Uanis(C108) \\sim Ueq,
Uanis(C109) \\sim Ueq, Uanis(C110) \\sim Ueq, Uanis(C111) \\sim Ueq,
Uanis(C112) \\sim Ueq, Uanis(C113) \\sim Ueq, Uanis(C114) \\sim Ueq,
Uanis(C115) \\sim Ueq, Uanis(C116) \\sim Ueq, Uanis(C117) \\sim Ueq,
Uanis(C118) \\sim Ueq, Uanis(C119) \\sim Ueq, Uanis(C120) \\sim Ueq,
Uanis(C121) \\sim Ueq, Uanis(C122) \\sim Ueq, Uanis(C123) \\sim Ueq,
Uanis(C124) \\sim Ueq, Uanis(C125) \\sim Ueq, Uanis(C126) \\sim Ueq,
Uanis(C127) \\sim Ueq, Uanis(C128) \\sim Ueq, Uanis(C129) \\sim Ueq,
Uanis(C130) \\sim Ueq, Uanis(C131) \\sim Ueq, Uanis(C132) \\sim Ueq,
Uanis(C133) \\sim Ueq, Uanis(C134) \\sim Ueq, Uanis(C135) \\sim Ueq,
Uanis(C136) \\sim Ueq, Uanis(C137) \\sim Ueq, Uanis(C138) \\sim Ueq,
Uanis(C139) \\sim Ueq, Uanis(C140) \\sim Ueq, Uanis(C141) \\sim Ueq,
Uanis(C142) \\sim Ueq, Uanis(C143) \\sim Ueq, Uanis(C144) \\sim Ueq,
Uanis(C145) \\sim Ueq, Uanis(C146) \\sim Ueq, Uanis(C147) \\sim Ueq,
Uanis(C148) \\sim Ueq, Uanis(C149) \\sim Ueq, Uanis(C150) \\sim Ueq,
Uanis(C151) \\sim Ueq, Uanis(C152) \\sim Ueq, Uanis(C153) \\sim Ueq,
Uanis(C154) \\sim Ueq, Uanis(C155) \\sim Ueq, Uanis(C156) \\sim Ueq,
Uanis(C157) \\sim Ueq, Uanis(C158) \\sim Ueq, Uanis(C159) \\sim Ueq,
Uanis(C160) \\sim Ueq, Uanis(C161) \\sim Ueq, Uanis(C162) \\sim Ueq,
Uanis(C163) \\sim Ueq, Uanis(C164) \\sim Ueq, Uanis(C165) \\sim Ueq,
Uanis(C166) \\sim Ueq, Uanis(C167) \\sim Ueq, Uanis(C168) \\sim Ueq,
Uanis(C169) \\sim Ueq, Uanis(C170) \\sim Ueq, Uanis(C171) \\sim Ueq,
Uanis(C172) \\sim Ueq, Uanis(C173) \\sim Ueq, Uanis(C174) \\sim Ueq,
Uanis(C175) \\sim Ueq, Uanis(C176) \\sim Ueq, Uanis(C177) \\sim Ueq,
Uanis(C178) \\sim Ueq, Uanis(C179) \\sim Ueq, Uanis(C180) \\sim Ueq,
Uanis(C181) \\sim Ueq, Uanis(C182) \\sim Ueq, Uanis(C183) \\sim Ueq,
Uanis(C184) \\sim Ueq, Uanis(C185) \\sim Ueq, Uanis(C186) \\sim Ueq,
Uanis(C187) \\sim Ueq, Uanis(C188) \\sim Ueq, Uanis(C189) \\sim Ueq,
Uanis(C190) \\sim Ueq, Uanis(C191) \\sim Ueq, Uanis(C192) \\sim Ueq,
Uanis(C193) \\sim Ueq, Uanis(C194) \\sim Ueq, Uanis(C195) \\sim Ueq,
Uanis(C196) \\sim Ueq, Uanis(C197) \\sim Ueq, Uanis(C198) \\sim Ueq,
Uanis(C199) \\sim Ueq, Uanis(C200) \\sim Ueq, Uanis(C201) \\sim Ueq,
Uanis(C202) \\sim Ueq, Uanis(C203) \\sim Ueq, Uanis(C204) \\sim Ueq,
Uanis(C205) \\sim Ueq, Uanis(C206) \\sim Ueq, Uanis(C207) \\sim Ueq,
Uanis(C208) \\sim Ueq, Uanis(C209) \\sim Ueq, Uanis(C210) \\sim Ueq,
Uanis(C211) \\sim Ueq, Uanis(C212) \\sim Ueq, Uanis(C213) \\sim Ueq,
Uanis(C214) \\sim Ueq, Uanis(C215) \\sim Ueq, Uanis(C216) \\sim Ueq,
Uanis(C217) \\sim Ueq, Uanis(C218) \\sim Ueq, Uanis(C219) \\sim Ueq,
Uanis(C220) \\sim Ueq, Uanis(C221) \\sim Ueq, Uanis(C222) \\sim Ueq,
Uanis(C223) \\sim Ueq, Uanis(C224) \\sim Ueq, Uanis(C225) \\sim Ueq,
Uanis(C226) \\sim Ueq, Uanis(C227) \\sim Ueq, Uanis(C228) \\sim Ueq,
Uanis(C229) \\sim Ueq, Uanis(C230) \\sim Ueq, Uanis(C231) \\sim Ueq,
Uanis(C232) \\sim Ueq, Uanis(C233) \\sim Ueq, Uanis(C234) \\sim Ueq,
Uanis(C235) \\sim Ueq, Uanis(C236) \\sim Ueq, Uanis(C237) \\sim Ueq,
Uanis(C238) \\sim Ueq, Uanis(C239) \\sim Ueq, Uanis(C240) \\sim Ueq,
Uanis(C241) \\sim Ueq, Uanis(C242) \\sim Ueq, Uanis(C243) \\sim Ueq,
Uanis(C244) \\sim Ueq, Uanis(C245) \\sim Ueq, Uanis(C246) \\sim Ueq,
Uanis(C247) \\sim Ueq, Uanis(C248) \\sim Ueq, Uanis(C249) \\sim Ueq,
Uanis(C250) \\sim Ueq, Uanis(C251) \\sim Ueq, Uanis(C252) \\sim Ueq,
Uanis(C253) \\sim Ueq, Uanis(C254) \\sim Ueq, Uanis(C255) \\sim Ueq,
Uanis(C256) \\sim Ueq, Uanis(C257) \\sim Ueq, Uanis(C258) \\sim Ueq,
Uanis(C259) \\sim Ueq, Uanis(C260) \\sim Ueq, Uanis(C261) \\sim Ueq,
Uanis(C262) \\sim Ueq, Uanis(C263) \\sim Ueq, Uanis(C264) \\sim Ueq,
Uanis(C265) \\sim Ueq, Uanis(C266) \\sim Ueq, Uanis(C267) \\sim Ueq,
Uanis(C268) \\sim Ueq, Uanis(C269) \\sim Ueq, Uanis(C270) \\sim Ueq,
Uanis(C271) \\sim Ueq, Uanis(C272) \\sim Ueq, Uanis(C273) \\sim Ueq,
Uanis(C274) \\sim Ueq, Uanis(C275) \\sim Ueq, Uanis(C276) \\sim Ueq,
Uanis(C277) \\sim Ueq, Uanis(C278) \\sim Ueq, Uanis(C279) \\sim Ueq,
Uanis(C280) \\sim Ueq, Uanis(C281) \\sim Ueq, Uanis(C282) \\sim Ueq,
Uanis(C283) \\sim Ueq, Uanis(C284) \\sim Ueq, Uanis(C285) \\sim Ueq: with sigma
of 0.01 and sigma for terminal atoms of 0.02
Uanis(C28) = Uanis(C147) = Uanis(C139) = Uanis(C205) = Uanis(C54)
Uanis(C159) = Uanis(C211) = Uanis(C270) = Uanis(C266) = Uanis(C267) =
Uanis(C236)
Uanis(C142) = Uanis(C158) = Uanis(C185) = Uanis(C163) = Uanis(C186)
Uanis(C166) = Uanis(C261) = Uanis(C244) = Uanis(C259) = Uanis(C258) =
Uanis(C193) = Uanis(C240)
4. Rigid body (RIGU) restrains
 C266, C242, C228, C267, C270
 with sigma for 1-2 distances of 0.005 and sigma for 1-3 distances of 0.005
 C1, C2, C3, C4, C5, C6, C7, C8, C9, C10, C11, C12, C13, C14, C15, C16, C17,
 C18, C19, C20, C21, C22, C23, C24, C25, C26, C27, C28, C29, C30, C31, C32, C33,
  C34, C35, C36, C37, C38, C39, C40, C41, C42, C43, C44, C45, C46, C47, C48,
 C49, C50, C51, C52, C53, C54, C55, C56, C57, C58, C59, C60, C61, C62, C63, C64,
  C65, C66, C67, C68, C69, C70, C71, C72, C73, C74, C75, C76, C77, C78, C79,
 C80, C81, C82, C83, C84, C85, C86, C87, C88, C89, C90, C91, C92, C93, C94, C95,
  C96, C97, C98, C99, C100, C101, C102, C103, C104, C105, C106, C107, C108,
 C109, C110, C111, C112, C113, C114, C115, C116, C117, C118, C119, C120, C121,
 C122, C123, C124, C125, C126, C127, C128, C129, C130, C131, C132, C133, C134,
 C135, C136, C137, C138, C139, C140, C141, C142, C143, C144, C145, C146, C147,
 C148, C149, C150, C151, C152, C153, C154, C155, C156, C157, C158, C159, C160,
 C161, C162, C163, C164, C165, C166, C167, C168, C169, C170, C171, C172, C173,
 C174, C175, C176, C177, C178, C179, C180, C181, C182, C183, C184, C185, C186,
 C187, C188, C189, C190, C191, C192, C193, C194, C195, C196, C197, C198, C199,
 C200, C201, C202, C203, C204, C205, C206, C207, C208, C209, C210, C211, C212,
 C213, C214, C215, C216, C217, C218, C219, C220, C221, C222, C223, C224, C225,
 C226, C227, C228, C229, C230, C231, C232, C233, C234, C235, C236, C237, C238,
 C239, C240, C241, C242, C243, C244, C245, C246, C247, C248, C249, C250, C251,
 C252, C253, C254, C255, C256, C257, C258, C259, C260, C261, C262, C263, C264,
 C265, C266, C267, C268, C269, C270, C271, C272, C273, C274, C275, C276, C277,
 C278, C279, C280, C281, C282, C283, C284, C285
 with sigma for 1-2 distances of 0.01 and sigma for 1-3 distances of 0.01
5.a Riding coordinates:
 C283(H28E,H28F,H28G)
5.b Ternary CH refined with riding coordinates:
 C5(H5), C11(H11), C29(H29), C48(H48), C50(H50), C53(H53), C62(H62), C77(H77),
 C100(H100), C116(H116), C126(H126), C144(H144), C149(H149), C158(H158),
 C177(H177), C192(H192), C199(H199), C200(H200), C203(H203), C204(H204),
 C205(H205), C212(H212), C215(H215), C225(H225), C227(H227), C234(H234),
 C241(H241), C242(H242), C243(H243), C246(H246), C247(H247), C255(H255),
 C256(H256), C259(H259), C261(H261), C263(H263), C270(H270)
5.c Secondary CH2 refined with riding coordinates:
 C2(H2A,H2B), C9(H9A,H9B), C12(H12A,H12B), C20(H20A,H20B), C22(H22A,H22B),
 C26(H26A,H26B), C28(H28A,H28B), C31(H31A,H31B), C32(H32A,H32B), C43(H43A,H43B),
  C46(H46A,H46B), C47(H47A,H47B), C49(H49A,H49B), C65(H65A,H65B), C78(H78A,
 H78B), C79(H79A,H79B), C82(H82A,H82B), C86(H86A,H86B), C89(H89A,H89B),
 C92(H92A,H92B), C94(H94A,H94B), C97(H97A,H97B), C99(H99A,H99B), C102(H10A,
 H10B), C103(H10C,H10D), C105(H10E,H10F), C106(H10G,H10H), C107(H10I,H10J),
 C119(H11A,H11B), C121(H12C,H12D), C130(H13A,H13B), C132(H13C,H13D), C139(H13E,
 H13F), C145(H14A,H14B), C146(H14C,H14D), C147(H14E,H14F), C148(H14G,H14H),
 C153(H15A,H15B), C155(H15C,H15D), C168(H16A,H16B), C181(H18A,H18B), C182(H18C,
 H18D), C188(H18E,H18F), C191(H19A,H19B), C193(H19C,H19D), C194(H19E,H19F),
 C197(H19G,H19H), C198(H19I,H19J), C210(H21A,H21B), C211(H21C,H21D), C213(H21E,
 H21F), C214(H21G,H21H), C221(H22C,H22D), C222(H22E,H22F), C224(H22G,H22H),
 C226(H22I,H22J), C228(H22K,H22L), C230(H23A,H23B), C236(H23C,H23D), C237(H23E,
 H23F), C238(H23G,H23H), C240(H24A,H24B), C245(H24C,H24D), C248(H24E,H24F),
 C258(H25A,H25B), C262(H26C,H26D), C264(H26E,H26F), C266(H26G,H26H), C267(H26I,
 H26J), C268(H26M,H26N), C269(H26K,H26L), C285(H28C,H28D)
5.d Aromatic/amide H refined with riding coordinates:
 C3(H3), C4(H4), C6(H6), C8(H8), C10(H10), C13(H13), C18(H18), C21(H21),
 C27(H27), C30(H30), C33(H33), C34(H34), C35(H35), C36(H36), C37(H37), C38(H38),
  C39(H39), C40(H40), C42(H42), C44(H44), C52(H52), C55(H55), C58(H58),
 C60(H60), C63(H63), C64(H64), C66(H66), C68(H68), C70(H70), C71(H71), C72(H72),
  C73(H73), C74(H74), C80(H80), C81(H81), C83(H83), C85(H85), C87(H87),
 C88(H88), C90(H90), C93(H93), C95(H95), C96(H96), C98(H98), C104(H104),
 C108(H108), C109(H109), C110(H110), C111(H111), C112(H112), C114(H114),
 C115(H115), C117(H117), C118(H118), C122(H122), C123(H123), C124(H124),
 C125(H125), C127(H127), C128(H128), C129(H129), C131(H131), C133(H133),
 C134(H134), C135(H135), C136(H136), C137(H137), C141(H141), C143(H143),
 C150(H150), C151(H151), C152(H152), C154(H154), C156(H156), C157(H157),
 C161(H161), C162(H162), C163(H163), C164(H164), C165(H165), C167(H167),
 C169(H169), C170(H170), C173(H173), C174(H174), C175(H175), C176(H176),
 C178(H178), C179(H179), C180(H180), C183(H183), C185(H185), C186(H186),
 C187(H187), C189(H189), C190(H190), C195(H195), C196(H196), C201(H201),
 C202(H202), C206(H206), C207(H207), C208(H208), C209(H209), C216(H216),
 C218(H218), C219(H219), C220(H220), C223(H223), C229(H229), C231(H231),
 C232(H232), C233(H233), C235(H235), C239(H239), C244(H244), C249(H249),
 C250(H250), C252(H252), C253(H253), C254(H254), C257(H257), C260(H260),
 C265(H265), C271(H271), C272(H272), C274(H274), C275(H275), C276(H276),
 C278(H278), C279(H279), C280(H280), C281(H281), C282(H282)
5.e Fitted hexagon refined as free rotating group:
 C37(C38,C39,C40,C41,C42), C68(C69,C70,C71,C72,C73), C108(C109,C110,C111,C112,
 C113), C133(C134,C135,C136,C137,C138), C249(C250,C251,C252,C253,C254),
 C271(C272,C273,C274,C275,C276), C277(C278,C279,C280,C281,C282)
5.f Idealised Me refined as rotating group:
 C284(H28H,H28I,H28J)
;
_olex2_submission_special_instructions 'No special instructions were received'

loop_
_space_group_symop_operation_xyz
'x, y, z'
'-x, -y, -z'

loop_
_atom_site_label
_atom_site_type_symbol
_atom_site_fract_x
_atom_site_fract_y
_atom_site_fract_z
_atom_site_U_iso_or_equiv
_atom_site_adp_type
_atom_site_occupancy
_atom_site_site_symmetry_order
_atom_site_calc_flag
_atom_site_refinement_flags_posn
_atom_site_refinement_flags_adp
_atom_site_refinement_flags_occupancy
_atom_site_disorder_assembly
_atom_site_disorder_group
Ag1 Ag 0.72857(6) 0.12741(4) 0.75792(4) 0.023 Uani 1 1 d . . . . .
Ag2 Ag 0.78591(6) 0.18769(4) 0.67390(4) 0.025 Uani 1 1 d . . . . .
Ag3 Ag 0.67731(6) 0.29050(4) 0.66981(4) 0.024 Uani 1 1 d . . . . .
Ag4 Ag 0.79690(6) 0.28012(4) 0.70077(4) 0.025 Uani 1 1 d . . . . .
Ag5 Ag 0.75879(6) 0.27299(5) 0.80421(4) 0.026 Uani 1 1 d . . . . .
Ag6 Ag 0.66053(6) 0.34717(4) 0.75468(4) 0.026 Uani 1 1 d . . . . .
Ag7 Ag 0.71069(6) 0.17777(5) 0.84050(4) 0.026 Uani 1 1 d . . . . .
Ag8 Ag 0.62911(6) 0.20269(4) 0.70825(4) 0.023 Uani 1 1 d . . . . .
Ag9 Ag 0.55755(6) 0.30275(4) 0.75344(4) 0.025 Uani 1 1 d . . . . .
Ag10 Ag 0.83010(6) 0.17154(4) 0.75728(4) 0.024 Uani 1 1 d . . . . .
Ag11 Ag 0.58414(6) 0.20342(5) 0.81122(4) 0.025 Uani 1 1 d . . . . .
Ag12 Ag 0.61003(6) 0.28767(5) 0.84091(4) 0.028 Uani 1 1 d . . . . .
Ag13 Ag 0.73467(6) 0.11393(5) 0.64660(4) 0.031 Uani 1 1 d . . . . .
Ag14 Ag 0.65266(6) 0.02793(5) 0.68843(4) 0.027 Uani 1 1 d . . . . .
Ag15 Ag 0.98905(6) 0.18807(5) 0.82166(4) 0.031 Uani 1 1 d . . . . .
Ag16 Ag 0.82418(7) 0.18842(5) 0.87109(4) 0.031 Uani 1 1 d . . . . .
Ag17 Ag 0.60157(6) 0.09709(5) 0.78481(4) 0.030 Uani 1 1 d . . . . .
Ag18 Ag 0.59428(7) 0.40722(5) 0.67584(4) 0.032 Uani 1 1 d . . . . .
Ag19 Ag 0.45521(7) 0.49119(5) 0.74015(5) 0.034 Uani 1 1 d . . . . .
Ag20 Ag 0.92772(7) 0.23255(5) 0.73022(5) 0.035 Uani 1 1 d . . . . .
Ag21 Ag 0.48498(8) 0.38288(6) 0.82608(5) 0.046 Uani 1 1 d . . . . .
Fe0N Fe 1.16475(14) 0.15748(11) 0.86835(9) 0.030 Uani 1 1 d . . . . .
Fe00 Fe 0.63312(16) -0.10841(11) 0.65832(10) 0.038 Uani 1 1 d . . . . .
Fe1 Fe 0.33074(16) 0.64876(11) 0.71850(11) 0.042 Uani 1 1 d . . . . .
S00Q S 0.4928(2) 0.16465(16) 0.82364(14) 0.029 Uani 1 1 d . . . . .
S0R S 0.7208(2) 0.04203(15) 0.74498(14) 0.027 Uani 1 1 d . . . . .
S0S S 0.8551(2) 0.10748(16) 0.62884(14) 0.030 Uani 1 1 d . . . . .
S0T S 0.6081(2) 0.13502(15) 0.67397(13) 0.026 Uani 1 1 d . . . . .
S0U S 0.8888(2) 0.31801(17) 0.68813(17) 0.037 Uani 1 1 d . . . . .
S0V S 0.6137(2) 0.35089(16) 0.61488(14) 0.029 Uani 1 1 d . . . . .
S0W S 0.8489(2) 0.26918(16) 0.84201(14) 0.029 Uani 1 1 d . . . . .
S0X S 0.9466(2) 0.14436(16) 0.77156(14) 0.027 Uani 1 1 d . . . . .
S0Y S 0.7826(2) 0.11479(17) 0.89087(16) 0.036 Uani 1 1 d . U . . .
P0Z P 0.5420(2) 0.00694(17) 0.71618(15) 0.029 Uani 1 1 d . . . . .
S10 S 0.5885(2) 0.44276(16) 0.74672(15) 0.030 Uani 1 1 d . . . . .
S11 S 0.4553(2) 0.38866(16) 0.75334(16) 0.033 Uani 1 1 d . . . . .
P12 P 1.0358(2) 0.10976(17) 0.87721(14) 0.027 Uani 1 1 d . . . . .
S13 S 0.5354(2) 0.3644(2) 0.89055(17) 0.043 Uani 1 1 d . . . . .
P14 P 1.0599(2) 0.24660(17) 0.80012(15) 0.029 Uani 1 1 d . . . . .
P15 P 0.4155(2) 0.52709(17) 0.66648(16) 0.033 Uani 1 1 d . . . . .
P16 P 0.7501(2) -0.04447(17) 0.63781(15) 0.031 Uani 1 1 d . . . . .
P17 P 0.3959(3) 0.55891(17) 0.80331(17) 0.037 Uani 1 1 d . . . . .
C1 C 0.4641(9) 0.1362(7) 0.8849(6) 0.031 Uani 1 1 d . U . . .
C2 C 0.7022(10) 0.4681(7) 0.6803(6) 0.038 Uani 1 1 d . U . . .
H2A H 0.675418 0.479149 0.657711 0.045 Uiso 1 1 calc R . . . .
H2B H 0.729338 0.430229 0.677760 0.045 Uiso 1 1 calc R . . . .
C3 C 0.5728(10) -0.0406(7) 0.6305(7) 0.040 Uani 1 1 d . U . . .
H3 H 0.587716 -0.014050 0.611550 0.048 Uiso 1 1 calc R . . . .
C4 C 1.1040(10) -0.0008(7) 0.8565(6) 0.036 Uani 1 1 d . U . . .
H4 H 1.146655 0.004605 0.850055 0.043 Uiso 1 1 calc R . . . .
C5 C 0.7573(10) -0.0417(7) 0.8729(7) 0.039 Uani 1 1 d . U . . .
H5 H 0.727265 -0.036890 0.906067 0.046 Uiso 1 1 calc R . . . .
C6 C 0.9368(10) 0.1702(7) 0.9520(7) 0.037 Uani 1 1 d . U . . .
H6 H 0.930568 0.197215 0.928540 0.045 Uiso 1 1 calc R . . . .
C7 C 0.6767(9) 0.3681(7) 0.5596(6) 0.035 Uani 1 1 d . U . . .
C8 C 1.1766(9) 0.0988(7) 0.8287(6) 0.033 Uani 1 1 d . U . . .
H8 H 1.168868 0.103319 0.799305 0.040 Uiso 1 1 calc R . . . .
C9 C 1.0513(10) 0.0282(7) 0.6482(7) 0.041 Uani 1 1 d . U . . .
H9A H 1.007675 0.044396 0.639628 0.049 Uiso 1 1 calc R . . . .
H9B H 1.084204 0.000527 0.626139 0.049 Uiso 1 1 calc R . . . .
C10 C 0.4365(9) 0.1032(6) 0.7449(6) 0.031 Uani 1 1 d . U . . .
H10 H 0.463091 0.102438 0.764164 0.038 Uiso 1 1 calc R . . . .
C11 C 0.7417(11) 0.4919(8) 0.7574(8) 0.051 Uani 1 1 d . U . . .
H11 H 0.767944 0.481629 0.780692 0.061 Uiso 1 1 calc R . . . .
C12 C 0.6203(9) 0.1854(7) 0.5793(6) 0.031 Uani 1 1 d . U . . .
H12A H 0.657458 0.152825 0.565706 0.037 Uiso 1 1 calc R . . . .
H12B H 0.642528 0.206836 0.586666 0.037 Uiso 1 1 calc R . . . .
C13 C 0.5716(9) -0.0340(6) 0.8026(6) 0.028 Uani 1 1 d . U . . .
H13 H 0.614027 -0.028021 0.787496 0.034 Uiso 1 1 calc R . . . .
C14 C 0.4590(9) 0.0605(7) 0.7162(6) 0.031 Uani 1 1 d . U . . .
C15 C 1.0142(8) 0.0908(6) 0.7286(6) 0.026 Uani 1 1 d . U . . .
C16 C 0.4806(9) 0.5423(6) 0.6126(6) 0.029 Uani 1 1 d . U . . .
C17 C 0.5680(8) 0.1716(6) 0.6257(5) 0.023 Uani 1 1 d . U . . .
C18 C 0.9342(9) -0.0481(7) 0.6474(6) 0.035 Uani 1 1 d . U . . .
H18 H 0.954520 -0.022520 0.643926 0.043 Uiso 1 1 calc R . . . .
C19 C 0.5469(10) -0.0427(8) 0.6801(7) 0.042 Uani 1 1 d . U . . .
C20 C 0.6343(9) 0.4180(6) 0.5325(6) 0.028 Uani 1 1 d . U . . .
H20A H 0.596219 0.410999 0.527243 0.033 Uiso 1 1 calc R . . . .
H20B H 0.613123 0.448891 0.551933 0.033 Uiso 1 1 calc R . . . .
C21 C 0.8191(11) -0.0626(8) 0.5399(7) 0.046 Uani 1 1 d . U . . .
H21 H 0.847261 -0.095311 0.549851 0.055 Uiso 1 1 calc R . . . .
C22 C 0.5092(9) 0.2244(7) 0.6460(6) 0.036 Uani 1 1 d . U . . .
H22A H 0.530285 0.245913 0.654398 0.043 Uiso 1 1 calc R . . . .
H22B H 0.475219 0.216668 0.674592 0.043 Uiso 1 1 calc R . . . .
C23 C 0.5243(9) -0.0212(7) 0.7779(6) 0.035 Uani 1 1 d . U . . .
C24 C 1.0402(9) 0.0426(6) 0.8705(6) 0.027 Uani 1 1 d . U . . .
C25 C 1.0146(9) 0.3207(7) 0.8017(6) 0.034 Uani 1 1 d . U . . .
C26 C 0.7185(10) -0.0009(7) 0.8402(6) 0.039 Uani 1 1 d . U . . .
H26A H 0.708894 0.034927 0.848286 0.046 Uiso 1 1 calc R . . . .
H26B H 0.673331 -0.004565 0.844787 0.046 Uiso 1 1 calc R . . . .
C27 C 1.0327(10) 0.3488(8) 0.8268(7) 0.042 Uani 1 1 d . U . . .
H27 H 1.067648 0.331871 0.841846 0.050 Uiso 1 1 calc R . . . .
C28 C 0.7567(10) 0.3730(7) 0.8615(7) 0.042 Uani 1 1 d . U . . .
H28A H 0.790303 0.384907 0.835595 0.050 Uiso 1 1 calc R . . . .
H28B H 0.724885 0.366126 0.848818 0.050 Uiso 1 1 calc R . . . .
C29 C 0.4700(10) 0.2563(7) 0.6088(6) 0.035 Uani 1 1 d . U . . .
H29 H 0.433535 0.289732 0.622315 0.043 Uiso 1 1 calc R . . . .
C30 C 1.1607(11) 0.2735(8) 0.7203(7) 0.047 Uani 1 1 d . U . . .
H30 H 1.155055 0.300650 0.738187 0.056 Uiso 1 1 calc R . . . .
C31 C 1.0002(12) 0.0885(9) 0.4755(8) 0.053 Uani 1 1 d . U . . .
H31A H 1.019928 0.091373 0.441172 0.064 Uiso 1 1 calc R . . . .
H31B H 1.036176 0.060886 0.487572 0.064 Uiso 1 1 calc R . . . .
C32 C 0.7123(10) 0.3186(7) 0.5282(6) 0.037 Uani 1 1 d . U . . .
H32A H 0.739482 0.288257 0.544371 0.045 Uiso 1 1 calc R . . . .
H32B H 0.676312 0.309591 0.522260 0.045 Uiso 1 1 calc R . . . .
C33 C 0.5429(9) 0.5438(6) 0.6184(6) 0.031 Uani 1 1 d . U . . .
H33 H 0.550549 0.536282 0.647993 0.038 Uiso 1 1 calc R . . . .
C34 C 0.4165(10) 0.0603(8) 0.6887(7) 0.043 Uani 1 1 d . U . . .
H34 H 0.430121 0.031985 0.669660 0.052 Uiso 1 1 calc R . . . .
C35 C 0.9786(9) 0.0343(7) 0.8780(6) 0.032 Uani 1 1 d . U . . .
H35 H 0.935142 0.062320 0.886212 0.038 Uiso 1 1 calc R . . . .
C36 C 0.3306(10) 0.1480(8) 0.7187(7) 0.042 Uani 1 1 d . U . . .
H36 H 0.288712 0.176859 0.719918 0.050 Uiso 1 1 calc R . . . .
C37 C 0.3435(6) 0.2913(6) 0.3135(4) 0.058 Uani 1 1 d . U . . .
H37 H 0.378047 0.284398 0.284064 0.070 Uiso 1 1 calc R . . . .
C38 C 0.2720(7) 0.3142(6) 0.3163(4) 0.062 Uani 1 1 d G U . . .
H38 H 0.258665 0.322574 0.288622 0.074 Uiso 1 1 calc R . . . .
C39 C 0.2203(5) 0.3245(6) 0.3603(5) 0.055 Uani 1 1 d G U . . .
H39 H 0.172429 0.339788 0.362155 0.066 Uiso 1 1 calc R . . . .
C40 C 0.2401(6) 0.3119(6) 0.4017(4) 0.051 Uani 1 1 d G U . . .
H40 H 0.205574 0.318826 0.431132 0.061 Uiso 1 1 calc R . . . .
C41 C 0.3117(7) 0.2891(6) 0.3989(4) 0.051 Uani 1 1 d G U . . .
C42 C 0.3633(5) 0.2787(5) 0.3549(4) 0.044 Uani 1 1 d G U . . .
H42 H 0.411193 0.263435 0.353043 0.053 Uiso 1 1 calc R . . . .
C43 C 0.5235(11) 0.1081(8) 0.9080(7) 0.045 Uani 1 1 d . U . . .
H43A H 0.560141 0.079367 0.888319 0.055 Uiso 1 1 calc R . . . .
H43B H 0.544697 0.133316 0.909391 0.055 Uiso 1 1 calc R . . . .
C44 C 1.0848(9) 0.2257(6) 0.8910(6) 0.031 Uani 1 1 d . U . . .
H44 H 1.038042 0.227800 0.906221 0.037 Uiso 1 1 calc R . . . .
C45 C 0.9539(11) 0.3113(8) 0.6273(7) 0.047 Uani 1 1 d . U . . .
C46 C 0.8260(10) -0.0372(8) 0.8678(7) 0.043 Uani 1 1 d . U . . .
H46A H 0.849834 -0.064070 0.888169 0.051 Uiso 1 1 calc R . . . .
H46B H 0.818086 -0.002402 0.877264 0.051 Uiso 1 1 calc R . . . .
C47 C 1.0306(9) 0.1161(7) 0.6770(6) 0.031 Uani 1 1 d . U . . .
H47A H 0.987551 0.132534 0.667694 0.037 Uiso 1 1 calc R . . . .
H47B H 1.050842 0.143087 0.674990 0.037 Uiso 1 1 calc R . . . .
C48 C 1.0362(11) 0.0046(8) 0.6974(7) 0.049 Uani 1 1 d . U . . .
H48 H 1.013696 -0.021049 0.698678 0.059 Uiso 1 1 calc R . . . .
C49 C 0.9819(11) 0.0497(8) 0.7308(7) 0.044 Uani 1 1 d . U . . .
H49A H 0.939143 0.066059 0.721089 0.052 Uiso 1 1 calc R . . . .
H49B H 0.969007 0.035224 0.763085 0.052 Uiso 1 1 calc R . . . .
C50 C 0.9382(12) 0.0732(9) 0.4869(8) 0.055 Uani 1 1 d . U . . .
H50 H 0.951636 0.039771 0.471896 0.066 Uiso 1 1 calc R . . . .
C51 C 0.3135(10) 0.5519(7) 0.8459(7) 0.039 Uani 1 1 d . U . . .
C52 C 0.9736(10) 0.3047(8) 1.0008(7) 0.044 Uani 1 1 d . U . . .
H52 H 0.975237 0.271601 0.995220 0.053 Uiso 1 1 calc R . . . .
C53 C 0.7136(11) 0.4161(9) 0.9001(8) 0.051 Uani 1 1 d . U . . .
H53 H 0.687530 0.449554 0.885854 0.061 Uiso 1 1 calc R . . . .
C54 C 0.7978(10) 0.3201(8) 0.8879(7) 0.042 Uani 1 1 d . U . . .
C55 C 0.4997(12) -0.0632(9) 0.8730(8) 0.052 Uani 1 1 d . U . . .
H55 H 0.491196 -0.076625 0.904321 0.063 Uiso 1 1 calc R . . . .
C56 C 0.6522(8) 0.4800(6) 0.7305(6) 0.027 Uani 1 1 d . U . . .
C57 C 0.7644(8) -0.0098(6) 0.7877(6) 0.026 Uani 1 1 d . U . . .
C58 C 0.9810(11) -0.0159(8) 0.8731(7) 0.048 Uani 1 1 d . U . . .
H58 H 0.938602 -0.021941 0.880738 0.057 Uiso 1 1 calc R . . . .
C59 C 0.3808(9) 0.4908(7) 0.6424(6) 0.034 Uani 1 1 d . U . . .
C60 C 0.8722(10) -0.0339(8) 0.6420(7) 0.042 Uani 1 1 d . U . . .
H60 H 0.849314 0.002084 0.635664 0.050 Uiso 1 1 calc R . . . .
C61 C 1.1257(10) 0.2412(7) 0.7388(7) 0.040 Uani 1 1 d . U . . .
C62 C 1.0836(13) 0.0704(10) 0.6453(9) 0.062 Uani 1 1 d . U . . .
H62 H 1.097541 0.083879 0.612295 0.074 Uiso 1 1 calc R . . . .
C63 C 0.3512(12) 0.1056(9) 0.6914(8) 0.053 Uani 1 1 d . U . . .
H63 H 0.322424 0.105795 0.673935 0.064 Uiso 1 1 calc R . . . .
C64 C 0.4728(11) 0.5501(7) 0.5692(7) 0.042 Uani 1 1 d . U . . .
H64 H 0.432713 0.547517 0.565446 0.050 Uiso 1 1 calc R . . . .
C65 C 0.6916(11) 0.4605(8) 0.7689(7) 0.045 Uani 1 1 d . U . . .
H65A H 0.658004 0.467760 0.800484 0.054 Uiso 1 1 calc R . . . .
H65B H 0.718327 0.422437 0.767162 0.054 Uiso 1 1 calc R . . . .
C66 C 0.5238(11) 0.5621(8) 0.5287(7) 0.045 Uani 1 1 d . U . . .
H66 H 0.516917 0.567813 0.498911 0.054 Uiso 1 1 calc R . . . .
C67 C 0.3776(10) 0.3675(7) 0.7668(7) 0.040 Uani 1 1 d . U . . .
C68 C 0.4468(6) 0.3005(4) 0.4424(5) 0.042 Uani 1 1 d . U . . .
H68 H 0.413490 0.332762 0.455046 0.051 Uiso 1 1 calc R . . . .
C69 C 0.4244(5) 0.2606(5) 0.4377(5) 0.047 Uani 1 1 d G U . . .
C70 C 0.4741(7) 0.2124(4) 0.4188(5) 0.042 Uani 1 1 d G U . . .
H70 H 0.459123 0.185650 0.415674 0.051 Uiso 1 1 calc R . . . .
C71 C 0.5463(6) 0.2042(4) 0.4046(5) 0.062 Uani 1 1 d G U . . .
H71 H 0.579544 0.171950 0.391987 0.075 Uiso 1 1 calc R . . . .
C72 C 0.5687(5) 0.2441(6) 0.4093(6) 0.064 Uani 1 1 d G U . . .
H72 H 0.616939 0.238657 0.399829 0.077 Uiso 1 1 calc R . . . .
C73 C 0.5189(7) 0.2923(5) 0.4282(5) 0.058 Uani 1 1 d G U . . .
H73 H 0.533913 0.319063 0.431359 0.069 Uiso 1 1 calc R . . . .
C74 C 0.3753(10) 0.1465(8) 0.7453(7) 0.042 Uani 1 1 d . U . . .
H74 H 0.363010 0.175437 0.763389 0.050 Uiso 1 1 calc R . . . .
C75 C 0.8375(9) -0.0682(7) 0.6451(6) 0.034 Uani 1 1 d . U . . .
C76 C 0.8831(10) 0.1200(7) 0.5653(7) 0.037 Uani 1 1 d . U . . .
C77 C 0.7824(11) 0.3954(8) 0.5229(7) 0.045 Uani 1 1 d . U . . .
H77 H 0.819088 0.403737 0.529376 0.054 Uiso 1 1 calc R . . . .
C78 C 0.3522(13) 0.3501(10) 0.8199(9) 0.064 Uani 1 1 d . U . . .
H78A H 0.390936 0.320962 0.828135 0.077 Uiso 1 1 calc R . . . .
H78B H 0.338469 0.379660 0.839655 0.077 Uiso 1 1 calc R . . . .
C79 C 0.4386(11) 0.1301(8) 0.9894(7) 0.046 Uani 1 1 d . U . . .
H79A H 0.457625 0.155628 0.993268 0.055 Uiso 1 1 calc R . . . .
H79B H 0.419119 0.115515 1.020601 0.055 Uiso 1 1 calc R . . . .
C80 C 0.8961(10) 0.1795(8) 1.0001(7) 0.041 Uani 1 1 d . U . . .
H80 H 0.865770 0.213927 1.008984 0.050 Uiso 1 1 calc R . . . .
C81 C 0.9008(11) 0.1373(8) 1.0348(8) 0.048 Uani 1 1 d . U . . .
H81 H 0.870812 0.142856 1.065861 0.058 Uiso 1 1 calc R . . . .
C82 C 1.0791(10) 0.0675(8) 0.7429(7) 0.045 Uani 1 1 d . U . . .
H82A H 1.067752 0.053696 0.775518 0.054 Uiso 1 1 calc R . . . .
H82B H 1.098476 0.094842 0.741157 0.054 Uiso 1 1 calc R . . . .
C83 C 0.9945(12) 0.4057(9) 0.8285(8) 0.057 Uani 1 1 d . U . . .
H83 H 1.002215 0.426045 0.846698 0.069 Uiso 1 1 calc R . . . .
C84 C 1.1264(9) 0.0987(6) 0.8726(6) 0.030 Uani 1 1 d . U . . .
C85 C 1.0965(10) 0.1227(7) 1.0391(6) 0.038 Uani 1 1 d . U . . .
H85 H 1.091856 0.091592 1.034250 0.046 Uiso 1 1 calc R . . . .
C86 C 0.4337(10) 0.2219(7) 0.5973(7) 0.041 Uani 1 1 d . U . . .
H86A H 0.399167 0.214517 0.625769 0.049 Uiso 1 1 calc R . . . .
H86B H 0.409509 0.240522 0.573842 0.049 Uiso 1 1 calc R . . . .
C87 C 0.9472(11) 0.4295(9) 0.8033(7) 0.049 Uani 1 1 d . U . . .
H87 H 0.922457 0.466071 0.804989 0.059 Uiso 1 1 calc R . . . .
C88 C 0.8718(12) -0.1237(9) 0.6581(8) 0.054 Uani 1 1 d . U . . .
H88 H 0.849548 -0.148299 0.662511 0.065 Uiso 1 1 calc R . . . .
C89 C 0.7421(11) 0.4416(8) 0.4959(7) 0.046 Uani 1 1 d . U . . .
H89A H 0.774873 0.448538 0.466192 0.055 Uiso 1 1 calc R . . . .
H89B H 0.720555 0.473245 0.514380 0.055 Uiso 1 1 calc R . . . .
C90 C 0.5918(10) 0.5567(7) 0.5793(7) 0.039 Uani 1 1 d . U . . .
H90 H 0.631304 0.559777 0.583510 0.047 Uiso 1 1 calc R . . . .
C91 C 0.9857(8) 0.1202(6) 0.9410(6) 0.025 Uani 1 1 d . U . . .
C92 C 0.4054(11) 0.1807(8) 0.9163(7) 0.045 Uani 1 1 d . U . . .
H92A H 0.423692 0.207669 0.917915 0.054 Uiso 1 1 calc R . . . .
H92B H 0.366365 0.197346 0.902852 0.054 Uiso 1 1 calc R . . . .
C93 C 0.2731(12) 0.5842(9) 0.8837(8) 0.056 Uani 1 1 d . U . . .
H93 H 0.283878 0.613585 0.885576 0.067 Uiso 1 1 calc R . . . .
C94 C 0.9071(10) 0.0664(7) 0.5403(7) 0.040 Uani 1 1 d . U . . .
H94A H 0.942343 0.038636 0.552944 0.047 Uiso 1 1 calc R . . . .
H94B H 0.866495 0.055542 0.547105 0.047 Uiso 1 1 calc R . . . .
C95 C 1.0443(11) -0.0573(8) 0.8574(7) 0.047 Uani 1 1 d . U . . .
H95 H 1.044563 -0.089551 0.850694 0.056 Uiso 1 1 calc R . . . .
C96 C 0.5610(10) -0.0553(7) 0.8482(6) 0.036 Uani 1 1 d . U . . .
H96 H 0.596705 -0.064366 0.862376 0.043 Uiso 1 1 calc R . . . .
C97 C 0.7198(10) 0.3820(7) 0.4541(7) 0.041 Uani 1 1 d . U . . .
H97A H 0.753336 0.389838 0.425285 0.049 Uiso 1 1 calc R . . . .
H97B H 0.685011 0.374275 0.445350 0.049 Uiso 1 1 calc R . . . .
C98 C 0.9514(10) 0.0873(7) 1.0215(7) 0.039 Uani 1 1 d . U . . .
H98 H 0.956994 0.059399 1.044281 0.047 Uiso 1 1 calc R . . . .
C99 C 0.5301(9) 0.1405(7) 0.6138(6) 0.034 Uani 1 1 d . U . . .
H99A H 0.564612 0.106421 0.601417 0.041 Uiso 1 1 calc R . . . .
H99B H 0.495705 0.133543 0.642531 0.041 Uiso 1 1 calc R . . . .
C100 C 0.4974(11) 0.0854(8) 0.9581(7) 0.046 Uani 1 1 d . U . . .
H100 H 0.536943 0.068980 0.971654 0.056 Uiso 1 1 calc R . . . .
C101 C 0.8960(11) 0.2513(8) 1.1071(7) 0.043 Uani 1 1 d . U . . .
C102 C 0.7665(14) 0.4255(10) 0.9199(9) 0.067 Uani 1 1 d . U . . .
H10A H 0.800902 0.436716 0.894034 0.080 Uiso 1 1 calc R . . . .
H10B H 0.740670 0.453822 0.942382 0.080 Uiso 1 1 calc R . . . .
C103 C 0.8166(12) 0.3461(9) 0.4930(8) 0.056 Uani 1 1 d . U . . .
H10C H 0.842951 0.316121 0.509945 0.068 Uiso 1 1 calc R . . . .
H10D H 0.849813 0.352643 0.463356 0.068 Uiso 1 1 calc R . . . .
C104 C 0.6994(9) -0.1243(7) 0.6989(6) 0.036 Uani 1 1 d . U . . .
H104 H 0.688093 -0.108393 0.727144 0.043 Uiso 1 1 calc R . . . .
C105 C 0.6612(11) 0.3970(8) 0.9414(8) 0.050 Uani 1 1 d . U . . .
H10E H 0.627954 0.391166 0.929469 0.060 Uiso 1 1 calc R . . . .
H10F H 0.634348 0.424668 0.964417 0.060 Uiso 1 1 calc R . . . .
C106 C 0.7959(13) 0.4824(10) 0.7059(8) 0.060 Uani 1 1 d . U . . .
H10G H 0.826796 0.502674 0.700065 0.072 Uiso 1 1 calc R . . . .
H10H H 0.825215 0.444934 0.702567 0.072 Uiso 1 1 calc R . . . .
C107 C 0.5227(9) 0.2687(7) 0.5628(6) 0.033 Uani 1 1 d . U . . .
H10I H 0.497803 0.287540 0.539746 0.040 Uiso 1 1 calc R . . . .
H10J H 0.543902 0.291260 0.569353 0.040 Uiso 1 1 calc R . . . .
C108 C 0.2728(8) 0.3775(5) 0.4631(3) 0.053 Uani 1 1 d . U . . .
H108 H 0.285978 0.381141 0.430074 0.064 Uiso 1 1 calc R . . . .
C109 C 0.2359(8) 0.4226(4) 0.4902(5) 0.066 Uani 1 1 d G U . . .
H109 H 0.224500 0.456313 0.475259 0.079 Uiso 1 1 calc R . . . .
C110 C 0.2162(8) 0.4172(4) 0.5395(5) 0.057 Uani 1 1 d G U . . .
H110 H 0.191509 0.447333 0.557609 0.068 Uiso 1 1 calc R . . . .
C111 C 0.2332(8) 0.3668(5) 0.5618(3) 0.061 Uani 1 1 d G U . . .
H111 H 0.219996 0.363181 0.594775 0.074 Uiso 1 1 calc R . . . .
C112 C 0.2701(8) 0.3217(4) 0.5347(4) 0.055 Uani 1 1 d G U . . .
H112 H 0.281474 0.288008 0.549591 0.066 Uiso 1 1 calc R . . . .
C113 C 0.2898(7) 0.3271(4) 0.4854(4) 0.044 Uani 1 1 d G U . . .
C114 C 0.8409(10) 0.2781(8) 1.0856(7) 0.044 Uani 1 1 d . U . . .
H114 H 0.847057 0.303542 1.061238 0.052 Uiso 1 1 calc R . . . .
C115 C 0.9928(10) 0.0787(7) 0.9754(6) 0.037 Uani 1 1 d . U . . .
H115 H 1.025982 0.044995 0.966900 0.044 Uiso 1 1 calc R . . . .
C116 C 0.3797(11) 0.1578(8) 0.9651(8) 0.049 Uani 1 1 d . U . . .
H116 H 0.342363 0.186812 0.984838 0.059 Uiso 1 1 calc R . . . .
C117 C 0.3147(11) 0.5069(8) 0.6407(7) 0.048 Uani 1 1 d . U . . .
H117 H 0.282611 0.540386 0.651239 0.058 Uiso 1 1 calc R . . . .
C118 C 0.5414(13) -0.1159(10) 0.6540(9) 0.062 Uani 1 1 d . U . . .
H118 H 0.531832 -0.146209 0.653060 0.074 Uiso 1 1 calc R . . . .
C119 C 0.8359(10) -0.0026(7) 0.7813(7) 0.040 Uani 1 1 d . U . . .
H11A H 0.864994 -0.006572 0.748287 0.047 Uiso 1 1 calc R . . . .
H11B H 0.826675 0.032750 0.790365 0.047 Uiso 1 1 calc R . . . .
C120 C 0.7662(10) -0.0283(7) 0.5733(7) 0.040 Uani 1 1 d . U . . .
C121 C 0.7499(12) 0.3565(9) 0.9864(8) 0.056 Uani 1 1 d . U . . .
H12C H 0.774952 0.324438 1.002068 0.068 Uiso 1 1 calc R . . . .
H12D H 0.722784 0.383916 1.009556 0.068 Uiso 1 1 calc R . . . .
C122 C 0.4595(12) -0.0275(9) 0.8025(8) 0.057 Uani 1 1 d . U . . .
H122 H 0.424124 -0.016493 0.787748 0.069 Uiso 1 1 calc R . . . .
C123 C 0.8854(12) 0.2149(9) 1.1415(8) 0.052 Uani 1 1 d . U . . .
H123 H 0.921759 0.197145 1.155148 0.062 Uiso 1 1 calc R . . . .
C124 C 0.5282(11) -0.0901(8) 0.6951(8) 0.051 Uani 1 1 d . U . . .
H124 H 0.510504 -0.101439 0.726348 0.061 Uiso 1 1 calc R . . . .
C125 C 1.1065(10) -0.0507(7) 0.8518(7) 0.040 Uani 1 1 d . U . . .
H125 H 1.149482 -0.079307 0.844946 0.048 Uiso 1 1 calc R . . . .
C126 C 0.7537(11) 0.5004(8) 0.6699(8) 0.049 Uani 1 1 d . U . . .
H126 H 0.786745 0.493828 0.637686 0.059 Uiso 1 1 calc R . . . .
C127 C 0.5721(13) -0.0868(9) 0.6141(9) 0.061 Uani 1 1 d . U . . .
H127 H 0.588960 -0.096338 0.582607 0.073 Uiso 1 1 calc R . . . .
C128 C 1.2444(10) 0.0903(7) 0.8368(7) 0.040 Uani 1 1 d . U . . .
H128 H 1.287007 0.089913 0.814104 0.048 Uiso 1 1 calc R . . . .
C129 C 1.1629(9) 0.0867(7) 0.9094(6) 0.033 Uani 1 1 d . U . . .
H129 H 1.142837 0.082557 0.941991 0.040 Uiso 1 1 calc R . . . .
C130 C 0.4034(13) 0.3215(9) 0.7354(9) 0.059 Uani 1 1 d . U . . .
H13A H 0.442326 0.292589 0.743590 0.071 Uiso 1 1 calc R . . . .
H13B H 0.420559 0.332599 0.702401 0.071 Uiso 1 1 calc R . . . .
C131 C 0.2921(11) 0.4721(8) 0.6224(7) 0.046 Uani 1 1 d . U . . .
H131 H 0.244321 0.482686 0.624514 0.055 Uiso 1 1 calc R . . . .
C132 C 0.6047(10) 0.5404(7) 0.7350(7) 0.036 Uani 1 1 d . U . . .
H13C H 0.571622 0.547137 0.766854 0.043 Uiso 1 1 calc R . . . .
H13D H 0.577976 0.551566 0.712385 0.043 Uiso 1 1 calc R . . . .
C133 C 0.2631(6) 0.2048(5) 0.4794(4) 0.044 Uani 1 1 d . U . . .
H133 H 0.236364 0.225099 0.459548 0.053 Uiso 1 1 calc R . . . .
C134 C 0.2473(6) 0.1619(5) 0.5065(5) 0.053 Uani 1 1 d G U . . .
H134 H 0.209998 0.153536 0.504671 0.064 Uiso 1 1 calc R . . . .
C135 C 0.2873(8) 0.1315(5) 0.5362(5) 0.057 Uani 1 1 d G U . . .
H135 H 0.276722 0.102774 0.554260 0.069 Uiso 1 1 calc R . . . .
C136 C 0.3431(7) 0.1439(5) 0.5388(5) 0.070 Uani 1 1 d G U . . .
H136 H 0.369813 0.123575 0.558726 0.084 Uiso 1 1 calc R . . . .
C137 C 0.3589(6) 0.1868(5) 0.5118(5) 0.045 Uani 1 1 d G U . . .
H137 H 0.396179 0.195139 0.513604 0.054 Uiso 1 1 calc R . . . .
C138 C 0.3189(7) 0.2172(4) 0.4821(4) 0.044 Uani 1 1 d G U . . .
C139 C 0.7426(10) 0.3039(8) 0.9314(7) 0.042 Uani 1 1 d . U . . .
H13E H 0.711483 0.294818 0.919782 0.050 Uiso 1 1 calc R . . . .
H13F H 0.768081 0.272144 0.947177 0.050 Uiso 1 1 calc R . . . .
C140 C 1.1140(10) 0.2307(7) 0.8409(6) 0.036 Uani 1 1 d . U . . .
C141 C 0.9722(11) 0.3640(8) 1.0489(8) 0.048 Uani 1 1 d . U . . .
H141 H 0.969663 0.373240 1.078158 0.057 Uiso 1 1 calc R . . . .
C142 C 0.3722(11) 0.6281(8) 0.7733(8) 0.048 Uani 1 1 d . U . . .
C143 C 0.4290(11) 0.4423(8) 0.6209(7) 0.045 Uani 1 1 d . U . . .
H143 H 0.477050 0.431351 0.618154 0.054 Uiso 1 1 calc R . . . .
C144 C 0.8048(12) 0.3754(9) 0.9443(8) 0.054 Uani 1 1 d . U . . .
H144 H 0.837560 0.382225 0.956576 0.064 Uiso 1 1 calc R . . . .
C145 C 0.3478(11) 0.1174(8) 0.9630(8) 0.050 Uani 1 1 d . U . . .
H14A H 0.309101 0.134248 0.949296 0.060 Uiso 1 1 calc R . . . .
H14B H 0.328950 0.103993 0.994916 0.060 Uiso 1 1 calc R . . . .
C146 C 0.938(2) 0.2802(15) 0.5952(13) 0.107 Uani 1 1 d . U . . .
H14C H 0.889584 0.298210 0.594333 0.128 Uiso 1 1 calc R . . . .
H14D H 0.942946 0.244522 0.608838 0.128 Uiso 1 1 calc R . . . .
C147 C 0.8477(10) 0.3295(8) 0.9078(7) 0.042 Uani 1 1 d . U . . .
H14E H 0.883664 0.339407 0.882207 0.050 Uiso 1 1 calc R . . . .
H14F H 0.871413 0.297026 0.923643 0.050 Uiso 1 1 calc R . . . .
C148 C 0.4449(12) 0.3070(9) 0.9386(8) 0.053 Uani 1 1 d . U . . .
H14G H 0.485218 0.274462 0.928622 0.064 Uiso 1 1 calc R . . . .
H14H H 0.420914 0.318878 0.914381 0.064 Uiso 1 1 calc R . . . .
C149 C 0.8752(10) -0.0454(7) 0.8131(7) 0.039 Uani 1 1 d . U . . .
H149 H 0.920704 -0.041951 0.809372 0.047 Uiso 1 1 calc R . . . .
C150 C 0.3406(11) 0.6392(8) 0.6475(8) 0.049 Uani 1 1 d . U . . .
H150 H 0.375204 0.644119 0.620060 0.059 Uiso 1 1 calc R . . . .
C151 C 1.1093(10) 0.2153(8) 1.0520(7) 0.044 Uani 1 1 d . U . . .
H151 H 1.115185 0.246683 1.054907 0.052 Uiso 1 1 calc R . . . .
C152 C 1.1334(9) 0.2174(7) 0.9143(7) 0.036 Uani 1 1 d . U . . .
H152 H 1.126578 0.213537 0.946905 0.043 Uiso 1 1 calc R . . . .
C153 C 0.8319(12) 0.1634(9) 0.5450(8) 0.054 Uani 1 1 d . U . . .
H15A H 0.820217 0.196405 0.559470 0.064 Uiso 1 1 calc R . . . .
H15B H 0.788484 0.155832 0.553120 0.064 Uiso 1 1 calc R . . . .
C154 C 0.4035(14) 0.4102(10) 0.6033(9) 0.067 Uani 1 1 d . U . . .
H154 H 0.434909 0.376948 0.591893 0.080 Uiso 1 1 calc R . . . .
C155 C 0.4334(10) 0.0939(7) 0.8821(6) 0.038 Uani 1 1 d . U . . .
H15C H 0.395147 0.110129 0.867954 0.045 Uiso 1 1 calc R . . . .
H15D H 0.470280 0.065287 0.862367 0.045 Uiso 1 1 calc R . . . .
C156 C 1.1810(11) 0.1921(8) 0.6670(8) 0.049 Uani 1 1 d . U . . .
H156 H 1.185022 0.165621 0.649062 0.059 Uiso 1 1 calc R . . . .
C157 C 0.5847(10) 0.5653(7) 0.5340(7) 0.041 Uani 1 1 d . U . . .
H157 H 0.619159 0.573002 0.508014 0.050 Uiso 1 1 calc R . . . .
C158 C 0.4205(11) 0.6388(8) 0.7327(7) 0.048 Uani 1 1 d . U . . .
H158 H 0.468136 0.613964 0.717339 0.058 Uiso 1 1 calc R . . . .
C159 C 0.7357(8) 0.1191(6) 0.9570(6) 0.045 Uani 1 1 d D U . . .
C160 C 0.7293(9) -0.1044(7) 0.6503(6) 0.035 Uani 1 1 d . U . . .
C161 C 0.7767(11) 0.2670(8) 1.1003(7) 0.048 Uani 1 1 d . U . . .
H161 H 0.740425 0.285993 1.086841 0.058 Uiso 1 1 calc R . . . .
C162 C 0.7349(11) -0.1409(8) 0.6173(7) 0.044 Uani 1 1 d . U . . .
H162 H 0.750182 -0.137944 0.584294 0.053 Uiso 1 1 calc R . . . .
C163 C 0.3110(11) 0.6728(8) 0.7863(8) 0.048 Uani 1 1 d . U . . .
H163 H 0.270910 0.676357 0.812553 0.058 Uiso 1 1 calc R . . . .
C164 C 1.2302(12) 0.0830(9) 0.8867(8) 0.054 Uani 1 1 d . U . . .
H164 H 1.263983 0.076405 0.902037 0.064 Uiso 1 1 calc R . . . .
C165 C 0.7225(13) 0.0221(10) 0.5579(9) 0.062 Uani 1 1 d . U . . .
H165 H 0.685015 0.045473 0.579802 0.074 Uiso 1 1 calc R . . . .
C166 C 0.4703(12) 0.3505(9) 0.9455(8) 0.053 Uani 1 1 d . U . . .
C167 C 1.1619(11) 0.1263(8) 1.0247(7) 0.042 Uani 1 1 d . U . . .
H167 H 1.202228 0.098103 1.010290 0.051 Uiso 1 1 calc R . . . .
C168 C 0.5438(11) 0.1836(8) 0.5331(7) 0.045 Uani 1 1 d . U . . .
H16A H 0.517980 0.203103 0.510687 0.054 Uiso 1 1 calc R . . . .
H16B H 0.579297 0.150811 0.518703 0.054 Uiso 1 1 calc R . . . .
C169 C 0.8312(12) -0.0501(9) 0.4932(8) 0.056 Uani 1 1 d . U . . .
H169 H 0.867745 -0.074362 0.471680 0.067 Uiso 1 1 calc R . . . .
C170 C 0.7380(12) 0.0354(9) 0.5080(8) 0.056 Uani 1 1 d . U . . .
H170 H 0.712983 0.068801 0.497004 0.067 Uiso 1 1 calc R . . . .
C171 C 0.3417(10) 0.5909(7) 0.6783(7) 0.037 Uani 1 1 d . U . . .
C172 C 0.9722(11) 0.3122(8) 1.0459(7) 0.047 Uani 1 1 d . U . . .
C173 C 1.1374(10) 0.1980(8) 0.7132(7) 0.041 Uani 1 1 d . U . . .
H173 H 1.115512 0.173263 0.727583 0.049 Uiso 1 1 calc R . . . .
C174 C 0.2160(14) 0.5746(11) 0.9195(10) 0.070 Uani 1 1 d . U . . .
H174 H 0.189409 0.596272 0.945426 0.084 Uiso 1 1 calc R . . . .
C175 C 0.7697(12) 0.2270(9) 1.1354(8) 0.053 Uani 1 1 d . U . . .
H175 H 0.730175 0.216948 1.143755 0.063 Uiso 1 1 calc R . . . .
C176 C 0.9716(11) -0.1010(8) 0.6582(7) 0.043 Uani 1 1 d . U . . .
H176 H 1.016520 -0.110601 0.661523 0.051 Uiso 1 1 calc R . . . .
C177 C 0.4930(10) 0.1704(7) 0.5779(7) 0.040 Uani 1 1 d . U . . .
H177 H 0.472184 0.147878 0.569949 0.048 Uiso 1 1 calc R . . . .
C178 C 1.0360(10) 0.1647(7) 1.0609(7) 0.040 Uani 1 1 d . U . . .
H178 H 0.992273 0.160296 1.070395 0.048 Uiso 1 1 calc R . . . .
C179 C 0.9755(13) 0.4004(10) 1.0125(9) 0.063 Uani 1 1 d . U . . .
H179 H 0.979295 0.432193 1.016586 0.075 Uiso 1 1 calc R . . . .
C180 C 0.2703(12) 0.6779(10) 0.6716(8) 0.059 Uani 1 1 d . U . . .
H180 H 0.251867 0.713344 0.661448 0.071 Uiso 1 1 calc R . . . .
C181 C 0.8882(11) -0.1023(8) 0.8004(8) 0.048 Uani 1 1 d . U . . .
H18A H 0.916971 -0.108544 0.767523 0.058 Uiso 1 1 calc R . . . .
H18B H 0.913304 -0.128760 0.820430 0.058 Uiso 1 1 calc R . . . .
C182 C 0.3172(14) 0.4174(10) 0.7498(10) 0.069 Uani 1 1 d . U . . .
H18C H 0.334979 0.427255 0.716534 0.082 Uiso 1 1 calc R . . . .
H18D H 0.300966 0.448121 0.768721 0.082 Uiso 1 1 calc R . . . .
C183 C 0.7118(12) -0.1827(9) 0.6464(8) 0.055 Uani 1 1 d . U . . .
H183 H 0.710737 -0.212047 0.634938 0.066 Uiso 1 1 calc R . . . .
C184 C 1.0379(12) 0.2119(9) 1.0692(8) 0.051 Uani 1 1 d . U . . .
C185 C 0.3895(11) 0.6924(8) 0.7172(8) 0.048 Uani 1 1 d . U . . .
H185 H 0.409569 0.710254 0.690292 0.058 Uiso 1 1 calc R . . . .
C186 C 0.3240(11) 0.7123(8) 0.7499(7) 0.048 Uani 1 1 d . U . . .
H186 H 0.292093 0.746989 0.748601 0.058 Uiso 1 1 calc R . . . .
C187 C 0.3366(12) 0.4260(9) 0.6028(8) 0.056 Uani 1 1 d . U . . .
H187 H 0.321722 0.405717 0.589352 0.068 Uiso 1 1 calc R . . . .
C188 C 0.4688(12) 0.0430(9) 0.9544(8) 0.052 Uani 1 1 d . U . . .
H18E H 0.452459 0.027125 0.985636 0.063 Uiso 1 1 calc R . . . .
H18F H 0.505982 0.015065 0.934075 0.063 Uiso 1 1 calc R . . . .
C189 C 0.9657(10) 0.3474(7) 0.7767(7) 0.040 Uani 1 1 d . U . . .
H189 H 0.953722 0.327898 0.760350 0.049 Uiso 1 1 calc R . . . .
C190 C 0.6915(10) -0.1719(8) 0.6939(7) 0.043 Uani 1 1 d . U . . .
H190 H 0.674841 -0.193218 0.719207 0.051 Uiso 1 1 calc R . . . .
C191 C 1.1475(16) 0.0445(12) 0.6621(11) 0.082 Uani 1 1 d . U . . .
H19A H 1.182308 0.017495 0.639902 0.098 Uiso 1 1 calc R . . . .
H19B H 1.167872 0.071258 0.660494 0.098 Uiso 1 1 calc R . . . .
C192 C 0.5804(10) 0.2167(7) 0.5426(7) 0.040 Uani 1 1 d . U . . .
H192 H 0.614064 0.224054 0.512971 0.048 Uiso 1 1 calc R . . . .
C193 C 0.4074(11) 0.3997(9) 0.9586(8) 0.053 Uani 1 1 d . U . . .
H19C H 0.423188 0.426319 0.964503 0.064 Uiso 1 1 calc R . . . .
H19D H 0.390264 0.412603 0.931218 0.064 Uiso 1 1 calc R . . . .
C194 C 0.7100(12) 0.5597(9) 0.6742(8) 0.056 Uani 1 1 d . U . . .
H19E H 0.684001 0.571296 0.651070 0.067 Uiso 1 1 calc R . . . .
H19F H 0.741469 0.579695 0.667424 0.067 Uiso 1 1 calc R . . . .
C195 C 1.1988(11) 0.2161(8) 0.8759(7) 0.046 Uani 1 1 d . U . . .
H195 H 1.242264 0.211175 0.879559 0.055 Uiso 1 1 calc R . . . .
C196 C 0.4468(15) -0.0493(10) 0.8471(10) 0.071 Uani 1 1 d . U . . .
H196 H 0.404440 -0.055569 0.861711 0.085 Uiso 1 1 calc R . . . .
C197 C 0.2325(16) 0.3786(12) 0.8098(11) 0.082 Uani 1 1 d . U . . .
H19G H 0.191594 0.368252 0.816252 0.098 Uiso 1 1 calc R . . . .
H19H H 0.217004 0.409873 0.827919 0.098 Uiso 1 1 calc R . . . .
C198 C 1.0985(14) -0.0236(11) 0.7167(10) 0.072 Uani 1 1 d . U . . .
H19I H 1.130860 -0.055417 0.699412 0.087 Uiso 1 1 calc R . . . .
H19J H 1.082387 -0.033563 0.750155 0.087 Uiso 1 1 calc R . . . .
C199 C 0.9824(13) 0.1422(9) 0.4966(9) 0.061 Uani 1 1 d . U . . .
H199 H 1.024892 0.151753 0.487635 0.073 Uiso 1 1 calc R . . . .
C200 C 0.7604(11) 0.3320(8) 0.4823(7) 0.046 Uani 1 1 d . U . . .
H200 H 0.784010 0.301065 0.462172 0.055 Uiso 1 1 calc R . . . .
C201 C 0.9727(11) 0.3421(8) 0.9637(8) 0.051 Uani 1 1 d . U . . .
H201 H 0.971785 0.334206 0.934973 0.061 Uiso 1 1 calc R . . . .
C202 C 0.9733(13) 0.3910(10) 0.9692(9) 0.062 Uani 1 1 d . U . . .
H202 H 0.972200 0.416929 0.944560 0.074 Uiso 1 1 calc R . . . .
C203 C 0.6831(10) 0.4295(8) 0.4854(7) 0.040 Uani 1 1 d . U . . .
H203 H 0.656322 0.460343 0.468851 0.048 Uiso 1 1 calc R . . . .
C204 C 0.4052(11) 0.0713(8) 0.9328(7) 0.044 Uani 1 1 d . U . . .
H204 H 0.384650 0.045364 0.931249 0.053 Uiso 1 1 calc R . . . .
C205 C 0.6989(10) 0.3450(7) 0.9665(7) 0.042 Uani 1 1 d . U . . .
H205 H 0.664134 0.333016 0.992057 0.050 Uiso 1 1 calc R . . . .
C206 C 0.9356(14) 0.4009(10) 0.7759(10) 0.070 Uani 1 1 d . U . . .
H206 H 0.906729 0.418361 0.756628 0.084 Uiso 1 1 calc R . . . .
C207 C 0.8250(12) 0.2006(9) 1.1592(8) 0.057 Uani 1 1 d . U . . .
H207 H 0.819963 0.175978 1.184452 0.069 Uiso 1 1 calc R . . . .
C208 C 1.1842(10) 0.2233(7) 0.8336(7) 0.040 Uani 1 1 d . U . . .
H208 H 1.217274 0.223283 0.803863 0.048 Uiso 1 1 calc R . . . .
C209 C 1.1662(11) 0.1730(8) 1.0322(7) 0.046 Uani 1 1 d . U . . .
H209 H 1.210934 0.175582 1.023150 0.055 Uiso 1 1 calc R . . . .
C210 C 0.9445(16) 0.3666(12) 0.6024(11) 0.082 Uani 1 1 d . U . . .
H21A H 0.896559 0.383047 0.600105 0.098 Uiso 1 1 calc R . . . .
H21B H 0.951101 0.388944 0.621156 0.098 Uiso 1 1 calc R . . . .
C211 C 0.6974(10) 0.0809(7) 0.9733(6) 0.045 Uani 1 1 d D U . . .
H21C H 0.661411 0.090538 0.957395 0.054 Uiso 1 1 calc R . . . .
H21D H 0.730867 0.045575 0.963676 0.054 Uiso 1 1 calc R . . . .
C212 C 0.2540(14) 0.3944(10) 0.7587(9) 0.067 Uani 1 1 d . U . . .
H212 H 0.213559 0.421756 0.749986 0.080 Uiso 1 1 calc R . . . .
C213 C 0.6979(14) 0.5515(10) 0.7599(10) 0.070 Uani 1 1 d . U . . .
H21E H 0.664328 0.558716 0.791575 0.083 Uiso 1 1 calc R . . . .
H21F H 0.729293 0.571122 0.754685 0.083 Uiso 1 1 calc R . . . .
C214 C 0.7743(12) -0.0997(9) 0.8580(8) 0.055 Uani 1 1 d . U . . .
H21G H 0.800316 -0.125917 0.877598 0.066 Uiso 1 1 calc R . . . .
H21H H 0.730091 -0.105187 0.863233 0.066 Uiso 1 1 calc R . . . .
C215 C 0.8160(10) -0.1070(8) 0.8083(7) 0.044 Uani 1 1 d . U . . .
H215 H 0.824378 -0.142981 0.800258 0.053 Uiso 1 1 calc R . . . .
C216 C 0.9233(18) 0.3474(14) 1.2017(12) 0.095 Uani 1 1 d . U . . .
H216 H 0.888218 0.379404 1.213613 0.114 Uiso 1 1 calc R . . . .
C217 C 0.9750(13) 0.2832(9) 1.1386(8) 0.058 Uani 1 1 d . U . . .
C218 C 0.2346(16) 0.6527(11) 0.7129(10) 0.075 Uani 1 1 d . U . . .
H218 H 0.189533 0.669096 0.733566 0.090 Uiso 1 1 calc R . . . .
C219 C 1.2181(13) 0.2249(9) 0.6479(9) 0.061 Uani 1 1 d . U . . .
H219 H 1.250848 0.219237 0.617665 0.073 Uiso 1 1 calc R . . . .
C220 C 1.2071(13) 0.2673(9) 0.6735(8) 0.060 Uani 1 1 d . U . . .
H220 H 1.230181 0.291422 0.659794 0.072 Uiso 1 1 calc R . . . .
C221 C 0.3193(13) 0.2849(9) 0.7937(8) 0.058 Uani 1 1 d . U . . .
H22C H 0.361716 0.258219 0.799700 0.070 Uiso 1 1 calc R . . . .
H22D H 0.284111 0.268129 0.800930 0.070 Uiso 1 1 calc R . . . .
C222 C 0.6820(12) 0.1733(8) 0.9687(7) 0.071 Uani 1 1 d D U . . .
H22E H 0.645561 0.182006 0.953348 0.085 Uiso 1 1 calc R . . . .
H22F H 0.704025 0.200124 0.959322 0.085 Uiso 1 1 calc R . . . .
C223 C 0.2953(17) 0.5134(13) 0.8424(12) 0.089 Uani 1 1 d . U . . .
H223 H 0.324072 0.490707 0.817436 0.106 Uiso 1 1 calc R . . . .
B07K B 0.3367(12) 0.2721(9) 0.4507(8) 0.040 Uani 1 1 d . . . . .
C224 C 0.7782(10) -0.0667(7) 0.7750(7) 0.041 Uani 1 1 d . U . . .
H22G H 0.733458 -0.070544 0.778636 0.049 Uiso 1 1 calc R . . . .
H22H H 0.807524 -0.072876 0.742170 0.049 Uiso 1 1 calc R . . . .
C225 C 0.6580(12) 0.5708(9) 0.7242(8) 0.056 Uani 1 1 d . U . . .
H225 H 0.631337 0.609155 0.726957 0.067 Uiso 1 1 calc R . . . .
C226 C 1.0291(19) 0.2787(16) 0.6270(14) 0.113 Uani 1 1 d . U . . .
H22I H 1.031820 0.243326 0.640674 0.136 Uiso 1 1 calc R . . . .
H22J H 1.043432 0.295318 0.646171 0.136 Uiso 1 1 calc R . . . .
C227 C 1.1373(17) 0.0201(12) 0.7090(11) 0.087 Uani 1 1 d . U . . .
H227 H 1.181643 0.004846 0.717356 0.104 Uiso 1 1 calc R . . . .
C228 C 0.6105(10) 0.1330(7) 1.0374(8) 0.054 Uani 1 1 d D U . . .
H22K H 0.574825 0.142805 1.021183 0.065 Uiso 1 1 calc R . . . .
H22L H 0.586880 0.135008 1.071383 0.065 Uiso 1 1 calc R . . . .
C229 C 0.9405(11) -0.1396(9) 0.6640(7) 0.049 Uani 1 1 d . U . . .
H229 H 0.964278 -0.174931 0.671634 0.059 Uiso 1 1 calc R . . . .
C230 C 0.8783(14) 0.1193(10) 0.4678(10) 0.068 Uani 1 1 d . U . . .
H23A H 0.895047 0.122154 0.433396 0.082 Uiso 1 1 calc R . . . .
H23B H 0.835818 0.110286 0.477086 0.082 Uiso 1 1 calc R . . . .
C231 C 0.9257(15) 0.3265(11) 1.1629(10) 0.072 Uani 1 1 d . U . . .
H231 H 0.887558 0.344818 1.151052 0.086 Uiso 1 1 calc R . . . .
C232 C 0.7910(14) -0.0021(10) 0.4761(10) 0.071 Uani 1 1 d . U . . .
H232 H 0.799332 0.004961 0.443535 0.085 Uiso 1 1 calc R . . . .
C233 C 1.0281(13) 0.2534(10) 1.1622(9) 0.064 Uani 1 1 d . U . . .
H233 H 1.060022 0.220656 1.149944 0.076 Uiso 1 1 calc R . . . .
C234 C 0.2893(17) 0.3324(13) 0.8295(12) 0.092 Uani 1 1 d . U . . .
H234 H 0.270535 0.321888 0.862853 0.111 Uiso 1 1 calc R . . . .
C235 C 0.2774(14) 0.6007(10) 0.7170(9) 0.067 Uani 1 1 d . U . . .
H235 H 0.266524 0.575919 0.740864 0.081 Uiso 1 1 calc R . . . .
C236 C 0.7897(9) 0.1008(8) 0.9829(5) 0.045 Uani 1 1 d D U . . .
H23C H 0.825381 0.067109 0.970513 0.054 Uiso 1 1 calc R . . . .
H23D H 0.813142 0.126503 0.976577 0.054 Uiso 1 1 calc R . . . .
C237 C 0.9242(11) 0.1854(9) 0.4782(8) 0.051 Uani 1 1 d . U . . .
H23E H 0.910549 0.218607 0.492987 0.061 Uiso 1 1 calc R . . . .
H23F H 0.943336 0.191021 0.444143 0.061 Uiso 1 1 calc R . . . .
C238 C 0.9540(11) 0.1346(8) 0.5518(7) 0.046 Uani 1 1 d . U . . .
H23G H 0.943122 0.167154 0.566728 0.055 Uiso 1 1 calc R . . . .
H23H H 0.990026 0.106168 0.563236 0.055 Uiso 1 1 calc R . . . .
C239 C 0.2026(15) 0.5324(11) 0.9140(10) 0.074 Uani 1 1 d . U . . .
H239 H 0.169233 0.522106 0.938833 0.089 Uiso 1 1 calc R . . . .
C240 C 0.5002(12) 0.3389(9) 0.9869(8) 0.053 Uani 1 1 d . U . . .
H24A H 0.509976 0.369399 0.991319 0.064 Uiso 1 1 calc R . . . .
H24B H 0.544389 0.308516 0.980364 0.064 Uiso 1 1 calc R . . . .
C241 C 0.3479(12) 0.3973(9) 0.9989(8) 0.053 Uani 1 1 d . U . . .
H241 H 0.307272 0.430984 1.004209 0.064 Uiso 1 1 calc R . . . .
C242 C 0.6519(10) 0.1690(9) 1.0214(7) 0.072 Uani 1 1 d D U . . .
H242 H 0.620192 0.204672 1.032556 0.086 Uiso 1 1 calc R . . . .
C243 C 0.6626(10) 0.0785(8) 1.0254(6) 0.076 Uani 1 1 d D U . . .
H243 H 0.636933 0.053762 1.032539 0.091 Uiso 1 1 calc R . . . .
C244 C 0.3840(10) 0.3783(7) 1.0424(8) 0.053 Uani 1 1 d D U . . .
H244 H 0.368465 0.397848 1.069286 0.064 Uiso 1 1 calc R . . . .
C245 C 0.9851(17) 0.3338(12) 0.5222(11) 0.084 Uani 1 1 d . U . . .
H24C H 1.019841 0.331897 0.491023 0.100 Uiso 1 1 calc R . . . .
H24D H 0.938168 0.352741 0.518534 0.100 Uiso 1 1 calc R . . . .
C246 C 0.3368(15) 0.3008(11) 0.7428(10) 0.073 Uani 1 1 d . U . . .
H246 H 0.352413 0.270247 0.723231 0.088 Uiso 1 1 calc R . . . .
C247 C 0.997(2) 0.3627(17) 0.5532(14) 0.117 Uani 1 1 d . U . . .
H247 H 0.994299 0.398524 0.539365 0.140 Uiso 1 1 calc R . . . .
B08G B 0.9703(13) 0.2657(12) 1.0924(8) 0.053 Uani 1 1 d . . . . .
C248 C 0.2856(15) 0.3460(11) 0.7274(10) 0.079 Uani 1 1 d . U . . .
H24E H 0.247206 0.335674 0.726923 0.094 Uiso 1 1 calc R . . . .
H24F H 0.307836 0.356407 0.695125 0.094 Uiso 1 1 calc R . . . .
C249 C 0.4636(6) 0.6116(3) 0.8927(4) 0.037 Uani 1 1 d . U . . .
H249 H 0.457994 0.644319 0.902180 0.044 Uiso 1 1 calc R . . . .
C250 C 0.4360(6) 0.6098(3) 0.8575(4) 0.037 Uani 1 1 d G U . . .
H250 H 0.411816 0.641249 0.843355 0.044 Uiso 1 1 calc R . . . .
C251 C 0.4444(6) 0.5609(4) 0.8434(4) 0.037 Uani 1 1 d G U . . .
C252 C 0.4805(6) 0.5139(3) 0.8645(4) 0.037 Uani 1 1 d G U . . .
H252 H 0.486143 0.481146 0.855008 0.044 Uiso 1 1 calc R . . . .
C253 C 0.5082(6) 0.5157(3) 0.8997(4) 0.037 Uani 1 1 d G U . . .
H253 H 0.532321 0.484215 0.913833 0.044 Uiso 1 1 calc R . . . .
C254 C 0.4997(6) 0.5646(4) 0.9138(4) 0.037 Uani 1 1 d G U . . .
H254 H 0.518247 0.565801 0.937419 0.044 Uiso 1 1 calc R . . . .
C255 C 0.8609(14) 0.1716(11) 0.4878(9) 0.070 Uani 1 1 d . U . . .
H255 H 0.824673 0.200110 0.475859 0.084 Uiso 1 1 calc R . . . .
C256 C 0.991(2) 0.2767(15) 0.5428(14) 0.109 Uani 1 1 d . U . . .
H256 H 0.978685 0.258690 0.522927 0.131 Uiso 1 1 calc R . . . .
C257 C 0.9807(17) 0.3158(13) 1.2244(12) 0.091 Uani 1 1 d . U . . .
H257 H 0.980790 0.326008 1.252479 0.109 Uiso 1 1 calc R . . . .
C258 C 0.3266(10) 0.3455(7) 0.9991(8) 0.053 Uani 1 1 d D U . . .
H25A H 0.293945 0.341151 1.029959 0.064 Uiso 1 1 calc R . . . .
H25B H 0.302682 0.351402 0.975349 0.064 Uiso 1 1 calc R . . . .
C259 C 0.3908(10) 0.2963(7) 0.9890(6) 0.053 Uani 1 1 d D U . . .
H259 H 0.377019 0.266907 0.985946 0.064 Uiso 1 1 calc R . . . .
C260 C 0.2361(19) 0.5027(14) 0.8728(13) 0.102 Uani 1 1 d . U . . .
H260 H 0.220087 0.478076 0.866424 0.123 Uiso 1 1 calc R . . . .
C261 C 0.4442(10) 0.3264(6) 1.0341(8) 0.053 Uani 1 1 d D U . . .
H261 H 0.464485 0.317198 1.060530 0.064 Uiso 1 1 calc R . . . .
C262 C 1.0618(17) 0.2470(13) 0.5453(12) 0.090 Uani 1 1 d . U . . .
H26C H 1.095613 0.244438 0.513643 0.108 Uiso 1 1 calc R . . . .
H26D H 1.065375 0.211122 0.558057 0.108 Uiso 1 1 calc R . . . .
C263 C 1.079(2) 0.2747(14) 0.5767(13) 0.103 Uani 1 1 d . U . . .
H263 H 1.127030 0.253598 0.577976 0.124 Uiso 1 1 calc R . . . .
C264 C 1.078(2) 0.3284(15) 0.5558(15) 0.117 Uani 1 1 d . U . . .
H26E H 1.111859 0.325423 0.524191 0.140 Uiso 1 1 calc R . . . .
H26F H 1.090427 0.345752 0.575446 0.140 Uiso 1 1 calc R . . . .
C265 C 1.0362(17) 0.2684(13) 1.2007(11) 0.090 Uani 1 1 d . U . . .
H265 H 1.075489 0.249260 1.211197 0.108 Uiso 1 1 calc R . . . .
C266 C 0.7162(9) 0.0595(7) 1.0514(7) 0.045 Uani 1 1 d D U . . .
H26G H 0.692798 0.061987 1.085354 0.054 Uiso 1 1 calc R . . . .
H26H H 0.745918 0.022566 1.044670 0.054 Uiso 1 1 calc R . . . .
C267 C 0.7077(9) 0.1487(6) 1.0460(7) 0.045 Uani 1 1 d D U . . .
H26I H 0.733806 0.172851 1.037849 0.054 Uiso 1 1 calc R . . . .
H26J H 0.684257 0.149848 1.079974 0.054 Uiso 1 1 calc R . . . .
Au1 Au 0.69391(3) 0.23769(2) 0.75645(2) 0.019 Uani 0.9935 1 d . . . . .
Cl1 Cl 0.2299(3) 0.2818(3) 0.9627(2) 0.063 Uani 1 1 d . . . . .
Cl0A Cl 0.1554(4) 0.3950(3) 0.9465(3) 0.102 Uani 1 1 d . . . . .
C268 C 0.1528(15) 0.3313(11) 0.9584(11) 0.079 Uani 1 1 d . U . . .
H26M H 0.115544 0.331240 0.988043 0.095 Uiso 1 1 calc R . . . .
H26N H 0.139467 0.322896 0.933508 0.095 Uiso 1 1 calc R . . . .
C269 C 0.7304(11) 0.3818(9) 0.5713(8) 0.050 Uani 1 1 d . U . . .
H26K H 0.756954 0.351824 0.588122 0.060 Uiso 1 1 calc R . . . .
H26L H 0.706868 0.412155 0.591435 0.060 Uiso 1 1 calc R . . . .
C270 C 0.7598(8) 0.0937(6) 1.0350(5) 0.045 Uani 1 1 d D U . . .
H270 H 0.796163 0.083680 1.051147 0.054 Uiso 1 1 calc R . . . .
C271 C 1.3017(7) -0.0616(5) 0.8001(3) 0.050 Uani 1 1 d . U . . .
H271 H 1.279104 -0.046193 0.829567 0.060 Uiso 1 1 calc R . . . .
C272 C 1.3362(7) -0.1165(4) 0.7974(4) 0.050 Uani 1 1 d G U . . .
H272 H 1.336702 -0.137850 0.825128 0.060 Uiso 1 1 calc R . . . .
C273 C 1.3700(7) -0.1395(4) 0.7534(4) 0.050 Uani 1 1 d G U . . .
C274 C 1.3693(7) -0.1076(5) 0.7120(3) 0.050 Uani 1 1 d G U . . .
H274 H 1.391909 -0.122973 0.682501 0.060 Uiso 1 1 calc R . . . .
C275 C 1.3348(7) -0.0527(4) 0.7146(4) 0.050 Uani 1 1 d G U . . .
H275 H 1.334311 -0.031316 0.686939 0.060 Uiso 1 1 calc R . . . .
C276 C 1.3010(7) -0.0297(4) 0.7587(4) 0.050 Uani 1 1 d G U . . .
H276 H 1.277908 0.007075 0.760471 0.060 Uiso 1 1 calc R . . . .
C277 C 0.8071(7) 0.1663(5) 0.3311(4) 0.050 Uani 1 1 d . U . . .
C278 C 0.8108(7) 0.1867(5) 0.3694(3) 0.050 Uani 1 1 d G U . . .
H278 H 0.783772 0.180945 0.400090 0.060 Uiso 1 1 calc R . . . .
C279 C 0.8548(7) 0.2158(5) 0.3616(4) 0.050 Uani 1 1 d G U . . .
H279 H 0.857315 0.229411 0.387198 0.060 Uiso 1 1 calc R . . . .
C280 C 0.8952(7) 0.2244(5) 0.3157(4) 0.050 Uani 1 1 d G U . . .
H280 H 0.924675 0.243830 0.310521 0.060 Uiso 1 1 calc R . . . .
C281 C 0.8915(7) 0.2040(5) 0.2775(3) 0.050 Uani 1 1 d G U . . .
H281 H 0.918492 0.209784 0.246736 0.060 Uiso 1 1 calc R . . . .
C282 C 0.8474(7) 0.1750(5) 0.2852(4) 0.050 Uani 1 1 d G U . . .
H282 H 0.844949 0.161318 0.259627 0.060 Uiso 1 1 calc R . . . .
C283 C 1.4234(11) -0.1918(8) 0.7398(8) 0.050 Uani 1 1 d . U . . .
H28E H 1.468042 -0.192558 0.741010 0.075 Uiso 1 1 d R . . . .
H28F H 1.426902 -0.195178 0.707520 0.075 Uiso 1 1 d R . . . .
H28G H 1.411902 -0.220808 0.759230 0.075 Uiso 1 1 d R . . . .
C284 C 0.7472(11) 0.1404(8) 0.3540(8) 0.050 Uani 1 1 d . U . . .
H28H H 0.738777 0.135619 0.387778 0.075 Uiso 1 1 calc GR . . . .
H28I H 0.762859 0.106387 0.340603 0.075 Uiso 1 1 calc GR . . . .
H28J H 0.704073 0.163451 0.347380 0.075 Uiso 1 1 calc GR . . . .
C285 C 0.4256(12) 0.2816(7) 1.0271(7) 0.053 Uani 1 1 d D U . . .
H28C H 0.468290 0.250210 1.018500 0.064 Uiso 1 1 calc R . . . .
H28D H 0.393641 0.273069 1.056578 0.064 Uiso 1 1 calc R . . . .

loop_
_atom_site_aniso_label
_atom_site_aniso_U_11
_atom_site_aniso_U_22
_atom_site_aniso_U_33
_atom_site_aniso_U_23
_atom_site_aniso_U_13
_atom_site_aniso_U_12
Ag1 0.022 0.027 0.027 -0.009 -0.005 -0.014
Ag2 0.023 0.030 0.024 -0.014 0.000 -0.012
Ag3 0.025 0.027 0.025 -0.008 -0.006 -0.013
Ag4 0.021 0.031 0.029 -0.010 -0.003 -0.016
Ag5 0.026 0.033 0.027 -0.012 -0.007 -0.016
Ag6 0.025 0.028 0.031 -0.013 -0.006 -0.013
Ag7 0.026 0.035 0.024 -0.008 -0.006 -0.018
Ag8 0.022 0.028 0.025 -0.013 -0.004 -0.013
Ag9 0.020 0.028 0.031 -0.014 -0.004 -0.010
Ag10 0.018 0.031 0.028 -0.010 -0.005 -0.013
Ag11 0.022 0.033 0.026 -0.011 -0.001 -0.017
Ag12 0.025 0.038 0.026 -0.018 0.000 -0.016
Ag13 0.027 0.035 0.032 -0.018 -0.002 -0.013
Ag14 0.026 0.032 0.031 -0.014 -0.002 -0.018
Ag15 0.031 0.042 0.032 -0.006 -0.013 -0.022
Ag16 0.034 0.040 0.031 -0.005 -0.011 -0.022
Ag17 0.026 0.037 0.033 -0.010 -0.006 -0.018
Ag18 0.035 0.032 0.036 -0.012 -0.013 -0.014
Ag19 0.033 0.030 0.037 -0.015 -0.005 -0.008
Ag20 0.028 0.037 0.047 -0.007 -0.011 -0.019
Ag21 0.038 0.048 0.054 -0.035 -0.008 -0.008
Fe0N 0.029 0.045 0.028 -0.004 -0.010 -0.024
Fe00 0.049 0.037 0.041 -0.015 -0.011 -0.027
Fe1 0.038 0.030 0.043 -0.016 0.007 -0.008
S00Q 0.026 0.038 0.028 -0.009 -0.003 -0.019
S0R 0.031 0.028 0.032 -0.010 -0.010 -0.016
S0S 0.026 0.032 0.030 -0.016 0.003 -0.011
S0T 0.032 0.028 0.025 -0.009 -0.008 -0.017
S0U 0.030 0.038 0.055 -0.001 -0.014 -0.025
S0V 0.033 0.036 0.029 -0.008 -0.012 -0.018
S0W 0.026 0.039 0.032 -0.012 -0.008 -0.019
S0X 0.020 0.038 0.029 -0.013 -0.006 -0.012
S0Y 0.043 0.039 0.038 0.003 -0.018 -0.025
P0Z 0.025 0.037 0.035 -0.008 -0.008 -0.020
S10 0.028 0.032 0.035 -0.015 -0.003 -0.016
S11 0.024 0.030 0.048 -0.014 -0.007 -0.011
P12 0.027 0.039 0.024 -0.009 -0.005 -0.020
S13 0.032 0.055 0.047 -0.037 0.001 -0.017
P14 0.030 0.041 0.026 -0.004 -0.010 -0.021
P15 0.025 0.035 0.039 -0.015 -0.005 -0.009
P16 0.035 0.034 0.030 -0.014 -0.001 -0.022
P17 0.042 0.030 0.036 -0.017 -0.004 -0.011
C1 0.031 0.031 0.031 -0.001 -0.009 -0.011
C2 0.038 0.038 0.038 -0.002 -0.011 -0.013
C3 0.040 0.040 0.040 -0.002 -0.012 -0.014
C4 0.036 0.036 0.036 -0.002 -0.011 -0.013
C5 0.039 0.039 0.039 -0.002 -0.012 -0.014
C6 0.037 0.037 0.037 -0.002 -0.011 -0.013
C7 0.035 0.035 0.035 -0.001 -0.010 -0.012
C8 0.033 0.033 0.033 -0.001 -0.010 -0.012
C9 0.041 0.041 0.041 -0.002 -0.012 -0.015
C10 0.031 0.031 0.031 -0.001 -0.010 -0.011
C11 0.051 0.051 0.051 -0.002 -0.015 -0.018
C12 0.031 0.031 0.031 -0.001 -0.009 -0.011
C13 0.028 0.028 0.028 -0.001 -0.009 -0.010
C14 0.031 0.031 0.031 -0.001 -0.009 -0.011
C15 0.026 0.026 0.026 -0.001 -0.008 -0.009
C16 0.029 0.029 0.029 -0.001 -0.009 -0.010
C17 0.023 0.023 0.023 -0.001 -0.007 -0.008
C18 0.035 0.035 0.035 -0.001 -0.011 -0.013
C19 0.042 0.042 0.042 -0.002 -0.013 -0.015
C20 0.028 0.028 0.028 -0.001 -0.008 -0.010
C21 0.046 0.046 0.046 -0.002 -0.014 -0.016
C22 0.036 0.036 0.036 -0.001 -0.011 -0.013
C23 0.035 0.035 0.035 -0.001 -0.011 -0.012
C24 0.027 0.027 0.027 -0.001 -0.008 -0.010
C25 0.034 0.034 0.034 -0.001 -0.010 -0.012
C26 0.039 0.039 0.039 -0.002 -0.012 -0.014
C27 0.042 0.042 0.042 -0.002 -0.013 -0.015
C28 0.042 0.042 0.042 -0.002 -0.013 -0.015
C29 0.035 0.035 0.035 -0.001 -0.011 -0.013
C30 0.047 0.047 0.047 -0.002 -0.014 -0.017
C31 0.053 0.053 0.053 -0.002 -0.016 -0.019
C32 0.037 0.037 0.037 -0.002 -0.011 -0.013
C33 0.031 0.031 0.031 -0.001 -0.009 -0.011
C34 0.043 0.043 0.043 -0.002 -0.013 -0.015
C35 0.032 0.032 0.032 -0.001 -0.010 -0.011
C36 0.042 0.042 0.042 -0.002 -0.013 -0.015
C37 0.058 0.058 0.058 -0.002 -0.018 -0.021
C38 0.062 0.062 0.062 -0.003 -0.019 -0.022
C39 0.055 0.055 0.055 -0.002 -0.017 -0.020
C40 0.051 0.051 0.051 -0.002 -0.015 -0.018
C41 0.051 0.051 0.051 -0.002 -0.015 -0.018
C42 0.044 0.044 0.044 -0.002 -0.013 -0.016
C43 0.045 0.045 0.045 -0.002 -0.014 -0.016
C44 0.031 0.031 0.031 -0.001 -0.009 -0.011
C45 0.047 0.047 0.047 -0.002 -0.014 -0.017
C46 0.043 0.043 0.043 -0.002 -0.013 -0.015
C47 0.031 0.031 0.031 -0.001 -0.009 -0.011
C48 0.049 0.049 0.049 -0.002 -0.015 -0.017
C49 0.044 0.044 0.044 -0.002 -0.013 -0.015
C50 0.055 0.055 0.055 -0.002 -0.017 -0.020
C51 0.039 0.039 0.039 -0.002 -0.012 -0.014
C52 0.044 0.044 0.044 -0.002 -0.013 -0.016
C53 0.051 0.051 0.051 -0.002 -0.015 -0.018
C54 0.042 0.042 0.042 -0.002 -0.013 -0.015
C55 0.052 0.052 0.052 -0.002 -0.016 -0.019
C56 0.027 0.027 0.027 -0.001 -0.008 -0.009
C57 0.026 0.026 0.026 -0.001 -0.008 -0.009
C58 0.048 0.048 0.048 -0.002 -0.014 -0.017
C59 0.034 0.034 0.034 -0.001 -0.010 -0.012
C60 0.042 0.042 0.042 -0.002 -0.013 -0.015
C61 0.040 0.040 0.040 -0.002 -0.012 -0.014
C62 0.062 0.062 0.062 -0.003 -0.019 -0.022
C63 0.053 0.053 0.053 -0.002 -0.016 -0.019
C64 0.042 0.042 0.042 -0.002 -0.013 -0.015
C65 0.045 0.045 0.045 -0.002 -0.014 -0.016
C66 0.045 0.045 0.045 -0.002 -0.014 -0.016
C67 0.040 0.040 0.040 -0.002 -0.012 -0.014
C68 0.042 0.042 0.042 -0.002 -0.013 -0.015
C69 0.047 0.047 0.047 -0.002 -0.014 -0.017
C70 0.043 0.043 0.043 -0.002 -0.013 -0.015
C71 0.062 0.062 0.062 -0.003 -0.019 -0.022
C72 0.064 0.064 0.064 -0.003 -0.020 -0.023
C73 0.058 0.058 0.058 -0.002 -0.017 -0.020
C74 0.042 0.042 0.042 -0.002 -0.013 -0.015
C75 0.034 0.034 0.034 -0.001 -0.010 -0.012
C76 0.037 0.037 0.037 -0.002 -0.011 -0.013
C77 0.045 0.045 0.045 -0.002 -0.014 -0.016
C78 0.064 0.064 0.064 -0.003 -0.020 -0.023
C79 0.046 0.046 0.046 -0.002 -0.014 -0.016
C80 0.041 0.041 0.041 -0.002 -0.013 -0.015
C81 0.048 0.048 0.048 -0.002 -0.015 -0.017
C82 0.045 0.045 0.045 -0.002 -0.014 -0.016
C83 0.057 0.057 0.057 -0.002 -0.017 -0.020
C84 0.030 0.030 0.030 -0.001 -0.009 -0.011
C85 0.038 0.038 0.038 -0.002 -0.012 -0.014
C86 0.041 0.041 0.041 -0.002 -0.012 -0.014
C87 0.049 0.049 0.049 -0.002 -0.015 -0.017
C88 0.054 0.054 0.054 -0.002 -0.016 -0.019
C89 0.046 0.046 0.046 -0.002 -0.014 -0.016
C90 0.039 0.039 0.039 -0.002 -0.012 -0.014
C91 0.025 0.025 0.025 -0.001 -0.008 -0.009
C92 0.045 0.045 0.045 -0.002 -0.014 -0.016
C93 0.056 0.056 0.056 -0.002 -0.017 -0.020
C94 0.040 0.040 0.040 -0.002 -0.012 -0.014
C95 0.047 0.047 0.047 -0.002 -0.014 -0.017
C96 0.036 0.036 0.036 -0.002 -0.011 -0.013
C97 0.041 0.041 0.041 -0.002 -0.012 -0.014
C98 0.039 0.039 0.039 -0.002 -0.012 -0.014
C99 0.034 0.034 0.034 -0.001 -0.010 -0.012
C100 0.046 0.046 0.046 -0.002 -0.014 -0.016
C101 0.043 0.043 0.043 -0.002 -0.013 -0.015
C102 0.067 0.067 0.067 -0.003 -0.020 -0.024
C103 0.056 0.056 0.056 -0.002 -0.017 -0.020
C104 0.036 0.036 0.036 -0.001 -0.011 -0.013
C105 0.050 0.050 0.050 -0.002 -0.015 -0.018
C106 0.060 0.060 0.060 -0.003 -0.018 -0.021
C107 0.033 0.033 0.033 -0.001 -0.010 -0.012
C108 0.053 0.053 0.053 -0.002 -0.016 -0.019
C109 0.066 0.066 0.066 -0.003 -0.020 -0.023
C110 0.057 0.057 0.057 -0.002 -0.017 -0.020
C111 0.061 0.061 0.061 -0.003 -0.019 -0.022
C112 0.055 0.055 0.055 -0.002 -0.017 -0.020
C113 0.044 0.044 0.044 -0.002 -0.013 -0.016
C114 0.044 0.044 0.044 -0.002 -0.013 -0.016
C115 0.037 0.037 0.037 -0.002 -0.011 -0.013
C116 0.049 0.049 0.049 -0.002 -0.015 -0.017
C117 0.048 0.048 0.048 -0.002 -0.015 -0.017
C118 0.062 0.062 0.062 -0.003 -0.019 -0.022
C119 0.040 0.040 0.040 -0.002 -0.012 -0.014
C120 0.040 0.040 0.040 -0.002 -0.012 -0.014
C121 0.056 0.056 0.056 -0.002 -0.017 -0.020
C122 0.057 0.057 0.057 -0.002 -0.017 -0.020
C123 0.052 0.052 0.052 -0.002 -0.016 -0.018
C124 0.051 0.051 0.051 -0.002 -0.015 -0.018
C125 0.040 0.040 0.040 -0.002 -0.012 -0.014
C126 0.049 0.049 0.049 -0.002 -0.015 -0.017
C127 0.061 0.061 0.061 -0.003 -0.019 -0.022
C128 0.040 0.040 0.040 -0.002 -0.012 -0.014
C129 0.033 0.033 0.033 -0.001 -0.010 -0.012
C130 0.059 0.059 0.059 -0.002 -0.018 -0.021
C131 0.046 0.046 0.046 -0.002 -0.014 -0.016
C132 0.036 0.036 0.036 -0.001 -0.011 -0.013
C133 0.044 0.044 0.044 -0.002 -0.013 -0.016
C134 0.053 0.053 0.053 -0.002 -0.016 -0.019
C135 0.057 0.057 0.057 -0.002 -0.017 -0.020
C136 0.070 0.070 0.070 -0.003 -0.021 -0.025
C137 0.045 0.045 0.045 -0.002 -0.014 -0.016
C138 0.044 0.044 0.044 -0.002 -0.013 -0.016
C139 0.042 0.042 0.042 -0.002 -0.013 -0.015
C140 0.036 0.036 0.036 -0.001 -0.011 -0.013
C141 0.048 0.048 0.048 -0.002 -0.014 -0.017
C142 0.048 0.048 0.048 -0.002 -0.015 -0.017
C143 0.045 0.045 0.045 -0.002 -0.014 -0.016
C144 0.054 0.054 0.054 -0.002 -0.016 -0.019
C145 0.050 0.050 0.050 -0.002 -0.015 -0.018
C146 0.107 0.107 0.107 -0.004 -0.032 -0.038
C147 0.042 0.042 0.042 -0.002 -0.013 -0.015
C148 0.053 0.053 0.053 -0.002 -0.016 -0.019
C149 0.039 0.039 0.039 -0.002 -0.012 -0.014
C150 0.049 0.049 0.049 -0.002 -0.015 -0.017
C151 0.044 0.044 0.044 -0.002 -0.013 -0.015
C152 0.036 0.036 0.036 -0.001 -0.011 -0.013
C153 0.054 0.054 0.054 -0.002 -0.016 -0.019
C154 0.067 0.067 0.067 -0.003 -0.020 -0.024
C155 0.038 0.038 0.038 -0.002 -0.011 -0.013
C156 0.049 0.049 0.049 -0.002 -0.015 -0.018
C157 0.041 0.041 0.041 -0.002 -0.013 -0.015
C158 0.048 0.048 0.048 -0.002 -0.015 -0.017
C159 0.045 0.045 0.045 -0.002 -0.014 -0.016
C160 0.035 0.035 0.035 -0.001 -0.010 -0.012
C161 0.048 0.048 0.048 -0.002 -0.015 -0.017
C162 0.044 0.044 0.044 -0.002 -0.013 -0.016
C163 0.048 0.048 0.048 -0.002 -0.015 -0.017
C164 0.054 0.054 0.054 -0.002 -0.016 -0.019
C165 0.062 0.062 0.062 -0.003 -0.019 -0.022
C166 0.053 0.053 0.053 -0.002 -0.016 -0.019
C167 0.042 0.042 0.042 -0.002 -0.013 -0.015
C168 0.045 0.045 0.045 -0.002 -0.014 -0.016
C169 0.056 0.056 0.056 -0.002 -0.017 -0.020
C170 0.056 0.056 0.056 -0.002 -0.017 -0.020
C171 0.037 0.037 0.037 -0.002 -0.011 -0.013
C172 0.047 0.047 0.047 -0.002 -0.014 -0.017
C173 0.041 0.041 0.041 -0.002 -0.012 -0.014
C174 0.070 0.070 0.070 -0.003 -0.021 -0.025
C175 0.053 0.053 0.053 -0.002 -0.016 -0.019
C176 0.043 0.043 0.043 -0.002 -0.013 -0.015
C177 0.040 0.040 0.040 -0.002 -0.012 -0.014
C178 0.040 0.040 0.040 -0.002 -0.012 -0.014
C179 0.063 0.063 0.063 -0.003 -0.019 -0.022
C180 0.059 0.059 0.059 -0.002 -0.018 -0.021
C181 0.048 0.048 0.048 -0.002 -0.015 -0.017
C182 0.069 0.069 0.069 -0.003 -0.021 -0.024
C183 0.055 0.055 0.055 -0.002 -0.017 -0.019
C184 0.051 0.051 0.051 -0.002 -0.015 -0.018
C185 0.048 0.048 0.048 -0.002 -0.015 -0.017
C186 0.048 0.048 0.048 -0.002 -0.015 -0.017
C187 0.056 0.056 0.056 -0.002 -0.017 -0.020
C188 0.052 0.052 0.052 -0.002 -0.016 -0.019
C189 0.040 0.040 0.040 -0.002 -0.012 -0.014
C190 0.043 0.043 0.043 -0.002 -0.013 -0.015
C191 0.082 0.082 0.082 -0.003 -0.025 -0.029
C192 0.040 0.040 0.040 -0.002 -0.012 -0.014
C193 0.053 0.053 0.053 -0.002 -0.016 -0.019
C194 0.056 0.056 0.056 -0.002 -0.017 -0.020
C195 0.046 0.046 0.046 -0.002 -0.014 -0.016
C196 0.071 0.071 0.071 -0.003 -0.021 -0.025
C197 0.082 0.082 0.082 -0.003 -0.025 -0.029
C198 0.072 0.072 0.072 -0.003 -0.022 -0.026
C199 0.061 0.061 0.061 -0.003 -0.019 -0.022
C200 0.046 0.046 0.046 -0.002 -0.014 -0.016
C201 0.051 0.051 0.051 -0.002 -0.015 -0.018
C202 0.062 0.062 0.062 -0.003 -0.019 -0.022
C203 0.040 0.040 0.040 -0.002 -0.012 -0.014
C204 0.044 0.044 0.044 -0.002 -0.013 -0.016
C205 0.042 0.042 0.042 -0.002 -0.013 -0.015
C206 0.070 0.070 0.070 -0.003 -0.021 -0.025
C207 0.057 0.057 0.057 -0.002 -0.017 -0.020
C208 0.040 0.040 0.040 -0.002 -0.012 -0.014
C209 0.046 0.046 0.046 -0.002 -0.014 -0.016
C210 0.082 0.082 0.082 -0.003 -0.025 -0.029
C211 0.045 0.045 0.045 -0.002 -0.014 -0.016
C212 0.067 0.067 0.067 -0.003 -0.020 -0.024
C213 0.070 0.070 0.070 -0.003 -0.021 -0.025
C214 0.055 0.055 0.055 -0.002 -0.017 -0.020
C215 0.044 0.044 0.044 -0.002 -0.013 -0.016
C216 0.095 0.095 0.095 -0.004 -0.029 -0.034
C217 0.058 0.058 0.058 -0.002 -0.018 -0.021
C218 0.075 0.075 0.075 -0.003 -0.023 -0.027
C219 0.061 0.061 0.061 -0.003 -0.018 -0.022
C220 0.060 0.060 0.060 -0.002 -0.018 -0.021
C221 0.058 0.058 0.058 -0.002 -0.018 -0.021
C222 0.071 0.071 0.071 -0.003 -0.022 -0.025
C223 0.089 0.089 0.089 -0.004 -0.027 -0.031
B07K 0.047 0.040 0.041 -0.014 -0.007 -0.023
C224 0.041 0.041 0.041 -0.002 -0.012 -0.015
C225 0.056 0.056 0.056 -0.002 -0.017 -0.020
C226 0.113 0.113 0.113 -0.005 -0.034 -0.040
C227 0.087 0.087 0.087 -0.004 -0.026 -0.031
C228 0.054 0.054 0.054 -0.002 -0.016 -0.019
C229 0.049 0.049 0.049 -0.002 -0.015 -0.017
C230 0.068 0.068 0.068 -0.003 -0.021 -0.024
C231 0.072 0.072 0.072 -0.003 -0.022 -0.025
C232 0.071 0.071 0.071 -0.003 -0.022 -0.025
C233 0.064 0.064 0.064 -0.003 -0.019 -0.023
C234 0.092 0.092 0.092 -0.004 -0.028 -0.033
C235 0.067 0.067 0.067 -0.003 -0.020 -0.024
C236 0.045 0.045 0.045 -0.002 -0.014 -0.016
C237 0.051 0.051 0.051 -0.002 -0.016 -0.018
C238 0.046 0.046 0.046 -0.002 -0.014 -0.016
C239 0.074 0.074 0.074 -0.003 -0.022 -0.026
C240 0.053 0.053 0.053 -0.002 -0.016 -0.019
C241 0.053 0.053 0.053 -0.002 -0.016 -0.019
C242 0.072 0.072 0.072 -0.003 -0.022 -0.025
C243 0.076 0.076 0.076 -0.003 -0.023 -0.027
C244 0.053 0.053 0.053 -0.002 -0.016 -0.019
C245 0.084 0.084 0.084 -0.003 -0.025 -0.030
C246 0.073 0.073 0.073 -0.003 -0.022 -0.026
C247 0.117 0.117 0.117 -0.005 -0.035 -0.041
B08G 0.044 0.095 0.039 -0.019 -0.004 -0.047
C248 0.079 0.079 0.079 -0.003 -0.024 -0.028
C249 0.042 0.030 0.036 -0.017 -0.004 -0.011
C250 0.042 0.030 0.036 -0.017 -0.004 -0.011
C251 0.042 0.030 0.036 -0.017 -0.004 -0.011
C252 0.042 0.030 0.036 -0.017 -0.004 -0.011
C253 0.042 0.030 0.036 -0.017 -0.004 -0.011
C254 0.042 0.030 0.036 -0.017 -0.004 -0.011
C255 0.070 0.070 0.070 -0.003 -0.021 -0.025
C256 0.109 0.109 0.109 -0.005 -0.033 -0.039
C257 0.091 0.091 0.091 -0.004 -0.028 -0.032
C258 0.053 0.053 0.053 -0.002 -0.016 -0.019
C259 0.053 0.053 0.053 -0.002 -0.016 -0.019
C260 0.102 0.102 0.102 -0.004 -0.031 -0.036
C261 0.053 0.053 0.053 -0.002 -0.016 -0.019
C262 0.090 0.090 0.090 -0.004 -0.027 -0.032
C263 0.103 0.103 0.103 -0.004 -0.031 -0.037
C264 0.117 0.117 0.117 -0.005 -0.035 -0.041
C265 0.090 0.090 0.090 -0.004 -0.027 -0.032
C266 0.045 0.045 0.045 -0.002 -0.014 -0.016
C267 0.045 0.045 0.045 -0.002 -0.014 -0.016
Au1 0.017 0.024 0.021 -0.011 -0.002 -0.011
Cl1 0.056 0.083 0.065 -0.017 -0.015 -0.037
Cl0A 0.081 0.077 0.131 -0.014 0.007 -0.041
C268 0.079 0.079 0.079 -0.003 -0.024 -0.028
C269 0.050 0.050 0.050 -0.002 -0.015 -0.018
C270 0.045 0.045 0.045 -0.002 -0.014 -0.016
C271 0.050 0.050 0.050 -0.002 -0.015 -0.018
C272 0.050 0.050 0.050 -0.002 -0.015 -0.018
C273 0.050 0.050 0.050 -0.002 -0.015 -0.018
C274 0.050 0.050 0.050 -0.002 -0.015 -0.018
C275 0.050 0.050 0.050 -0.002 -0.015 -0.018
C276 0.050 0.050 0.050 -0.002 -0.015 -0.018
C277 0.050 0.050 0.050 -0.002 -0.015 -0.018
C278 0.050 0.050 0.050 -0.002 -0.015 -0.018
C279 0.050 0.050 0.050 -0.002 -0.015 -0.018
C280 0.050 0.050 0.050 -0.002 -0.015 -0.018
C281 0.050 0.050 0.050 -0.002 -0.015 -0.018
C282 0.050 0.050 0.050 -0.002 -0.015 -0.018
C283 0.050 0.050 0.050 -0.002 -0.015 -0.018
C284 0.050 0.050 0.050 -0.002 -0.015 -0.018
C285 0.053 0.053 0.053 -0.002 -0.016 -0.019

loop_
_atom_type_symbol
_atom_type_description
_atom_type_scat_dispersion_real
_atom_type_scat_dispersion_imag
_atom_type_scat_source
C C 0.0181 0.0091 'International Tables Vol C Tables 4.2.6.8 and 6.1.1.4'
H H 0.0000 0.0000 'International Tables Vol C Tables 4.2.6.8 and 6.1.1.4'
Ag Ag 0.1306 4.2820 'International Tables Vol C Tables 4.2.6.8 and 6.1.1.4'
Au Au -4.4197 7.2980 'International Tables Vol C Tables 4.2.6.8 and 6.1.1.4'
B B 0.0090 0.0039 'International Tables Vol C Tables 4.2.6.8 and 6.1.1.4'
Cl Cl 0.3639 0.7018 'International Tables Vol C Tables 4.2.6.8 and 6.1.1.4'
Fe Fe -1.1336 3.1974 'International Tables Vol C Tables 4.2.6.8 and 6.1.1.4'
O O 0.0492 0.0322 'International Tables Vol C Tables 4.2.6.8 and 6.1.1.4'
P P 0.2955 0.4335 'International Tables Vol C Tables 4.2.6.8 and 6.1.1.4'
S S 0.3331 0.5567 'International Tables Vol C Tables 4.2.6.8 and 6.1.1.4'

loop_
_geom_angle_atom_site_label_1
_geom_angle_atom_site_label_2
_geom_angle_atom_site_label_3
_geom_angle
_geom_angle_site_symmetry_1
_geom_angle_site_symmetry_3
_geom_angle_publ_flag
Ag2 Ag1 Ag8 62.14(4) . . ?
Ag2 Ag1 Ag11 106.41(5) . . ?
Ag2 Ag1 Ag13 55.53(4) . . ?
Ag2 Ag1 Ag17 130.20(5) . . ?
Ag7 Ag1 Ag2 107.81(5) . . ?
Ag7 Ag1 Ag8 107.72(5) . . ?
Ag7 Ag1 Ag11 59.32(4) . . ?
Ag7 Ag1 Ag13 159.49(5) . . ?
Ag7 Ag1 Ag17 103.42(5) . . ?
Ag8 Ag1 Ag11 58.01(4) . . ?
Ag8 Ag1 Ag13 55.49(4) . . ?
Ag8 Ag1 Ag17 71.97(4) . . ?
Ag10 Ag1 Ag2 59.48(4) . . ?
Ag10 Ag1 Ag7 60.22(4) . . ?
Ag10 Ag1 Ag8 109.39(5) . . ?
Ag10 Ag1 Ag11 106.41(4) . . ?
Ag10 Ag1 Ag13 111.22(5) . . ?
Ag10 Ag1 Ag17 163.50(5) . . ?
Ag11 Ag1 Ag13 110.74(4) . . ?
Ag17 Ag1 Ag11 59.66(4) . . ?
Ag17 Ag1 Ag13 83.43(4) . . ?
S0R Ag1 Ag2 117.65(10) . . ?
S0R Ag1 Ag7 133.96(10) . . ?
S0R Ag1 Ag8 99.71(10) . . ?
S0R Ag1 Ag10 140.94(10) . . ?
S0R Ag1 Ag11 111.01(10) . . ?
S0R Ag1 Ag13 65.20(10) . . ?
S0R Ag1 Ag17 51.38(10) . . ?
S0R Ag1 Au1 157.40(10) . . ?
Au1 Ag1 Ag2 57.41(3) . . ?
Au1 Ag1 Ag7 59.52(3) . . ?
Au1 Ag1 Ag8 57.91(3) . . ?
Au1 Ag1 Ag10 58.89(3) . . ?
Au1 Ag1 Ag11 56.43(3) . . ?
Au1 Ag1 Ag13 99.97(4) . . ?
Au1 Ag1 Ag17 112.49(5) . . ?
Ag1 Ag2 Ag8 59.24(4) . . ?
Ag1 Ag2 Ag13 69.72(4) . . ?
Ag3 Ag2 Ag1 108.11(5) . . ?
Ag3 Ag2 Ag8 58.10(4) . . ?
Ag3 Ag2 Ag13 103.58(5) . . ?
Ag4 Ag2 Ag1 111.01(5) . . ?
Ag4 Ag2 Ag3 60.63(4) . . ?
Ag4 Ag2 Ag8 106.65(5) . . ?
Ag4 Ag2 Ag13 164.00(5) . . ?
Ag10 Ag2 Ag1 58.90(4) . . ?
Ag10 Ag2 Ag3 112.40(5) . . ?
Ag10 Ag2 Ag4 65.28(4) . . ?
Ag10 Ag2 Ag8 106.62(5) . . ?
Ag10 Ag2 Ag13 123.73(5) . . ?
Ag13 Ag2 Ag8 59.25(4) . . ?
S0S Ag2 Ag1 92.02(11) . . ?
S0S Ag2 Ag3 140.53(11) . . ?
S0S Ag2 Ag4 142.52(11) . . ?
S0S Ag2 Ag8 110.56(11) . . ?
S0S Ag2 Ag10 107.08(11) . . ?
S0S Ag2 Ag13 51.44(10) . . ?
S0S Ag2 Au1 150.83(11) . . ?
Au1 Ag2 Ag1 58.82(3) . . ?
Au1 Ag2 Ag3 59.82(3) . . ?
Au1 Ag2 Ag4 59.34(3) . . ?
Au1 Ag2 Ag8 57.27(3) . . ?
Au1 Ag2 Ag10 59.15(3) . . ?
Au1 Ag2 Ag13 111.88(5) . . ?
Ag2 Ag3 Ag4 59.67(4) . . ?
Ag2 Ag3 Ag6 104.77(5) . . ?
Ag2 Ag3 Ag18 162.06(5) . . ?
Ag4 Ag3 Ag6 57.21(4) . . ?
Ag4 Ag3 Ag18 102.39(5) . . ?
Ag8 Ag3 Ag2 63.64(4) . . ?
Ag8 Ag3 Ag4 110.26(5) . . ?
Ag8 Ag3 Ag6 106.13(5) . . ?
Ag8 Ag3 Ag18 128.97(5) . . ?
Ag9 Ag3 Ag2 109.89(5) . . ?
Ag9 Ag3 Ag4 106.86(5) . . ?
Ag9 Ag3 Ag6 58.92(4) . . ?
Ag9 Ag3 Ag8 59.84(4) . . ?
Ag9 Ag3 Ag18 73.93(4) . . ?
Ag18 Ag3 Ag6 61.39(4) . . ?
S0V Ag3 Ag2 141.23(11) . . ?
S0V Ag3 Ag4 136.47(11) . . ?
S0V Ag3 Ag6 112.60(10) . . ?
S0V Ag3 Ag8 113.06(10) . . ?
S0V Ag3 Ag9 98.19(11) . . ?
S0V Ag3 Ag18 51.24(10) . . ?
S0V Ag3 Au1 157.07(11) . . ?
Au1 Ag3 Ag2 57.84(3) . . ?
Au1 Ag3 Ag4 58.38(3) . . ?
Au1 Ag3 Ag6 56.56(3) . . ?
Au1 Ag3 Ag8 58.63(3) . . ?
Au1 Ag3 Ag9 58.92(3) . . ?
Au1 Ag3 Ag18 114.78(5) . . ?
Ag2 Ag4 Ag3 59.70(4) . . ?
Ag2 Ag4 Ag5 105.95(5) . . ?
Ag2 Ag4 Ag10 57.21(4) . . ?
Ag2 Ag4 Ag20 101.81(5) . . ?
Ag3 Ag4 Ag5 110.73(5) . . ?
Ag3 Ag4 Ag10 105.31(4) . . ?
Ag3 Ag4 Ag20 161.39(5) . . ?
Ag5 Ag4 Ag10 57.91(4) . . ?
Ag5 Ag4 Ag20 70.36(4) . . ?
Ag6 Ag4 Ag2 109.88(5) . . ?
Ag6 Ag4 Ag3 63.69(4) . . ?
Ag6 Ag4 Ag5 60.90(4) . . ?
Ag6 Ag4 Ag10 106.27(5) . . ?
Ag6 Ag4 Ag20 127.09(5) . . ?
Ag20 Ag4 Ag10 58.68(4) . . ?
S0U Ag4 Ag2 138.00(12) . . ?
S0U Ag4 Ag3 142.66(12) . . ?
S0U Ag4 Ag5 95.80(12) . . ?
S0U Ag4 Ag6 112.08(12) . . ?
S0U Ag4 Ag10 111.05(11) . . ?
S0U Ag4 Ag20 52.40(11) . . ?
S0U Ag4 Au1 154.06(12) . . ?
Au1 Ag4 Ag2 58.07(3) . . ?
Au1 Ag4 Ag3 59.08(3) . . ?
Au1 Ag4 Ag5 58.31(3) . . ?
Au1 Ag4 Ag6 59.02(3) . . ?
Au1 Ag4 Ag10 55.95(3) . . ?
Au1 Ag4 Ag20 110.92(5) . . ?
Ag4 Ag5 Ag6 58.44(4) . . ?
Ag4 Ag5 Ag7 108.57(4) . . ?
Ag4 Ag5 Ag10 64.26(4) . . ?
Ag4 Ag5 Ag16 131.05(5) . . ?
Ag6 Ag5 Ag7 107.11(5) . . ?
Ag6 Ag5 Ag16 163.94(6) . . ?
Ag10 Ag5 Ag6 109.32(5) . . ?
Ag10 Ag5 Ag7 57.43(4) . . ?
Ag10 Ag5 Ag16 71.40(4) . . ?
Ag12 Ag5 Ag4 107.66(5) . . ?
Ag12 Ag5 Ag6 60.37(4) . . ?
Ag12 Ag5 Ag7 59.22(4) . . ?
Ag12 Ag5 Ag10 106.50(5) . . ?
Ag12 Ag5 Ag16 103.73(5) . . ?
Ag16 Ag5 Ag7 59.08(4) . . ?
S0W Ag5 Ag4 118.30(11) . . ?
S0W Ag5 Ag6 141.36(11) . . ?
S0W Ag5 Ag7 109.60(10) . . ?
S0W Ag5 Ag10 100.33(10) . . ?
S0W Ag5 Ag12 133.34(11) . . ?
S0W Ag5 Ag16 50.62(10) . . ?
S0W Ag5 Au1 158.27(11) . . ?
Au1 Ag5 Ag4 58.61(3) . . ?
Au1 Ag5 Ag6 58.24(3) . . ?
Au1 Ag5 Ag7 57.42(3) . . ?
Au1 Ag5 Ag10 58.28(3) . . ?
Au1 Ag5 Ag12 58.46(3) . . ?
Au1 Ag5 Ag16 112.95(5) . . ?
Ag3 Ag6 Ag18 58.41(4) . . ?
Ag4 Ag6 Ag3 59.10(4) . . ?
Ag4 Ag6 Ag5 60.66(4) . . ?
Ag4 Ag6 Ag9 107.29(5) . . ?
Ag4 Ag6 Ag12 108.39(5) . . ?
Ag4 Ag6 Ag18 101.55(5) . . ?
Ag5 Ag6 Ag3 106.98(5) . . ?
Ag5 Ag6 Ag18 162.15(5) . . ?
Ag9 Ag6 Ag3 57.54(4) . . ?
Ag9 Ag6 Ag5 110.24(5) . . ?
Ag9 Ag6 Ag12 64.21(4) . . ?
Ag9 Ag6 Ag18 71.98(4) . . ?
Ag12 Ag6 Ag3 108.15(5) . . ?
Ag12 Ag6 Ag5 59.06(4) . . ?
Ag12 Ag6 Ag18 132.31(5) . . ?
S10 Ag6 Ag3 108.78(10) . . ?
S10 Ag6 Ag4 133.51(11) . . ?
S10 Ag6 Ag5 142.59(10) . . ?
S10 Ag6 Ag9 98.01(10) . . ?
S10 Ag6 Ag12 117.70(11) . . ?
S10 Ag6 Ag18 50.36(10) . . ?
S10 Ag6 Au1 156.52(10) . . ?
Au1 Ag6 Ag3 57.60(3) . . ?
Au1 Ag6 Ag4 59.44(3) . . ?
Au1 Ag6 Ag5 58.35(3) . . ?
Au1 Ag6 Ag9 58.77(3) . . ?
Au1 Ag6 Ag12 58.03(4) . . ?
Au1 Ag6 Ag18 112.96(4) . . ?
Ag1 Ag7 Ag5 106.37(5) . . ?
Ag1 Ag7 Ag10 59.64(4) . . ?
Ag1 Ag7 Ag11 63.12(4) . . ?
Ag1 Ag7 Ag12 109.44(5) . . ?
Ag1 Ag7 Ag16 127.53(5) . . ?
Ag10 Ag7 Ag5 58.95(4) . . ?
Ag10 Ag7 Ag11 108.92(5) . . ?
Ag10 Ag7 Ag12 106.29(5) . . ?
Ag10 Ag7 Ag16 72.46(4) . . ?
Ag11 Ag7 Ag5 104.76(5) . . ?
Ag11 Ag7 Ag12 59.16(4) . . ?
Ag11 Ag7 Ag16 162.15(6) . . ?
Ag12 Ag7 Ag5 57.45(4) . . ?
Ag12 Ag7 Ag16 103.09(5) . . ?
Ag16 Ag7 Ag5 60.00(4) . . ?
S0Y Ag7 Ag1 111.20(11) . . ?
S0Y Ag7 Ag5 110.79(11) . . ?
S0Y Ag7 Ag10 95.17(12) . . ?
S0Y Ag7 Ag11 143.83(11) . . ?
S0Y Ag7 Ag12 139.33(12) . . ?
S0Y Ag7 Ag16 50.89(10) . . ?
S0Y Ag7 Au1 153.65(12) . . ?
Au1 Ag7 Ag1 58.97(3) . . ?
Au1 Ag7 Ag5 56.47(3) . . ?
Au1 Ag7 Ag10 58.52(3) . . ?
Au1 Ag7 Ag11 57.56(3) . . ?
Au1 Ag7 Ag12 57.49(3) . . ?
Au1 Ag7 Ag16 112.93(5) . . ?
Ag1 Ag8 Ag2 58.63(4) . . ?
Ag1 Ag8 Ag13 69.41(4) . . ?
Ag3 Ag8 Ag1 107.73(5) . . ?
Ag3 Ag8 Ag2 58.26(4) . . ?
Ag3 Ag8 Ag11 108.75(5) . . ?
Ag3 Ag8 Ag13 103.59(5) . . ?
Ag9 Ag8 Ag1 110.48(5) . . ?
Ag9 Ag8 Ag2 105.70(5) . . ?
Ag9 Ag8 Ag3 59.86(4) . . ?
Ag9 Ag8 Ag11 60.91(4) . . ?
Ag9 Ag8 Ag13 163.08(5) . . ?
Ag11 Ag8 Ag1 62.39(4) . . ?
Ag11 Ag8 Ag2 107.07(4) . . ?
Ag11 Ag8 Ag13 127.85(5) . . ?
Ag13 Ag8 Ag2 59.10(4) . . ?
S0T Ag8 Ag1 97.37(10) . . ?
S0T Ag8 Ag2 110.40(10) . . ?
S0T Ag8 Ag3 134.93(10) . . ?
S0T Ag8 Ag9 142.34(10) . . ?
S0T Ag8 Ag11 116.03(10) . . ?
S0T Ag8 Ag13 51.37(10) . . ?
S0T Ag8 Au1 155.44(10) . . ?
Au1 Ag8 Ag1 58.26(3) . . ?
Au1 Ag8 Ag2 56.27(3) . . ?
Au1 Ag8 Ag3 59.53(3) . . ?
Au1 Ag8 Ag9 59.22(3) . . ?
Au1 Ag8 Ag11 58.09(3) . . ?
Au1 Ag8 Ag13 110.84(4) . . ?
Ag3 Ag9 Ag6 63.54(4) . . ?
Ag3 Ag9 Ag11 108.53(5) . . ?
Ag3 Ag9 Ag12 108.02(5) . . ?
Ag3 Ag9 Ag21 132.01(6) . . ?
Ag6 Ag9 Ag11 106.04(5) . . ?
Ag6 Ag9 Ag12 58.06(4) . . ?
Ag6 Ag9 Ag21 72.97(4) . . ?
Ag8 Ag9 Ag3 60.30(4) . . ?
Ag8 Ag9 Ag6 110.09(5) . . ?
Ag8 Ag9 Ag11 60.20(4) . . ?
Ag8 Ag9 Ag12 105.62(5) . . ?
Ag8 Ag9 Ag21 162.08(6) . . ?
Ag11 Ag9 Ag12 57.34(4) . . ?
Ag11 Ag9 Ag21 101.88(5) . . ?
Ag21 Ag9 Ag12 60.18(4) . . ?
S11 Ag9 Ag3 113.80(11) . . ?
S11 Ag9 Ag6 98.20(10) . . ?
S11 Ag9 Ag8 140.58(11) . . ?
S11 Ag9 Ag11 137.20(11) . . ?
S11 Ag9 Ag12 112.62(11) . . ?
S11 Ag9 Ag21 52.47(11) . . ?
S11 Ag9 Au1 156.48(10) . . ?
Au1 Ag9 Ag3 59.61(3) . . ?
Au1 Ag9 Ag6 58.33(3) . . ?
Au1 Ag9 Ag8 59.01(3) . . ?
Au1 Ag9 Ag11 57.78(3) . . ?
Au1 Ag9 Ag12 55.75(3) . . ?
Au1 Ag9 Ag21 112.87(5) . . ?
Ag1 Ag10 Ag2 61.62(4) . . ?
Ag1 Ag10 Ag4 107.02(4) . . ?
Ag1 Ag10 Ag5 110.43(5) . . ?
Ag1 Ag10 Ag7 60.14(4) . . ?
Ag1 Ag10 Ag20 163.22(6) . . ?
Ag2 Ag10 Ag4 57.51(4) . . ?
Ag2 Ag10 Ag5 106.13(5) . . ?
Ag2 Ag10 Ag20 101.78(5) . . ?
Ag5 Ag10 Ag4 57.83(4) . . ?
Ag5 Ag10 Ag20 70.18(4) . . ?
Ag7 Ag10 Ag2 109.45(5) . . ?
Ag7 Ag10 Ag4 108.38(5) . . ?
Ag7 Ag10 Ag5 63.62(4) . . ?
Ag7 Ag10 Ag20 129.47(5) . . ?
Ag20 Ag10 Ag4 58.35(4) . . ?
S0X Ag10 Ag1 140.34(11) . . ?
S0X Ag10 Ag2 134.35(10) . . ?
S0X Ag10 Ag4 110.97(10) . . ?
S0X Ag10 Ag5 99.21(10) . . ?
S0X Ag10 Ag7 115.76(10) . . ?
S0X Ag10 Ag20 52.67(10) . . ?
S0X Ag10 Au1 157.40(10) . . ?
Au1 Ag10 Ag1 59.52(3) . . ?
Au1 Ag10 Ag2 58.33(3) . . ?
Au1 Ag10 Ag4 56.35(3) . . ?
Au1 Ag10 Ag5 58.41(3) . . ?
Au1 Ag10 Ag7 59.69(4) . . ?
Au1 Ag10 Ag20 110.98(5) . . ?
Ag7 Ag11 Ag1 57.56(4) . . ?
Ag7 Ag11 Ag17 101.53(5) . . ?
Ag8 Ag11 Ag1 59.60(4) . . ?
Ag8 Ag11 Ag7 107.58(5) . . ?
Ag8 Ag11 Ag9 58.89(4) . . ?
Ag8 Ag11 Ag17 72.32(4) . . ?
Ag9 Ag11 Ag1 106.69(5) . . ?
Ag9 Ag11 Ag7 111.49(5) . . ?
Ag9 Ag11 Ag17 126.92(5) . . ?
Ag12 Ag11 Ag1 106.19(5) . . ?
Ag12 Ag11 Ag7 60.61(4) . . ?
Ag12 Ag11 Ag8 110.12(5) . . ?
Ag12 Ag11 Ag9 64.33(4) . . ?
Ag12 Ag11 Ag17 162.09(5) . . ?
Ag17 Ag11 Ag1 58.91(4) . . ?
S00Q Ag11 Ag1 109.96(10) . . ?
S00Q Ag11 Ag7 136.92(11) . . ?
S00Q Ag11 Ag8 95.36(10) . . ?
S00Q Ag11 Ag9 111.57(11) . . ?
S00Q Ag11 Ag12 142.89(11) . . ?
S00Q Ag11 Ag17 51.10(10) . . ?
S00Q Ag11 Au1 154.15(10) . . ?
Au1 Ag11 Ag1 57.49(3) . . ?
Au1 Ag11 Ag7 59.21(3) . . ?
Au1 Ag11 Ag8 58.85(3) . . ?
Au1 Ag11 Ag9 58.74(3) . . ?
Au1 Ag11 Ag12 58.51(3) . . ?
Au1 Ag11 Ag17 112.78(5) . . ?
Ag5 Ag12 Ag6 60.56(4) . . ?
Ag5 Ag12 Ag7 63.33(4) . . ?
Ag5 Ag12 Ag9 106.31(5) . . ?
Ag5 Ag12 Ag11 110.24(5) . . ?
Ag5 Ag12 Ag21 128.33(6) . . ?
Ag6 Ag12 Ag7 110.47(5) . . ?
Ag6 Ag12 Ag9 57.74(4) . . ?
Ag6 Ag12 Ag21 71.45(5) . . ?
Ag7 Ag12 Ag9 106.50(5) . . ?
Ag7 Ag12 Ag21 160.50(5) . . ?
Ag11 Ag12 Ag6 106.59(5) . . ?
Ag11 Ag12 Ag7 60.23(4) . . ?
Ag11 Ag12 Ag9 58.33(4) . . ?
Ag11 Ag12 Ag21 100.35(5) . . ?
Ag21 Ag12 Ag9 57.18(4) . . ?
S13 Ag12 Ag5 115.35(12) . . ?
S13 Ag12 Ag6 96.91(14) . . ?
S13 Ag12 Ag7 143.69(14) . . ?
S13 Ag12 Ag9 108.21(13) . . ?
S13 Ag12 Ag11 134.39(12) . . ?
S13 Ag12 Ag21 51.04(12) . . ?
S13 Ag12 Au1 154.96(14) . . ?
Au1 Ag12 Ag5 59.03(3) . . ?
Au1 Ag12 Ag6 58.48(3) . . ?
Au1 Ag12 Ag7 59.05(3) . . ?
Au1 Ag12 Ag9 56.57(3) . . ?
Au1 Ag12 Ag11 58.43(3) . . ?
Au1 Ag12 Ag21 110.80(5) . . ?
Ag2 Ag13 Ag1 54.75(4) . . ?
Ag2 Ag13 Ag8 61.65(4) . . ?
Ag2 Ag13 Ag14 143.94(5) . . ?
Ag8 Ag13 Ag1 55.10(3) . . ?
Ag8 Ag13 Ag14 97.40(5) . . ?
Ag14 Ag13 Ag1 89.30(4) . . ?
S0S Ag13 Ag1 82.73(10) . . ?
S0S Ag13 Ag2 52.76(10) . . ?
S0S Ag13 Ag8 114.28(10) . . ?
S0S Ag13 Ag14 133.42(11) . . ?
S0S Ag13 S0T 168.49(14) . . ?
S0T Ag13 Ag1 88.97(10) . . ?
S0T Ag13 Ag2 115.79(10) . . ?
S0T Ag13 Ag8 54.22(9) . . ?
S0T Ag13 Ag14 54.00(10) . . ?
Ag13 Ag14 Ag17 79.05(4) . . ?
S0R Ag14 Ag13 64.37(9) . . ?
S0R Ag14 Ag17 45.17(9) . . ?
S0T Ag14 Ag13 46.03(9) . . ?
S0T Ag14 Ag17 64.72(8) . . ?
S0T Ag14 S0R 85.87(12) . . ?
P0Z Ag14 Ag13 150.47(11) . . ?
P0Z Ag14 Ag17 91.51(11) . . ?
P0Z Ag14 S0R 126.08(14) . . ?
P0Z Ag14 S0T 104.64(14) . . ?
P0Z Ag14 P16 109.31(14) . . ?
P16 Ag14 Ag13 93.37(11) . . ?
P16 Ag14 Ag17 145.27(11) . . ?
P16 Ag14 S0R 100.94(14) . . ?
P16 Ag14 S0T 130.99(14) . . ?
Ag20 Ag15 Ag16 80.21(4) . . ?
S0W Ag15 Ag16 44.98(9) . . ?
S0W Ag15 Ag20 64.70(8) . . ?
S0X Ag15 Ag16 65.30(9) . . ?
S0X Ag15 Ag20 47.61(9) . . ?
S0X Ag15 S0W 86.56(12) . . ?
P12 Ag15 Ag16 91.34(10) . . ?
P12 Ag15 Ag20 149.27(10) . . ?
P12 Ag15 S0W 126.97(13) . . ?
P12 Ag15 S0X 102.02(13) . . ?
P14 Ag15 Ag16 142.51(12) . . ?
P14 Ag15 Ag20 92.70(10) . . ?
P14 Ag15 S0W 98.71(14) . . ?
P14 Ag15 S0X 132.94(14) . . ?
P14 Ag15 P12 110.93(14) . . ?
Ag5 Ag16 Ag15 96.40(5) . . ?
Ag7 Ag16 Ag5 60.92(4) . . ?
Ag7 Ag16 Ag15 137.97(5) . . ?
S0W Ag16 Ag5 53.61(9) . . ?
S0W Ag16 Ag7 114.42(10) . . ?
S0W Ag16 Ag15 57.81(10) . . ?
S0Y Ag16 Ag5 114.69(11) . . ?
S0Y Ag16 Ag7 53.88(10) . . ?
S0Y Ag16 Ag15 129.33(12) . . ?
S0Y Ag16 S0W 168.30(14) . . ?
Ag1 Ag17 Ag11 61.44(4) . . ?
Ag1 Ag17 Ag14 95.82(4) . . ?
Ag11 Ag17 Ag14 140.12(5) . . ?
S00Q Ag17 Ag1 114.48(11) . . ?
S00Q Ag17 Ag11 53.10(10) . . ?
S00Q Ag17 Ag14 132.84(10) . . ?
S00Q Ag17 S0R 168.81(14) . . ?
S0R Ag17 Ag1 54.33(9) . . ?
S0R Ag17 Ag11 115.74(10) . . ?
S0R Ag17 Ag14 53.94(9) . . ?
Ag3 Ag18 Ag6 60.20(4) . . ?
Ag3 Ag18 Ag19 141.52(6) . . ?
Ag6 Ag18 Ag19 98.02(5) . . ?
S0V Ag18 Ag3 53.52(10) . . ?
S0V Ag18 Ag6 113.68(11) . . ?
S0V Ag18 Ag19 132.84(11) . . ?
S0V Ag18 S10 165.56(15) . . ?
S10 Ag18 Ag3 112.18(11) . . ?
S10 Ag18 Ag6 51.98(10) . . ?
S10 Ag18 Ag19 55.73(10) . . ?
S10 Ag19 Ag18 47.82(9) . . ?
S10 Ag19 S11 83.10(12) . . ?
S11 Ag19 Ag18 65.96(10) . . ?
P15 Ag19 Ag18 88.50(10) . . ?
P15 Ag19 S10 128.94(14) . . ?
P15 Ag19 S11 104.10(14) . . ?
P17 Ag19 Ag18 150.67(13) . . ?
P17 Ag19 S10 103.69(15) . . ?
P17 Ag19 S11 124.98(15) . . ?
P17 Ag19 P15 111.53(15) . . ?
Ag4 Ag20 Ag10 62.96(4) . . ?
Ag4 Ag20 Ag15 144.42(6) . . ?
Ag10 Ag20 Ag15 95.23(5) . . ?
S0U Ag20 Ag4 52.86(10) . . ?
S0U Ag20 Ag10 115.79(11) . . ?
S0U Ag20 Ag15 136.55(12) . . ?
S0U Ag20 S0X 168.97(14) . . ?
S0X Ag20 Ag4 116.12(10) . . ?
S0X Ag20 Ag10 53.22(9) . . ?
S0X Ag20 Ag15 51.82(9) . . ?
Ag9 Ag21 Ag12 62.64(4) . . ?
S11 Ag21 Ag9 54.91(10) . . ?
S11 Ag21 Ag12 117.50(11) . . ?
S13 Ag21 Ag9 114.59(12) . . ?
S13 Ag21 Ag12 51.96(11) . . ?
S13 Ag21 S11 169.06(16) . . ?
C8 Fe0N C128 42.3(7) . . ?
C8 Fe0N C129 67.8(7) . . ?
C8 Fe0N C140 109.9(7) . . ?
C8 Fe0N C152 169.2(7) . . ?
C8 Fe0N C164 67.6(8) . . ?
C8 Fe0N C195 148.4(8) . . ?
C44 Fe0N C8 132.7(7) . . ?
C44 Fe0N C84 110.3(7) . . ?
C44 Fe0N C128 172.6(7) . . ?
C44 Fe0N C129 118.1(7) . . ?
C44 Fe0N C140 41.0(7) . . ?
C44 Fe0N C152 39.3(7) . . ?
C44 Fe0N C164 147.1(8) . . ?
C44 Fe0N C195 66.9(8) . . ?
C44 Fe0N C208 66.7(8) . . ?
C84 Fe0N C8 39.9(7) . . ?
C84 Fe0N C128 69.2(7) . . ?
C84 Fe0N C129 41.9(7) . . ?
C84 Fe0N C140 117.3(7) . . ?
C84 Fe0N C152 130.6(7) . . ?
C84 Fe0N C164 66.9(8) . . ?
C84 Fe0N C195 170.7(7) . . ?
C84 Fe0N C208 149.1(7) . . ?
C128 Fe0N C129 66.8(7) . . ?
C128 Fe0N C152 146.5(7) . . ?
C128 Fe0N C164 40.0(8) . . ?
C128 Fe0N C195 114.8(8) . . ?
C140 Fe0N C128 132.1(7) . . ?
C140 Fe0N C129 151.1(7) . . ?
C140 Fe0N C152 68.5(7) . . ?
C140 Fe0N C164 170.8(8) . . ?
C140 Fe0N C195 66.9(8) . . ?
C152 Fe0N C129 108.1(7) . . ?
C152 Fe0N C164 115.7(8) . . ?
C164 Fe0N C129 37.3(8) . . ?
C195 Fe0N C129 130.6(7) . . ?
C195 Fe0N C152 41.7(8) . . ?
C195 Fe0N C164 110.2(9) . . ?
C208 Fe0N C8 118.0(7) . . ?
C208 Fe0N C128 109.6(8) . . ?
C208 Fe0N C129 167.9(7) . . ?
C208 Fe0N C140 39.5(7) . . ?
C208 Fe0N C152 68.0(8) . . ?
C208 Fe0N C164 132.9(8) . . ?
C208 Fe0N C195 39.1(8) . . ?
C3 Fe00 C104 134.3(8) . . ?
C3 Fe00 C118 68.4(9) . . ?
C3 Fe00 C124 69.1(8) . . ?
C3 Fe00 C183 147.7(8) . . ?
C3 Fe00 C190 172.8(8) . . ?
C19 Fe00 C3 40.4(8) . . ?
C19 Fe00 C104 110.4(8) . . ?
C19 Fe00 C118 68.5(9) . . ?
C19 Fe00 C124 42.0(8) . . ?
C19 Fe00 C127 68.7(9) . . ?
C19 Fe00 C160 117.2(8) . . ?
C19 Fe00 C162 148.7(8) . . ?
C19 Fe00 C183 169.5(9) . . ?
C19 Fe00 C190 133.3(8) . . ?
C104 Fe00 C118 145.6(8) . . ?
C104 Fe00 C183 68.1(8) . . ?
C104 Fe00 C190 39.9(7) . . ?
C124 Fe00 C104 115.5(8) . . ?
C124 Fe00 C118 39.8(9) . . ?
C124 Fe00 C183 128.3(9) . . ?
C124 Fe00 C190 108.3(8) . . ?
C127 Fe00 C3 41.2(9) . . ?
C127 Fe00 C104 173.8(9) . . ?
C127 Fe00 C118 40.4(9) . . ?
C127 Fe00 C124 68.3(9) . . ?
C127 Fe00 C160 132.0(9) . . ?
C127 Fe00 C183 113.9(10) . . ?
C127 Fe00 C190 145.0(9) . . ?
C160 Fe00 C3 110.0(8) . . ?
C160 Fe00 C104 42.4(7) . . ?
C160 Fe00 C118 170.0(9) . . ?
C160 Fe00 C124 149.8(8) . . ?
C160 Fe00 C183 69.3(8) . . ?
C160 Fe00 C190 68.6(7) . . ?
C162 Fe00 C3 115.4(8) . . ?
C162 Fe00 C104 71.0(8) . . ?
C162 Fe00 C118 128.7(9) . . ?
C162 Fe00 C124 167.0(9) . . ?
C162 Fe00 C127 106.4(9) . . ?
C162 Fe00 C160 42.2(8) . . ?
C162 Fe00 C183 41.6(8) . . ?
C162 Fe00 C190 68.7(8) . . ?
C183 Fe00 C118 106.4(10) . . ?
C183 Fe00 C190 39.2(8) . . ?
C190 Fe00 C118 114.3(9) . . ?
C142 Fe1 C150 149.5(8) . . ?
C142 Fe1 C163 39.4(8) . . ?
C142 Fe1 C171 119.4(8) . . ?
C142 Fe1 C180 169.2(9) . . ?
C142 Fe1 C186 66.4(8) . . ?
C142 Fe1 C218 132.3(10) . . ?
C142 Fe1 C235 112.0(10) . . ?
C158 Fe1 C142 39.8(8) . . ?
C158 Fe1 C150 116.8(9) . . ?
C158 Fe1 C163 67.3(9) . . ?
C158 Fe1 C171 113.5(8) . . ?
C158 Fe1 C180 147.9(9) . . ?
C158 Fe1 C185 41.2(8) . . ?
C158 Fe1 C186 66.7(9) . . ?
C158 Fe1 C218 171.8(10) . . ?
C158 Fe1 C235 136.3(9) . . ?
C163 Fe1 C150 169.6(8) . . ?
C171 Fe1 C150 41.5(8) . . ?
C171 Fe1 C163 147.5(8) . . ?
C171 Fe1 C180 67.5(8) . . ?
C171 Fe1 C186 171.9(8) . . ?
C171 Fe1 C218 66.9(10) . . ?
C171 Fe1 C235 40.8(9) . . ?
C180 Fe1 C150 41.2(8) . . ?
C180 Fe1 C163 130.2(9) . . ?
C185 Fe1 C142 67.9(8) . . ?
C185 Fe1 C150 108.0(9) . . ?
C185 Fe1 C163 68.3(9) . . ?
C185 Fe1 C171 135.4(8) . . ?
C185 Fe1 C180 113.8(9) . . ?
C185 Fe1 C186 39.4(8) . . ?
C185 Fe1 C218 144.3(9) . . ?
C185 Fe1 C235 176.0(10) . . ?
C186 Fe1 C150 130.6(8) . . ?
C186 Fe1 C163 40.6(8) . . ?
C186 Fe1 C180 107.7(9) . . ?
C186 Fe1 C218 114.2(10) . . ?
C186 Fe1 C235 144.5(10) . . ?
C218 Fe1 C150 69.3(10) . . ?
C218 Fe1 C163 107.6(10) . . ?
C218 Fe1 C180 40.3(10) . . ?
C235 Fe1 C150 69.9(9) . . ?
C235 Fe1 C163 114.4(10) . . ?
C235 Fe1 C180 67.0(10) . . ?
C235 Fe1 C218 38.7(10) . . ?
Ag17 S00Q Ag11 75.80(12) . . ?
C1 S00Q Ag11 114.1(6) . . ?
C1 S00Q Ag17 104.5(5) . . ?
Ag1 S0R Ag14 126.93(16) . . ?
Ag17 S0R Ag1 74.29(11) . . ?
Ag17 S0R Ag14 80.89(12) . . ?
C57 S0R Ag1 105.5(5) . . ?
C57 S0R Ag14 127.3(5) . . ?
C57 S0R Ag17 112.1(5) . . ?
Ag13 S0S Ag2 75.80(12) . . ?
C76 S0S Ag2 114.0(6) . . ?
C76 S0S Ag13 104.0(6) . . ?
Ag8 S0T Ag14 129.51(15) . . ?
Ag13 S0T Ag8 74.42(11) . . ?
Ag13 S0T Ag14 79.97(12) . . ?
C17 S0T Ag8 105.7(5) . . ?
C17 S0T Ag13 110.4(5) . . ?
C17 S0T Ag14 123.9(5) . . ?
Ag20 S0U Ag4 74.74(12) . . ?
C45 S0U Ag4 115.4(7) . . ?
C45 S0U Ag20 106.2(6) . . ?
Ag18 S0V Ag3 75.24(11) . . ?
C7 S0V Ag3 111.5(5) . . ?
C7 S0V Ag18 107.5(6) . . ?
Ag5 S0W Ag15 122.61(15) . . ?
Ag16 S0W Ag5 75.77(11) . . ?
Ag16 S0W Ag15 77.20(12) . . ?
C54 S0W Ag5 103.6(6) . . ?
C54 S0W Ag15 133.1(6) . . ?
C54 S0W Ag16 109.6(6) . . ?
Ag10 S0X Ag15 130.55(16) . . ?
Ag20 S0X Ag10 74.11(11) . . ?
Ag20 S0X Ag15 80.56(12) . . ?
C15 S0X Ag10 108.5(5) . . ?
C15 S0X Ag15 119.9(5) . . ?
C15 S0X Ag20 109.6(5) . . ?
Ag16 S0Y Ag7 75.23(12) . . ?
C159 S0Y Ag7 114.4(5) . . ?
C159 S0Y Ag16 104.2(5) . . ?
C14 P0Z Ag14 118.3(6) . . ?
C14 P0Z C19 103.7(8) . . ?
C14 P0Z C23 103.8(8) . . ?
C19 P0Z Ag14 111.5(7) . . ?
C19 P0Z C23 105.6(8) . . ?
C23 P0Z Ag14 112.8(6) . . ?
Ag6 S10 Ag19 131.27(16) . . ?
Ag18 S10 Ag6 77.66(12) . . ?
Ag18 S10 Ag19 76.46(12) . . ?
C56 S10 Ag6 106.2(5) . . ?
C56 S10 Ag18 109.5(5) . . ?
C56 S10 Ag19 121.1(5) . . ?
Ag9 S11 Ag19 128.61(16) . . ?
Ag21 S11 Ag9 72.62(12) . . ?
Ag21 S11 Ag19 87.21(13) . . ?
C67 S11 Ag9 104.0(6) . . ?
C67 S11 Ag19 127.3(6) . . ?
C67 S11 Ag21 109.3(6) . . ?
C24 P12 Ag15 120.9(5) . . ?
C24 P12 C91 101.9(7) . . ?
C84 P12 Ag15 110.9(5) . . ?
C84 P12 C24 102.3(7) . . ?
C84 P12 C91 105.3(7) . . ?
C91 P12 Ag15 113.9(5) . . ?
Ag21 S13 Ag12 77.00(13) . . ?
C166 S13 Ag12 114.4(7) . . ?
C166 S13 Ag21 108.3(7) . . ?
C25 P14 Ag15 120.2(6) . . ?
C25 P14 C61 99.7(8) . . ?
C61 P14 Ag15 117.3(6) . . ?
C140 P14 Ag15 109.0(6) . . ?
C140 P14 C25 104.3(8) . . ?
C140 P14 C61 104.8(8) . . ?
C16 P15 Ag19 117.6(5) . . ?
C59 P15 Ag19 120.5(6) . . ?
C59 P15 C16 101.3(8) . . ?
C59 P15 C171 101.7(8) . . ?
C171 P15 Ag19 110.0(6) . . ?
C171 P15 C16 103.4(8) . . ?
C75 P16 Ag14 119.0(6) . . ?
C75 P16 C120 104.0(8) . . ?
C120 P16 Ag14 113.7(6) . . ?
C160 P16 Ag14 110.0(6) . . ?
C160 P16 C75 101.6(8) . . ?
C160 P16 C120 107.4(8) . . ?
C51 P17 Ag19 112.5(6) . . ?
C51 P17 C142 108.3(9) . . ?
C51 P17 C251 102.2(7) . . ?
C142 P17 Ag19 108.5(7) . . ?
C251 P17 Ag19 119.6(4) . . ?
C251 P17 C142 105.0(8) . . ?
C43 C1 S00Q 115.0(13) . . ?
C43 C1 C155 107.0(14) . . ?
C92 C1 S00Q 108.8(12) . . ?
C92 C1 C43 109.2(15) . . ?
C92 C1 C155 109.0(15) . . ?
C155 C1 S00Q 107.7(11) . . ?
C56 C2 C126 107.1(15) . . ?
C19 C3 Fe00 68.9(11) . . ?
C19 C3 C127 107.6(18) . . ?
C127 C3 Fe00 69.3(12) . . ?
C125 C4 C24 123.0(18) . . ?
C26 C5 C214 108.5(16) . . ?
C46 C5 C26 111.7(16) . . ?
C46 C5 C214 107.0(16) . . ?
C91 C6 C80 117.8(16) . . ?
C20 C7 S0V 109.7(12) . . ?
C32 C7 S0V 106.5(12) . . ?
C32 C7 C20 109.9(14) . . ?
C269 C7 S0V 110.6(13) . . ?
C269 C7 C20 108.5(15) . . ?
C269 C7 C32 111.6(16) . . ?
C84 C8 Fe0N 69.9(10) . . ?
C84 C8 C128 108.1(15) . . ?
C128 C8 Fe0N 69.5(10) . . ?
C48 C9 C62 109.5(18) . . ?
C74 C10 C14 121.0(17) . . ?
C65 C11 C106 112.5(18) . . ?
C213 C11 C65 109.2(18) . . ?
C213 C11 C106 107.0(19) . . ?
C17 C12 C192 110.6(14) . . ?
C23 C13 C96 124.3(17) . . ?
C10 C14 P0Z 117.7(13) . . ?
C10 C14 C34 119.5(16) . . ?
C34 C14 P0Z 122.8(14) . . ?
C47 C15 S0X 109.5(10) . . ?
C49 C15 S0X 107.7(12) . . ?
C49 C15 C47 109.4(14) . . ?
C82 C15 S0X 108.5(12) . . ?
C82 C15 C47 110.3(15) . . ?
C82 C15 C49 111.5(15) . . ?
C33 C16 P15 116.8(12) . . ?
C64 C16 P15 123.6(14) . . ?
C64 C16 C33 119.6(17) . . ?
C12 C17 S0T 115.6(10) . . ?
C22 C17 S0T 107.5(11) . . ?
C22 C17 C12 108.0(13) . . ?
C99 C17 S0T 110.2(10) . . ?
C99 C17 C12 109.4(13) . . ?
C99 C17 C22 105.7(13) . . ?
C60 C18 C176 121.7(19) . . ?
P0Z C19 Fe00 124.1(10) . . ?
C3 C19 Fe00 70.7(11) . . ?
C3 C19 P0Z 122.6(15) . . ?
C3 C19 C124 108.2(18) . . ?
C124 C19 Fe00 69.8(12) . . ?
C124 C19 P0Z 129.2(15) . . ?
C203 C20 C7 110.6(14) . . ?
C169 C21 C120 122(2) . . ?
C17 C22 C29 111.0(14) . . ?
C13 C23 P0Z 122.2(14) . . ?
C13 C23 C122 116.3(18) . . ?
C122 C23 P0Z 121.3(14) . . ?
C4 C24 P12 123.7(13) . . ?
C35 C24 P12 118.8(12) . . ?
C35 C24 C4 117.5(16) . . ?
C27 C25 P14 118.4(13) . . ?
C27 C25 C189 120.6(17) . . ?
C189 C25 P14 120.9(14) . . ?
C5 C26 C57 110.1(15) . . ?
C25 C27 C83 116.5(18) . . ?
C53 C28 C54 106.2(16) . . ?
C22 C29 C86 108.7(14) . . ?
C107 C29 C22 110.7(14) . . ?
C107 C29 C86 109.2(15) . . ?
C61 C30 C220 120(2) . . ?
C50 C31 C199 112(2) . . ?
C200 C32 C7 108.1(15) . . ?
C90 C33 C16 118.6(16) . . ?
C14 C34 C63 118.0(18) . . ?
C24 C35 C58 119.4(17) . . ?
C63 C36 C74 118.0(19) . . ?
C38 C37 C42 120.0 . . ?
C37 C38 C39 120.0 . . ?
C40 C39 C38 120.0 . . ?
C39 C40 C41 120.0 . . ?
C40 C41 B07K 120.2(10) . . ?
C42 C41 C40 120.0 . . ?
C42 C41 B07K 119.8(10) . . ?
C41 C42 C37 120.0 . . ?
C100 C43 C1 113.0(17) . . ?
C140 C44 Fe0N 71.4(10) . . ?
C152 C44 Fe0N 73.0(10) . . ?
C152 C44 C140 112.3(16) . . ?
C146 C45 S0U 110.9(18) . . ?
C210 C45 S0U 109.7(17) . . ?
C210 C45 C146 104(2) . . ?
C226 C45 S0U 113.1(19) . . ?
C226 C45 C146 104(2) . . ?
C226 C45 C210 114(2) . . ?
C5 C46 C149 109.5(16) . . ?
C62 C47 C15 105.6(15) . . ?
C9 C48 C49 107.7(16) . . ?
C9 C48 C198 117(2) . . ?
C198 C48 C49 108.1(19) . . ?
C15 C49 C48 109.1(16) . . ?
C31 C50 C94 110.9(19) . . ?
C31 C50 C230 109.2(19) . . ?
C94 C50 C230 107.6(19) . . ?
C93 C51 P17 122.4(16) . . ?
C223 C51 P17 120(2) . . ?
C223 C51 C93 118(2) . . ?
C201 C52 C172 126(2) . . ?
C102 C53 C28 108.8(18) . . ?
C105 C53 C28 110.5(18) . . ?
C105 C53 C102 108.4(18) . . ?
C28 C54 S0W 106.1(13) . . ?
C139 C54 S0W 114.1(13) . . ?
C139 C54 C28 109.3(15) . . ?
C147 C54 S0W 109.8(13) . . ?
C147 C54 C28 111.7(16) . . ?
C147 C54 C139 106.0(16) . . ?
C96 C55 C196 116(2) . . ?
C2 C56 S10 110.5(12) . . ?
C2 C56 C65 112.9(14) . . ?
C2 C56 C132 111.5(13) . . ?
C65 C56 S10 104.4(11) . . ?
C65 C56 C132 111.3(14) . . ?
C132 C56 S10 105.7(11) . . ?
C26 C57 S0R 112.3(11) . . ?
C26 C57 C119 108.4(14) . . ?
C26 C57 C224 109.2(14) . . ?
C119 C57 S0R 106.2(11) . . ?
C224 C57 S0R 110.0(11) . . ?
C224 C57 C119 110.6(14) . . ?
C95 C58 C35 122(2) . . ?
C117 C59 P15 125.5(15) . . ?
C117 C59 C143 117.2(18) . . ?
C143 C59 P15 117.2(14) . . ?
C18 C60 C75 124.5(18) . . ?
C30 C61 P14 124.3(16) . . ?
C30 C61 C173 120.3(19) . . ?
C173 C61 P14 115.4(14) . . ?
C47 C62 C9 110.5(18) . . ?
C191 C62 C9 108(2) . . ?
C191 C62 C47 109(2) . . ?
C36 C63 C34 122(2) . . ?
C16 C64 C66 121.9(19) . . ?
C11 C65 C56 105.2(15) . . ?
C157 C66 C64 119.3(18) . . ?
C78 C67 S11 111.9(14) . . ?
C78 C67 C182 113.4(18) . . ?
C130 C67 S11 104.9(14) . . ?
C130 C67 C78 110.8(18) . . ?
C130 C67 C182 109.4(18) . . ?
C182 C67 S11 105.9(14) . . ?
C69 C68 C73 120.0 . . ?
C68 C69 C70 120.0 . . ?
C68 C69 B07K 120.2(10) . . ?
C70 C69 B07K 119.6(10) . . ?
C69 C70 C71 120.0 . . ?
C72 C71 C70 120.0 . . ?
C71 C72 C73 120.0 . . ?
C72 C73 C68 120.0 . . ?
C10 C74 C36 121.5(18) . . ?
C60 C75 P16 121.4(13) . . ?
C60 C75 C88 117.2(17) . . ?
C88 C75 P16 121.3(15) . . ?
C94 C76 S0S 108.5(12) . . ?
C94 C76 C238 105.5(15) . . ?
C153 C76 S0S 116.9(15) . . ?
C153 C76 C94 110.3(16) . . ?
C153 C76 C238 107.2(16) . . ?
C238 C76 S0S 107.8(12) . . ?
C89 C77 C103 108.6(17) . . ?
C89 C77 C269 111.1(17) . . ?
C103 C77 C269 107.0(17) . . ?
C234 C78 C67 111(2) . . ?
C100 C79 C116 108.3(17) . . ?
C81 C80 C6 120.9(18) . . ?
C98 C81 C80 118.5(19) . . ?
C15 C82 C227 110.7(18) . . ?
C87 C83 C27 120(2) . . ?
P12 C84 Fe0N 124.6(9) . . ?
C8 C84 Fe0N 70.3(10) . . ?
C8 C84 P12 121.0(13) . . ?
C8 C84 C129 107.5(15) . . ?
C129 C84 Fe0N 71.9(10) . . ?
C129 C84 P12 131.4(13) . . ?
C167 C85 C178 121.5(19) . . ?
C177 C86 C29 106.2(15) . . ?
C206 C87 C83 121(2) . . ?
C229 C88 C75 118(2) . . ?
C77 C89 C203 111.1(17) . . ?
C33 C90 C157 122.8(18) . . ?
C6 C91 P12 116.0(12) . . ?
C6 C91 C115 121.5(16) . . ?
C115 C91 P12 122.3(12) . . ?
C116 C92 C1 109.2(16) . . ?
C51 C93 C174 123(2) . . ?
C50 C94 C76 110.8(16) . . ?
C125 C95 C58 119(2) . . ?
C55 C96 C13 121.3(18) . . ?
C203 C97 C200 109.2(16) . . ?
C115 C98 C81 120.5(18) . . ?
C177 C99 C17 111.7(14) . . ?
C43 C100 C79 109.5(16) . . ?
C43 C100 C188 107.7(17) . . ?
C79 C100 C188 110.4(17) . . ?
C114 C101 B08G 122.9(18) . . ?
C123 C101 C114 117(2) . . ?
C123 C101 B08G 119.9(19) . . ?
C144 C102 C53 111(2) . . ?
C77 C103 C200 111.3(18) . . ?
C160 C104 Fe00 68.2(10) . . ?
C190 C104 Fe00 71.0(11) . . ?
C190 C104 C160 106.7(16) . . ?
C53 C105 C205 112.5(17) . . ?
C126 C106 C11 108.4(18) . . ?
C192 C107 C29 109.3(14) . . ?
C109 C108 C113 120.0 . . ?
C110 C109 C108 120.0 . . ?
C109 C110 C111 120.0 . . ?
C112 C111 C110 120.0 . . ?
C111 C112 C113 120.0 . . ?
C108 C113 B07K 118.8(10) . . ?
C112 C113 C108 120.0 . . ?
C112 C113 B07K 121.2(10) . . ?
C101 C114 C161 122.0(19) . . ?
C98 C115 C91 120.5(17) . . ?
C92 C116 C79 113.6(18) . . ?
C92 C116 C145 110.1(18) . . ?
C145 C116 C79 108.2(17) . . ?
C59 C117 C131 120.0(19) . . ?
C124 C118 Fe00 67.7(13) . . ?
C124 C118 C127 107(2) . . ?
C127 C118 Fe00 67.3(14) . . ?
C149 C119 C57 108.4(15) . . ?
C21 C120 P16 122.1(14) . . ?
C21 C120 C165 119.2(19) . . ?
C165 C120 P16 118.7(16) . . ?
C205 C121 C144 109.3(18) . . ?
C196 C122 C23 122(2) . . ?
C101 C123 C207 126(2) . . ?
C19 C124 Fe00 68.1(12) . . ?
C118 C124 Fe00 72.5(14) . . ?
C118 C124 C19 108(2) . . ?
C95 C125 C4 118.1(18) . . ?
C106 C126 C2 109.7(17) . . ?
C194 C126 C2 109.4(17) . . ?
C194 C126 C106 109.6(18) . . ?
C3 C127 Fe00 69.6(12) . . ?
C118 C127 Fe00 72.3(14) . . ?
C118 C127 C3 109(2) . . ?
C8 C128 Fe0N 68.2(10) . . ?
C164 C128 Fe0N 71.0(12) . . ?
C164 C128 C8 104.6(17) . . ?
C84 C129 Fe0N 66.2(9) . . ?
C164 C129 Fe0N 70.1(12) . . ?
C164 C129 C84 106.8(17) . . ?
C67 C130 C246 109.2(19) . . ?
C187 C131 C117 123(2) . . ?
C56 C132 C225 105.3(15) . . ?
C134 C133 C138 120.0 . . ?
C135 C134 C133 120.0 . . ?
C134 C135 C136 120.0 . . ?
C135 C136 C137 120.0 . . ?
C138 C137 C136 120.0 . . ?
C133 C138 B07K 120.5(10) . . ?
C137 C138 C133 120.0 . . ?
C137 C138 B07K 119.4(10) . . ?
C205 C139 C54 114.8(17) . . ?
P14 C140 Fe0N 128.5(10) . . ?
C44 C140 Fe0N 67.6(9) . . ?
C44 C140 P14 122.4(13) . . ?
C208 C140 Fe0N 69.4(10) . . ?
C208 C140 P14 132.8(14) . . ?
C208 C140 C44 104.8(15) . . ?
C179 C141 C172 125(2) . . ?
P17 C142 Fe1 124.5(11) . . ?
C158 C142 Fe1 69.7(12) . . ?
C158 C142 P17 119.3(16) . . ?
C158 C142 C163 110.9(19) . . ?
C163 C142 Fe1 73.0(12) . . ?
C163 C142 P17 129.8(16) . . ?
C59 C143 C154 120(2) . . ?
C102 C144 C121 110.3(19) . . ?
C102 C144 C147 109.7(19) . . ?
C121 C144 C147 107.9(18) . . ?
C116 C145 C204 109.3(18) . . ?
C45 C146 C256 111(3) . . ?
C54 C147 C144 109.7(16) . . ?
C166 C148 C259 107.8(17) . . ?
C119 C149 C46 108.8(15) . . ?
C119 C149 C181 110.9(16) . . ?
C181 C149 C46 107.5(15) . . ?
C171 C150 Fe1 66.4(11) . . ?
C171 C150 C180 101.7(18) . . ?
C180 C150 Fe1 68.4(12) . . ?
C209 C151 C184 119.8(19) . . ?
C44 C152 Fe0N 67.7(10) . . ?
C44 C152 C195 104.0(16) . . ?
C195 C152 Fe0N 68.9(11) . . ?
C76 C153 C255 113.8(19) . . ?
C187 C154 C143 123(2) . . ?
C204 C155 C1 109.3(15) . . ?
C219 C156 C173 120(2) . . ?
C90 C157 C66 117.7(18) . . ?
C142 C158 Fe1 70.5(13) . . ?
C142 C158 C185 108.0(19) . . ?
C185 C158 Fe1 69.7(12) . . ?
C211 C159 S0Y 110.4(12) . . ?
C211 C159 C236 104.5(14) . . ?
C222 C159 S0Y 110.9(11) . . ?
C222 C159 C211 107.3(17) . . ?
C222 C159 C236 114.4(16) . . ?
C236 C159 S0Y 109.2(11) . . ?
P16 C160 Fe00 125.5(9) . . ?
C104 C160 Fe00 69.3(10) . . ?
C104 C160 P16 123.6(13) . . ?
C162 C160 Fe00 68.4(11) . . ?
C162 C160 P16 129.3(14) . . ?
C162 C160 C104 107.0(16) . . ?
C175 C161 C114 118.3(19) . . ?
C160 C162 Fe00 69.3(11) . . ?
C183 C162 Fe00 70.7(12) . . ?
C183 C162 C160 106.3(18) . . ?
C142 C163 Fe1 67.6(12) . . ?
C142 C163 C186 103.9(19) . . ?
C186 C163 Fe1 67.7(12) . . ?
C128 C164 Fe0N 69.0(11) . . ?
C129 C164 Fe0N 72.6(12) . . ?
C129 C164 C128 112.8(19) . . ?
C170 C165 C120 118(2) . . ?
C148 C166 S13 111.8(15) . . ?
C193 C166 S13 109.1(15) . . ?
C193 C166 C148 107.9(19) . . ?
C193 C166 C240 103.5(18) . . ?
C240 C166 S13 109.8(16) . . ?
C240 C166 C148 114.3(18) . . ?
C85 C167 C209 117.3(19) . . ?
C177 C168 C192 111.7(17) . . ?
C21 C169 C232 122(2) . . ?
C232 C170 C165 119(2) . . ?
P15 C171 Fe1 125.9(10) . . ?
C150 C171 Fe1 72.1(11) . . ?
C150 C171 P15 123.3(15) . . ?
C235 C171 Fe1 70.4(13) . . ?
C235 C171 P15 125.7(16) . . ?
C235 C171 C150 111.0(18) . . ?
C52 C172 C141 111.1(18) . . ?
C52 C172 B08G 124.9(19) . . ?
C141 C172 B08G 124.0(18) . . ?
C156 C173 C61 120.2(19) . . ?
C239 C174 C93 115(3) . . ?
C161 C175 C207 120(2) . . ?
C18 C176 C229 119.1(18) . . ?
C99 C177 C86 111.4(16) . . ?
C99 C177 C168 111.4(16) . . ?
C168 C177 C86 108.6(16) . . ?
C184 C178 C85 123(2) . . ?
C141 C179 C202 121(2) . . ?
C150 C180 Fe1 70.4(12) . . ?
C218 C180 Fe1 69.7(15) . . ?
C218 C180 C150 110(2) . . ?
C215 C181 C149 108.6(16) . . ?
C67 C182 C212 103.1(19) . . ?
C162 C183 Fe00 67.7(12) . . ?
C190 C183 Fe00 70.9(12) . . ?
C190 C183 C162 109(2) . . ?
C151 C184 B08G 117.3(18) . . ?
C178 C184 C151 114.3(19) . . ?
C178 C184 B08G 128.2(19) . . ?
C158 C185 Fe1 69.0(12) . . ?
C186 C185 Fe1 70.9(13) . . ?
C186 C185 C158 106.0(19) . . ?
C163 C186 Fe1 71.7(12) . . ?
C185 C186 Fe1 69.7(13) . . ?
C185 C186 C163 111.1(19) . . ?
C131 C187 C154 117(2) . . ?
C100 C188 C204 107.7(16) . . ?
C206 C189 C25 121(2) . . ?
C104 C190 Fe00 69.1(10) . . ?
C183 C190 Fe00 69.9(12) . . ?
C183 C190 C104 110.9(19) . . ?
C227 C191 C62 117(3) . . ?
C107 C192 C12 110.6(15) . . ?
C168 C192 C12 108.7(15) . . ?
C168 C192 C107 107.0(15) . . ?
C241 C193 C166 118.6(19) . . ?
C126 C194 C225 110.1(18) . . ?
C152 C195 Fe0N 69.4(11) . . ?
C208 C195 Fe0N 69.2(12) . . ?
C208 C195 C152 107.7(18) . . ?
C122 C196 C55 120(2) . . ?
C212 C197 C234 118(3) . . ?
C48 C198 C227 105(2) . . ?
C31 C199 C238 106.9(18) . . ?
C237 C199 C31 108.7(19) . . ?
C237 C199 C238 109.9(19) . . ?
C32 C200 C97 112.9(16) . . ?
C32 C200 C103 108.6(17) . . ?
C103 C200 C97 107.0(17) . . ?
C52 C201 C202 120(2) . . ?
C201 C202 C179 118(2) . . ?
C20 C203 C89 107.4(15) . . ?
C97 C203 C20 112.1(16) . . ?
C97 C203 C89 107.2(16) . . ?
C145 C204 C155 108.5(16) . . ?
C145 C204 C188 110.9(17) . . ?
C155 C204 C188 109.1(16) . . ?
C105 C205 C121 107.5(17) . . ?
C139 C205 C105 109.3(17) . . ?
C139 C205 C121 107.4(17) . . ?
C189 C206 C87 120(2) . . ?
C123 C207 C175 116(2) . . ?
C140 C208 Fe0N 71.1(11) . . ?
C195 C208 Fe0N 71.7(12) . . ?
C195 C208 C140 111.2(18) . . ?
C151 C209 C167 124(2) . . ?
C247 C210 C45 111(3) . . ?
C243 C211 C159 114.7(17) . . ?
C197 C212 C182 107(2) . . ?
C197 C212 C248 111(2) . . ?
C248 C212 C182 107(2) . . ?
C225 C213 C11 113(2) . . ?
C215 C214 C5 111.0(18) . . ?
C181 C215 C224 109.5(16) . . ?
C214 C215 C181 109.7(18) . . ?
C214 C215 C224 112.4(17) . . ?
C231 C216 C257 116(3) . . ?
C231 C217 C233 112(2) . . ?
C231 C217 B08G 123(2) . . ?
C233 C217 B08G 125(2) . . ?
C180 C218 Fe1 70.0(15) . . ?
C235 C218 Fe1 69.6(16) . . ?
C235 C218 C180 109(3) . . ?
C156 C219 C220 120(2) . . ?
C219 C220 C30 120(2) . . ?
C246 C221 C234 115(2) . . ?
C159 C222 C242 103.0(18) . . ?
C51 C223 C260 125(3) . . ?
C69 B07K C41 110.2(14) . . ?
C69 B07K C113 108.1(13) . . ?
C69 B07K C138 109.0(14) . . ?
C113 B07K C41 106.1(14) . . ?
C113 B07K C138 109.6(14) . . ?
C138 B07K C41 113.7(13) . . ?
C215 C224 C57 108.6(15) . . ?
C194 C225 C132 110.4(18) . . ?
C213 C225 C132 108.1(19) . . ?
C213 C225 C194 110(2) . . ?
C45 C226 C263 110(3) . . ?
C82 C227 C198 104(2) . . ?
C191 C227 C82 104(2) . . ?
C191 C227 C198 112(3) . . ?
C242 C228 C243 106.0(19) . . ?
C176 C229 C88 119.1(19) . . ?
C255 C230 C50 110(2) . . ?
C216 C231 C217 130(3) . . ?
C169 C232 C170 119(2) . . ?
C265 C233 C217 127(3) . . ?
C78 C234 C197 107(3) . . ?
C78 C234 C221 104(2) . . ?
C197 C234 C221 105(2) . . ?
C171 C235 Fe1 68.8(13) . . ?
C218 C235 Fe1 71.7(17) . . ?
C218 C235 C171 108(2) . . ?
C270 C236 C159 113.9(15) . . ?
C255 C237 C199 113(2) . . ?
C199 C238 C76 109.1(17) . . ?
C174 C239 C260 124(3) . . ?
C166 C240 C261 109.7(18) . . ?
C193 C241 C244 101.9(17) . . ?
C193 C241 C258 112.7(19) . . ?
C258 C241 C244 99.6(16) . . ?
C222 C242 C267 112.8(18) . . ?
C228 C242 C222 113.4(19) . . ?
C228 C242 C267 106.2(17) . . ?
C211 C243 C228 105.8(17) . . ?
C211 C243 C266 110.8(17) . . ?
C266 C243 C228 113.6(17) . . ?
C261 C244 C241 112.6(17) . . ?
C247 C245 C256 111(3) . . ?
C221 C246 C130 102(2) . . ?
C248 C246 C130 104(2) . . ?
C248 C246 C221 118(3) . . ?
C210 C247 C264 110(3) . . ?
C245 C247 C210 112(3) . . ?
C245 C247 C264 105(3) . . ?
C101 B08G C172 110.5(17) . . ?
C184 B08G C101 107.1(18) . . ?
C184 B08G C172 103.0(16) . . ?
C217 B08G C101 108.3(18) . . ?
C217 B08G C172 114.1(19) . . ?
C217 B08G C184 113.5(19) . . ?
C246 C248 C212 114(2) . . ?
C250 C249 C254 120.0 . . ?
C249 C250 C251 120.0 . . ?
C250 C251 P17 119.5(6) . . ?
C252 C251 P17 119.8(6) . . ?
C252 C251 C250 120.0 . . ?
C251 C252 C253 120.0 . . ?
C254 C253 C252 120.0 . . ?
C253 C254 C249 120.0 . . ?
C230 C255 C153 106(2) . . ?
C237 C255 C153 106(2) . . ?
C237 C255 C230 112(2) . . ?
C245 C256 C146 109(3) . . ?
C262 C256 C146 108(3) . . ?
C262 C256 C245 110(3) . . ?
C265 C257 C216 117(3) . . ?
C259 C258 C241 110.9(18) . . ?
C258 C259 C148 107.3(16) . . ?
C258 C259 C285 112.3(16) . . ?
C285 C259 C148 110.6(17) . . ?
C223 C260 C239 114(3) . . ?
C244 C261 C240 103.0(16) . . ?
C244 C261 C285 114.5(17) . . ?
C285 C261 C240 110.5(17) . . ?
C256 C262 C263 109(3) . . ?
C262 C263 C226 113(3) . . ?
C264 C263 C226 111(3) . . ?
C264 C263 C262 110(3) . . ?
C263 C264 C247 107(3) . . ?
C233 C265 C257 117(3) . . ?
C270 C266 C243 107.3(16) . . ?
C270 C267 C242 116.2(17) . . ?
Ag1 Au1 Ag3 114.11(4) . . ?
Ag1 Au1 Ag7 61.51(4) . . ?
Ag2 Au1 Ag1 63.77(4) . . ?
Ag2 Au1 Ag3 62.34(4) . . ?
Ag2 Au1 Ag4 62.59(4) . . ?
Ag2 Au1 Ag5 113.40(4) . . ?
Ag2 Au1 Ag6 115.93(4) . . ?
Ag2 Au1 Ag7 114.71(4) . . ?
Ag2 Au1 Ag8 66.46(4) . . ?
Ag2 Au1 Ag9 115.99(4) . . ?
Ag2 Au1 Ag10 62.52(4) . . ?
Ag2 Au1 Ag11 119.92(4) . . ?
Ag2 Au1 Ag12 175.85(4) . . ?
Ag3 Au1 Ag7 175.54(4) . . ?
Ag4 Au1 Ag1 118.05(4) . . ?
Ag4 Au1 Ag3 62.54(4) . . ?
Ag4 Au1 Ag7 119.70(4) . . ?
Ag4 Au1 Ag9 112.27(4) . . ?
Ag5 Au1 Ag1 116.37(4) . . ?
Ag5 Au1 Ag3 117.87(4) . . ?
Ag5 Au1 Ag4 63.08(4) . . ?
Ag5 Au1 Ag7 66.11(4) . . ?
Ag5 Au1 Ag8 179.71(4) . . ?
Ag5 Au1 Ag9 118.17(4) . . ?
Ag6 Au1 Ag1 179.57(5) . . ?
Ag6 Au1 Ag3 65.84(4) . . ?
Ag6 Au1 Ag4 61.54(4) . . ?
Ag6 Au1 Ag5 63.41(4) . . ?
Ag6 Au1 Ag7 118.54(4) . . ?
Ag6 Au1 Ag8 116.39(4) . . ?
Ag6 Au1 Ag9 62.90(4) . . ?
Ag8 Au1 Ag1 63.83(3) . . ?
Ag8 Au1 Ag3 61.84(3) . . ?
Ag8 Au1 Ag4 116.65(4) . . ?
Ag8 Au1 Ag7 114.18(4) . . ?
Ag8 Au1 Ag9 61.77(3) . . ?
Ag9 Au1 Ag1 117.48(4) . . ?
Ag9 Au1 Ag3 61.47(4) . . ?
Ag9 Au1 Ag7 119.11(4) . . ?
Ag10 Au1 Ag1 61.58(3) . . ?
Ag10 Au1 Ag3 117.53(4) . . ?
Ag10 Au1 Ag4 67.70(4) . . ?
Ag10 Au1 Ag5 63.31(4) . . ?
Ag10 Au1 Ag6 118.03(4) . . ?
Ag10 Au1 Ag7 61.78(4) . . ?
Ag10 Au1 Ag8 116.75(4) . . ?
Ag10 Au1 Ag9 178.42(4) . . ?
Ag11 Au1 Ag1 66.09(4) . . ?
Ag11 Au1 Ag3 114.80(4) . . ?
Ag11 Au1 Ag4 175.56(4) . . ?
Ag11 Au1 Ag5 117.19(4) . . ?
Ag11 Au1 Ag6 114.33(4) . . ?
Ag11 Au1 Ag7 63.23(4) . . ?
Ag11 Au1 Ag8 63.06(4) . . ?
Ag11 Au1 Ag9 63.48(4) . . ?
Ag11 Au1 Ag10 116.58(4) . . ?
Ag11 Au1 Ag12 63.06(4) . . ?
Ag12 Au1 Ag1 116.79(4) . . ?
Ag12 Au1 Ag3 119.72(4) . . ?
Ag12 Au1 Ag4 114.65(4) . . ?
Ag12 Au1 Ag5 62.51(4) . . ?
Ag12 Au1 Ag6 63.49(4) . . ?
Ag12 Au1 Ag7 63.46(4) . . ?
Ag12 Au1 Ag8 117.63(4) . . ?
Ag12 Au1 Ag9 67.69(4) . . ?
Ag12 Au1 Ag10 113.82(4) . . ?
Cl1 C268 Cl0A 115.9(17) . . ?
C7 C269 C77 108.0(17) . . ?
C236 C270 C267 99.6(14) . . ?
C266 C270 C236 116.4(16) . . ?
C266 C270 C267 104.5(15) . . ?
C272 C271 C276 120.0 . . ?
C271 C272 C273 120.0 . . ?
C272 C273 C283 130.9(11) . . ?
C274 C273 C272 120.0 . . ?
C274 C273 C283 107.3(11) . . ?
C273 C274 C275 120.0 . . ?
C276 C275 C274 120.0 . . ?
C275 C276 C271 120.0 . . ?
C278 C277 C282 120.0 . . ?
C278 C277 C284 104.6(11) . . ?
C282 C277 C284 135.2(11) . . ?
C277 C278 C279 120.0 . . ?
C280 C279 C278 120.0 . . ?
C279 C280 C281 120.0 . . ?
C282 C281 C280 120.0 . . ?
C281 C282 C277 120.0 . . ?
C259 C285 C261 110.1(17) . . ?

loop_
_geom_bond_atom_site_label_1
_geom_bond_atom_site_label_2
_geom_bond_distance
_geom_bond_site_symmetry_2
_geom_bond_publ_flag
Ag1 Ag2 2.9313(16) . ?
Ag1 Ag7 2.8675(16) . ?
Ag1 Ag8 2.9500(16) . ?
Ag1 Ag10 2.8529(15) . ?
Ag1 Ag11 3.0307(16) . ?
Ag1 Ag13 3.3669(16) . ?
Ag1 Ag17 2.9549(16) . ?
Ag1 S0R 2.494(4) . ?
Ag1 Au1 2.7956(12) . ?
Ag2 Ag3 2.8805(16) . ?
Ag2 Ag4 2.8797(15) . ?
Ag2 Ag8 3.0351(16) . ?
Ag2 Ag10 2.8701(16) . ?
Ag2 Ag13 2.9594(16) . ?
Ag2 S0S 2.430(4) . ?
Ag2 Au1 2.7533(13) . ?
Ag3 Ag4 2.9076(15) . ?
Ag3 Ag6 3.0377(16) . ?
Ag3 Ag8 2.8757(16) . ?
Ag3 Ag9 2.8630(17) . ?
Ag3 Ag18 2.9821(17) . ?
Ag3 S0V 2.480(4) . ?
Ag3 Au1 2.8112(13) . ?
Ag4 Ag5 2.9146(17) . ?
Ag4 Ag6 2.8488(16) . ?
Ag4 Ag10 3.1014(16) . ?
Ag4 Ag20 2.9641(17) . ?
Ag4 S0U 2.449(4) . ?
Ag4 Au1 2.7904(13) . ?
Ag5 Ag6 2.9215(16) . ?
Ag5 Ag7 3.0505(16) . ?
Ag5 Ag10 2.9172(16) . ?
Ag5 Ag12 2.8774(16) . ?
Ag5 Ag16 3.0229(17) . ?
Ag5 S0W 2.510(4) . ?
Ag5 Au1 2.7812(12) . ?
Ag6 Ag9 2.9059(15) . ?
Ag6 Ag12 2.9161(17) . ?
Ag6 Ag18 3.0733(17) . ?
Ag6 S10 2.478(4) . ?
Ag6 Au1 2.7781(13) . ?
Ag7 Ag10 2.8696(16) . ?
Ag7 Ag11 2.9220(16) . ?
Ag7 Ag12 2.9328(17) . ?
Ag7 Ag16 2.9943(16) . ?
Ag7 S0Y 2.501(4) . ?
Ag7 Au1 2.8116(13) . ?
Ag8 Ag9 2.8624(15) . ?
Ag8 Ag11 2.9010(16) . ?
Ag8 Ag13 2.9637(16) . ?
Ag8 S0T 2.496(4) . ?
Ag8 Au1 2.7849(12) . ?
Ag9 Ag11 2.9216(17) . ?
Ag9 Ag12 3.0940(16) . ?
Ag9 Ag21 2.9276(17) . ?
Ag9 S11 2.510(4) . ?
Ag9 Au1 2.7910(13) . ?
Ag10 Ag20 2.9746(17) . ?
Ag10 S0X 2.477(4) . ?
Ag10 Au1 2.7774(12) . ?
Ag11 Ag12 2.8902(16) . ?
Ag11 Ag17 2.9779(16) . ?
Ag11 S00Q 2.456(4) . ?
Ag11 Au1 2.7622(13) . ?
Ag12 Ag21 3.0226(19) . ?
Ag12 S13 2.443(4) . ?
Ag12 Au1 2.7644(13) . ?
Ag13 Ag14 3.2887(17) . ?
Ag13 S0S 2.387(4) . ?
Ag13 S0T 2.404(4) . ?
Ag14 Ag17 3.3388(17) . ?
Ag14 S0R 2.733(4) . ?
Ag14 S0T 2.702(4) . ?
Ag14 P0Z 2.483(4) . ?
Ag14 P16 2.490(4) . ?
Ag15 Ag16 3.3250(18) . ?
Ag15 Ag20 3.2846(18) . ?
Ag15 S0W 2.886(4) . ?
Ag15 S0X 2.618(4) . ?
Ag15 P12 2.570(4) . ?
Ag15 P14 2.471(4) . ?
Ag16 S0W 2.410(4) . ?
Ag16 S0Y 2.403(4) . ?
Ag17 S00Q 2.391(4) . ?
Ag17 S0R 2.398(4) . ?
Ag18 Ag19 3.1786(18) . ?
Ag18 S0V 2.405(4) . ?
Ag18 S10 2.423(4) . ?
Ag19 S10 2.702(4) . ?
Ag19 S11 2.751(4) . ?
Ag19 P15 2.540(5) . ?
Ag19 P17 2.512(4) . ?
Ag20 S0U 2.434(5) . ?
Ag20 S0X 2.459(4) . ?
Ag21 S11 2.433(5) . ?
Ag21 S13 2.412(5) . ?
Fe0N C8 2.035(18) . ?
Fe0N C44 2.003(17) . ?
Fe0N C84 2.030(17) . ?
Fe0N C128 2.052(19) . ?
Fe0N C129 2.110(17) . ?
Fe0N C140 2.052(17) . ?
Fe0N C152 2.069(19) . ?
Fe0N C164 2.08(2) . ?
Fe0N C195 2.06(2) . ?
Fe0N C208 2.030(19) . ?
Fe00 C3 2.034(18) . ?
Fe00 C19 2.012(19) . ?
Fe00 C104 2.049(18) . ?
Fe00 C118 2.10(3) . ?
Fe00 C124 2.03(2) . ?
Fe00 C127 2.03(2) . ?
Fe00 C160 2.034(18) . ?
Fe00 C162 2.02(2) . ?
Fe00 C183 2.06(2) . ?
Fe00 C190 2.074(19) . ?
Fe1 C142 2.02(2) . ?
Fe1 C150 2.11(2) . ?
Fe1 C158 2.01(2) . ?
Fe1 C163 2.09(2) . ?
Fe1 C171 2.034(19) . ?
Fe1 C180 2.09(2) . ?
Fe1 C185 2.02(2) . ?
Fe1 C186 2.04(2) . ?
Fe1 C218 2.08(3) . ?
Fe1 C235 2.06(3) . ?
S00Q C1 1.861(17) . ?
S0R C57 1.920(15) . ?
S0S C76 1.804(19) . ?
S0T C17 1.875(14) . ?
S0U C45 1.86(2) . ?
S0V C7 1.867(18) . ?
S0W C54 1.86(2) . ?
S0X C15 1.900(16) . ?
S0Y C159 1.890(19) . ?
P0Z C14 1.811(16) . ?
P0Z C19 1.82(2) . ?
P0Z C23 1.848(18) . ?
S10 C56 1.891(17) . ?
S11 C67 1.86(2) . ?
P12 C24 1.835(17) . ?
P12 C84 1.802(17) . ?
P12 C91 1.852(16) . ?
S13 C166 1.85(2) . ?
P14 C25 1.870(18) . ?
P14 C61 1.88(2) . ?
P14 C140 1.846(18) . ?
P15 C16 1.845(17) . ?
P15 C59 1.794(18) . ?
P15 C171 1.829(18) . ?
P16 C75 1.807(18) . ?
P16 C120 1.850(19) . ?
P16 C160 1.800(18) . ?
P17 C51 1.85(2) . ?
P17 C142 1.90(2) . ?
P17 C251 1.851(9) . ?
C1 C43 1.53(2) . ?
C1 C92 1.53(3) . ?
C1 C155 1.55(2) . ?
C2 C56 1.52(2) . ?
C2 C126 1.58(3) . ?
C3 C19 1.40(3) . ?
C3 C127 1.43(3) . ?
C4 C24 1.40(2) . ?
C4 C125 1.37(3) . ?
C5 C26 1.54(2) . ?
C5 C46 1.48(3) . ?
C5 C214 1.58(3) . ?
C6 C80 1.41(3) . ?
C6 C91 1.37(2) . ?
C7 C20 1.58(2) . ?
C7 C32 1.56(3) . ?
C7 C269 1.49(3) . ?
C8 C84 1.39(2) . ?
C8 C128 1.48(3) . ?
C9 C48 1.48(3) . ?
C9 C62 1.53(3) . ?
C10 C14 1.39(2) . ?
C10 C74 1.38(2) . ?
C11 C65 1.54(3) . ?
C11 C106 1.57(3) . ?
C11 C213 1.53(3) . ?
C12 C17 1.55(2) . ?
C12 C192 1.56(2) . ?
C13 C23 1.36(2) . ?
C13 C96 1.37(2) . ?
C14 C34 1.42(3) . ?
C15 C47 1.56(2) . ?
C15 C49 1.51(3) . ?
C15 C82 1.46(2) . ?
C16 C33 1.42(2) . ?
C16 C64 1.34(3) . ?
C17 C22 1.55(2) . ?
C17 C99 1.53(2) . ?
C18 C60 1.29(3) . ?
C18 C176 1.39(3) . ?
C19 C124 1.45(3) . ?
C20 C203 1.51(2) . ?
C21 C120 1.37(3) . ?
C21 C169 1.34(3) . ?
C22 C29 1.56(2) . ?
C23 C122 1.39(3) . ?
C24 C35 1.36(2) . ?
C25 C27 1.39(3) . ?
C25 C189 1.39(2) . ?
C26 C57 1.54(2) . ?
C27 C83 1.45(3) . ?
C28 C53 1.57(3) . ?
C28 C54 1.61(3) . ?
C29 C86 1.57(3) . ?
C29 C107 1.54(2) . ?
C30 C61 1.31(3) . ?
C30 C220 1.41(3) . ?
C31 C50 1.46(3) . ?
C31 C199 1.55(3) . ?
C32 C200 1.50(3) . ?
C33 C90 1.38(3) . ?
C34 C63 1.45(3) . ?
C35 C58 1.38(3) . ?
C36 C63 1.37(3) . ?
C36 C74 1.43(3) . ?
C37 C38 1.3900 . ?
C37 C42 1.3900 . ?
C38 C39 1.3900 . ?
C39 C40 1.3900 . ?
C40 C41 1.3900 . ?
C41 C42 1.3900 . ?
C41 B07K 1.74(2) . ?
C43 C100 1.53(3) . ?
C44 C140 1.42(3) . ?
C44 C152 1.37(2) . ?
C45 C146 1.57(4) . ?
C45 C210 1.53(3) . ?
C45 C226 1.50(4) . ?
C46 C149 1.61(3) . ?
C47 C62 1.52(3) . ?
C48 C49 1.54(3) . ?
C48 C198 1.51(3) . ?
C50 C94 1.52(3) . ?
C50 C230 1.60(3) . ?
C51 C93 1.37(3) . ?
C51 C223 1.28(4) . ?
C52 C172 1.39(3) . ?
C52 C201 1.37(3) . ?
C53 C102 1.56(3) . ?
C53 C105 1.53(3) . ?
C54 C139 1.57(3) . ?
C54 C147 1.50(3) . ?
C55 C96 1.35(3) . ?
C55 C196 1.48(3) . ?
C56 C65 1.56(2) . ?
C56 C132 1.56(2) . ?
C57 C119 1.56(2) . ?
C57 C224 1.55(2) . ?
C58 C95 1.37(3) . ?
C59 C117 1.33(3) . ?
C59 C143 1.41(3) . ?
C60 C75 1.37(3) . ?
C61 C173 1.41(3) . ?
C62 C191 1.49(4) . ?
C64 C66 1.42(3) . ?
C66 C157 1.40(3) . ?
C67 C78 1.55(3) . ?
C67 C130 1.50(3) . ?
C67 C182 1.62(3) . ?
C68 C69 1.3900 . ?
C68 C73 1.3900 . ?
C69 C70 1.3900 . ?
C69 B07K 1.69(2) . ?
C70 C71 1.3900 . ?
C71 C72 1.3900 . ?
C72 C73 1.3900 . ?
C75 C88 1.45(3) . ?
C76 C94 1.57(3) . ?
C76 C153 1.48(3) . ?
C76 C238 1.62(3) . ?
C77 C89 1.51(3) . ?
C77 C103 1.53(3) . ?
C77 C269 1.59(3) . ?
C78 C234 1.52(4) . ?
C79 C100 1.53(3) . ?
C79 C116 1.55(3) . ?
C80 C81 1.41(3) . ?
C81 C98 1.39(3) . ?
C82 C227 1.61(4) . ?
C83 C87 1.36(3) . ?
C84 C129 1.48(2) . ?
C85 C167 1.35(3) . ?
C85 C178 1.39(3) . ?
C86 C177 1.52(3) . ?
C87 C206 1.36(3) . ?
C88 C229 1.43(3) . ?
C89 C203 1.56(3) . ?
C90 C157 1.39(3) . ?
C91 C115 1.39(2) . ?
C92 C116 1.50(3) . ?
C93 C174 1.40(3) . ?
C95 C125 1.36(3) . ?
C97 C200 1.59(3) . ?
C97 C203 1.51(3) . ?
C98 C115 1.36(3) . ?
C99 C177 1.50(2) . ?
C100 C188 1.53(3) . ?
C101 C114 1.42(3) . ?
C101 C123 1.33(3) . ?
C101 B08G 1.68(3) . ?
C102 C144 1.51(3) . ?
C103 C200 1.53(3) . ?
C104 C160 1.48(3) . ?
C104 C190 1.41(3) . ?
C105 C205 1.55(3) . ?
C106 C126 1.53(3) . ?
C107 C192 1.52(2) . ?
C108 C109 1.3900 . ?
C108 C113 1.3900 . ?
C109 C110 1.3900 . ?
C110 C111 1.3900 . ?
C111 C112 1.3900 . ?
C112 C113 1.3900 . ?
C113 B07K 1.73(2) . ?
C114 C161 1.43(3) . ?
C116 C145 1.52(3) . ?
C117 C131 1.46(3) . ?
C118 C124 1.41(3) . ?
C118 C127 1.43(3) . ?
C119 C149 1.55(2) . ?
C120 C165 1.43(3) . ?
C121 C144 1.57(3) . ?
C121 C205 1.55(3) . ?
C122 C196 1.35(3) . ?
C123 C207 1.40(3) . ?
C126 C194 1.52(3) . ?
C128 C164 1.41(3) . ?
C129 C164 1.34(3) . ?
C130 C246 1.66(4) . ?
C131 C187 1.33(3) . ?
C132 C225 1.57(3) . ?
C133 C134 1.3900 . ?
C133 C138 1.3900 . ?
C134 C135 1.3900 . ?
C135 C136 1.3900 . ?
C136 C137 1.3900 . ?
C137 C138 1.3900 . ?
C138 B07K 1.73(2) . ?
C139 C205 1.46(3) . ?
C140 C208 1.38(3) . ?
C141 C172 1.43(3) . ?
C141 C179 1.35(3) . ?
C142 C158 1.37(3) . ?
C142 C163 1.39(3) . ?
C143 C154 1.44(3) . ?
C144 C147 1.58(3) . ?
C145 C204 1.53(3) . ?
C146 C256 1.58(5) . ?
C148 C166 1.55(3) . ?
C148 C259 1.62(3) . ?
C149 C181 1.55(3) . ?
C150 C171 1.47(3) . ?
C150 C180 1.48(3) . ?
C151 C184 1.47(3) . ?
C151 C209 1.35(3) . ?
C152 C195 1.47(3) . ?
C153 C255 1.62(3) . ?
C154 C187 1.33(3) . ?
C155 C204 1.55(3) . ?
C156 C173 1.37(3) . ?
C156 C219 1.35(3) . ?
C158 C185 1.42(3) . ?
C159 C211 1.486(10) . ?
C159 C222 1.485(10) . ?
C159 C236 1.490(10) . ?
C160 C162 1.46(3) . ?
C161 C175 1.40(3) . ?
C162 C183 1.45(3) . ?
C163 C186 1.43(3) . ?
C165 C170 1.43(3) . ?
C166 C193 1.48(3) . ?
C166 C240 1.52(3) . ?
C167 C209 1.37(3) . ?
C168 C177 1.50(3) . ?
C168 C192 1.51(3) . ?
C169 C232 1.38(3) . ?
C170 C232 1.39(3) . ?
C171 C235 1.43(3) . ?
C172 B08G 1.72(3) . ?
C174 C239 1.33(4) . ?
C175 C207 1.47(3) . ?
C176 C229 1.40(3) . ?
C178 C184 1.37(3) . ?
C179 C202 1.38(3) . ?
C180 C218 1.44(4) . ?
C181 C215 1.53(3) . ?
C182 C212 1.63(4) . ?
C183 C190 1.39(3) . ?
C184 B08G 1.66(3) . ?
C185 C186 1.37(3) . ?
C188 C204 1.58(3) . ?
C189 C206 1.35(3) . ?
C191 C227 1.43(4) . ?
C193 C241 1.44(3) . ?
C194 C225 1.53(3) . ?
C195 C208 1.37(3) . ?
C197 C212 1.48(4) . ?
C197 C234 1.57(4) . ?
C198 C227 1.64(4) . ?
C199 C237 1.53(3) . ?
C199 C238 1.56(3) . ?
C201 C202 1.37(3) . ?
C210 C247 1.51(5) . ?
C211 C243 1.482(10) . ?
C212 C248 1.54(4) . ?
C213 C225 1.50(3) . ?
C214 C215 1.45(3) . ?
C215 C224 1.53(3) . ?
C216 C231 1.35(4) . ?
C216 C257 1.51(4) . ?
C217 C231 1.36(3) . ?
C217 C233 1.45(3) . ?
C217 B08G 1.58(3) . ?
C218 C235 1.37(4) . ?
C219 C220 1.39(3) . ?
C221 C234 1.61(4) . ?
C221 C246 1.47(3) . ?
C222 C242 1.489(10) . ?
C223 C260 1.39(4) . ?
C226 C263 1.51(5) . ?
C228 C242 1.482(10) . ?
C228 C243 1.484(10) . ?
C230 C255 1.50(4) . ?
C233 C265 1.37(4) . ?
C236 C270 1.482(7) . ?
C237 C255 1.47(3) . ?
C239 C260 1.41(4) . ?
C240 C261 1.59(3) . ?
C241 C244 1.65(3) . ?
C241 C258 1.64(3) . ?
C242 C267 1.491(10) . ?
C243 C266 1.484(10) . ?
C244 C261 1.485(10) . ?
C245 C247 1.46(5) . ?
C245 C256 1.54(5) . ?
C246 C248 1.43(4) . ?
C247 C264 1.64(5) . ?
C249 C250 1.3900 . ?
C249 C254 1.3900 . ?
C250 C251 1.3900 . ?
C251 C252 1.3900 . ?
C252 C253 1.3900 . ?
C253 C254 1.3900 . ?
C256 C262 1.44(4) . ?
C257 C265 1.46(4) . ?
C258 C259 1.484(10) . ?
C259 C285 1.487(10) . ?
C261 C285 1.487(10) . ?
C262 C263 1.50(5) . ?
C263 C264 1.49(5) . ?
C266 C270 1.478(10) . ?
C267 C270 1.487(10) . ?
Cl1 C268 1.71(3) . ?
Cl0A C268 1.73(3) . ?
C271 C272 1.3900 . ?
C271 C276 1.3900 . ?
C272 C273 1.3900 . ?
C273 C274 1.3900 . ?
C273 C283 1.45(2) . ?
C274 C275 1.3900 . ?
C275 C276 1.3900 . ?
C277 C278 1.3900 . ?
C277 C282 1.3900 . ?
C277 C284 1.60(2) . ?
C278 C279 1.3900 . ?
C279 C280 1.3900 . ?
C280 C281 1.3900 . ?
C281 C282 1.3900 . ?
